data_4131653
loop_
_publ_author_name
'Moussawi, Mhamad Aly'
'Haouas, Mohamed'
'Floquet, S\'ebastien'
'Shepard, William E.'
'Abramov, Pavel A.'
'Sokolov, Maxim N.'
'Fedin, Vladimir P.'
'Cordier, St\'ephane'
'Ponchel, Anne'
'Monflier, Eric'
'Marrot, J\'er\^ome'
'Cadot, Emmanuel'

_publ_section_title
;
 Nonconventional Three-Component Hierarchical Host-Guest Assembly Based on
 Mo-Blue Ring-Shaped Giant Anion, \g-Cyclodextrin, and Dawson-type
 Polyoxometalate.
;
_journal_issue 41
_journal_name_full 'Journal of the American Chemical Society'
_journal_page_first 14376
_journal_page_last 14379
_journal_paper_doi 10.1021/jacs.7b08058
_journal_volume 139
_journal_year 2017
_chemical_formula_sum 'C192 H926 K3 Mo154 Na15 O979 P2 W18'
_chemical_formula_weight 37511.43
_space_group_crystal_system triclinic
_space_group_IT_number 2
_space_group_name_Hall '-P 1'
_space_group_name_H-M_alt 'P -1'
_audit_creation_method SHELXL-2014/7
_cell_angle_alpha 104.196(4)
_cell_angle_beta 101.863(4)
_cell_angle_gamma 91.090(5)
_cell_formula_units_Z 1
_cell_length_a 25.010(2)
_cell_length_b 28.505(3)
_cell_length_c 38.129(3)
_cell_measurement_reflns_used 9665
_cell_measurement_temperature 200(2)
_cell_measurement_theta_max 24.97
_cell_measurement_theta_min 2.37
_cell_volume 25720(4)
_computing_cell_refinement 'Bruker SAINT'
_computing_data_collection 'Bruker APEX3'
_computing_data_reduction 'Bruker SAINT'
_computing_molecular_graphics 'Bruker SHELXTL'
_computing_publication_material 'Bruker SHELXTL'
_computing_structure_refinement 'SHELXL-2014/7 (Sheldrick, 2014)'
_computing_structure_solution 'SHELXT (Sheldrick 2015)'
_diffrn_ambient_temperature 200(2)
_diffrn_measured_fraction_theta_full 0.994
_diffrn_measured_fraction_theta_max 0.984
_diffrn_measurement_device_type 'Bruker D8 Venture'
_diffrn_measurement_method '\f and \w scans'
_diffrn_radiation_type MoK\a
_diffrn_radiation_wavelength 0.71073
_diffrn_reflns_av_R_equivalents 0.1379
_diffrn_reflns_av_unetI/netI 0.0930
_diffrn_reflns_Laue_measured_fraction_full 0.994
_diffrn_reflns_Laue_measured_fraction_max 0.984
_diffrn_reflns_limit_h_max 29
_diffrn_reflns_limit_h_min -29
_diffrn_reflns_limit_k_max 34
_diffrn_reflns_limit_k_min -34
_diffrn_reflns_limit_l_max 45
_diffrn_reflns_limit_l_min -45
_diffrn_reflns_number 772174
_diffrn_reflns_point_group_measured_fraction_full 0.994
_diffrn_reflns_point_group_measured_fraction_max 0.984
_diffrn_reflns_theta_full 25.242
_diffrn_reflns_theta_max 25.356
_diffrn_reflns_theta_min 2.125
_diffrn_source microsource
_exptl_absorpt_coefficient_mu 3.954
_exptl_absorpt_correction_type multi-scan
_exptl_absorpt_process_details SADABS-2014/5
_exptl_crystal_colour 'dark blue'
_exptl_crystal_density_diffrn 2.422
_exptl_crystal_description platelet
_exptl_crystal_F_000 17962
_exptl_crystal_size_max 0.140
_exptl_crystal_size_mid 0.100
_exptl_crystal_size_min 0.020
_exptl_transmission_factor_max 0.7443
_exptl_transmission_factor_min 0.5178
_refine_diff_density_max 5.409
_refine_diff_density_min -5.506
_refine_diff_density_rms 0.500
_refine_ls_extinction_method none
_refine_ls_goodness_of_fit_ref 1.093
_refine_ls_hydrogen_treatment undef
_refine_ls_matrix_type fullcycle
_refine_ls_number_parameters 3829
_refine_ls_number_reflns 92697
_refine_ls_number_restraints 2048
_refine_ls_restrained_S_all 1.104
_refine_ls_R_factor_all 0.2469
_refine_ls_R_factor_gt 0.1720
_refine_ls_shift/su_max 1.557
_refine_ls_shift/su_mean 0.104
_refine_ls_structure_factor_coef Fsqd
_refine_ls_weighting_details 'w=1/[\s^2^(Fo^2^)+(0.1714P)^2^+3699.0852P] where P=(Fo^2^+2Fc^2^)/3'
_refine_ls_weighting_scheme calc
_refine_ls_wR_factor_gt 0.4198
_refine_ls_wR_factor_ref 0.4778
_reflns_Friedel_coverage 0.000
_reflns_number_gt 53368
_reflns_number_total 92697
_reflns_threshold_expression 'I > 2\s(I)'
_cod_data_source_file wid50_sq.cif
_cod_data_source_block mam202_sq
_cod_original_cell_volume 25721(4)
_cod_database_code 4131653
_shelx_shelxl_version_number 2014/7
_shelx_space_group_comment
; 
The symmetry employed for this shelxl refinement is uniquely defined 
by the following loop, which should always be used as a source of 
symmetry information in preference to the above space-group names. 
They are only intended as comments. 
;
_shelx_estimated_absorpt_t_min 0.607
_shelx_estimated_absorpt_t_max 0.925
_exptl_absorpt_special_details 'Blessing, Acta Cryst. (1995) A51, 33-38'

loop_
_space_group_symop_operation_xyz
'x, y, z'
'-x, -y, -z'

loop_
_atom_site_label
_atom_site_type_symbol
_atom_site_fract_x
_atom_site_fract_y
_atom_site_fract_z
_atom_site_U_iso_or_equiv
_atom_site_adp_type
_atom_site_occupancy
_atom_site_site_symmetry_order
_atom_site_calc_flag
_atom_site_refinement_flags_posn
_atom_site_refinement_flags_adp
_atom_site_refinement_flags_occupancy
_atom_site_disorder_assembly
_atom_site_disorder_group
Mo1 Mo 0.21693(4) 0.07270(3) 0.75484(2) 0.0488(2) Uani 1 1 d . U . . .
Mo2 Mo 0.28892(3) 0.09868(3) 0.69923(2) 0.0440(2) Uani 1 1 d . U . . .
Mo3 Mo 0.14285(4) 0.13707(3) 0.70276(2) 0.0467(2) Uani 1 1 d . U . . .
Mo4A Mo 0.09787(6) 0.09180(6) 0.77871(4) 0.0417(4) Uani 0.5351(17) 1 d . U P . .
Mo4B Mo 0.09293(7) 0.06614(7) 0.76683(4) 0.0436(5) Uani 0.4649(17) 1 d . U P . .
Mo5 Mo 0.22449(3) 0.05293(3) 0.83810(2) 0.0403(2) Uani 1 1 d . U . . .
Mo6 Mo 0.34070(3) 0.04545(3) 0.78472(2) 0.0414(2) Uani 1 1 d . U . . .
Mo7 Mo 0.36024(3) 0.01731(3) 0.87601(2) 0.0385(2) Uani 1 1 d . U . . .
Mo8 Mo 0.36908(3) 0.01088(3) 0.97424(2) 0.0415(2) Uani 1 1 d . U . . .
Mo9 Mo 0.35719(4) 0.11406(4) 0.94623(3) 0.0540(3) Uani 1 1 d . U . . .
Mo10 Mo 0.47034(3) 0.09723(3) 0.90245(2) 0.0414(2) Uani 1 1 d . U . . .
Mo11 Mo 0.08558(4) 0.06052(4) 0.86258(2) 0.0557(3) Uani 1 1 d . U . . .
Mo12 Mo 0.09261(4) 0.04952(4) 0.95304(2) 0.0604(3) Uani 1 1 d . U . . .
Mo13 Mo 0.47460(4) 0.18742(3) 0.97488(2) 0.0500(3) Uani 1 1 d . U . . .
Mo14 Mo 0.46007(10) 0.30412(5) 0.99968(4) 0.1460(6) Uani 1 1 d . U . . .
Mo15 Mo 0.47750(8) 0.35603(5) 1.09948(3) 0.1033(5) Uani 1 1 d . U . . .
Mo16 Mo 0.44177(6) 0.38931(5) 1.18609(3) 0.0977(4) Uani 1 1 d . U . . .
Mo17 Mo 0.44345(5) 0.22990(4) 0.89993(2) 0.0641(3) Uani 1 1 d . U . . .
Mo18 Mo 0.44085(3) 0.13459(3) 0.81484(2) 0.0427(2) Uani 1 1 d . U . . .
Mo19 Mo 0.31130(4) 0.16749(4) 0.79214(2) 0.0562(3) Uani 1 1 d . U . . .
Mo20 Mo 0.39012(3) 0.18557(3) 0.73446(2) 0.0453(2) Uani 1 1 d . U . . .
Mo21 Mo 0.35454(4) 0.31007(3) 0.76648(2) 0.0516(3) Uani 1 1 d . U . . .
Mo22 Mo 0.40988(6) 0.41556(4) 0.85392(3) 0.0758(4) Uani 1 1 d . U . . .
Mo23 Mo 0.45650(6) 0.36690(4) 0.92950(3) 0.0738(4) Uani 1 1 d . U . . .
Mo24 Mo 0.31419(5) 0.44018(4) 0.77487(3) 0.0702(4) Uani 1 1 d . U . . .
Mo25 Mo 0.22649(4) 0.44617(3) 0.68178(2) 0.0558(3) Uani 1 1 d . U . . .
Mo26 Mo 0.24172(4) 0.32946(3) 0.60905(2) 0.0477(2) Uani 1 1 d . U . . .
Mo27 Mo 0.32398(4) 0.24400(3) 0.66213(2) 0.0485(2) Uani 1 1 d . U . . .
Mo28 Mo 0.30522(4) 0.35750(3) 0.69605(2) 0.0530(3) Uani 1 1 d . U . . .
Mo29 Mo 0.19179(4) 0.27960(4) 0.67405(2) 0.0554(3) Uani 1 1 d . U . . .
Mo30 Mo 0.21409(4) 0.16478(3) 0.63457(2) 0.0444(2) Uani 1 1 d . U . . .
Mo31 Mo -0.00603(4) 0.13441(4) 0.71287(3) 0.0663(3) Uani 1 1 d . U . . .
Mo32 Mo -0.07287(4) 0.22366(4) 0.67311(3) 0.0619(3) Uani 1 1 d . U . . .
Mo33 Mo 0.00883(4) 0.27394(3) 0.61632(2) 0.0474(2) Uani 1 1 d . U . . .
Mo34 Mo 0.13554(4) 0.24699(3) 0.58322(2) 0.0450(2) Uani 1 1 d . U . . .
Mo35 Mo 0.05416(4) 0.33963(3) 0.54913(2) 0.0468(2) Uani 1 1 d . U . . .
Mo36 Mo -0.04523(4) 0.44263(3) 0.53880(2) 0.0469(2) Uani 1 1 d . U . . .
Mo37 Mo -0.14592(4) 0.43796(3) 0.60214(2) 0.0492(2) Uani 1 1 d . U . . .
Mo38 Mo -0.12640(4) 0.32143(3) 0.63456(3) 0.0613(3) Uani 1 1 d . U . . .
Mo39 Mo -0.05816(4) 0.35586(3) 0.57898(2) 0.0510(3) Uani 1 1 d . U . . .
Mo40 Mo 0.04631(4) 0.44074(4) 0.62284(2) 0.0577(3) Uani 1 1 d . U . . .
Mo41 Mo 0.15708(4) 0.42570(3) 0.58435(2) 0.0475(2) Uani 1 1 d . U . . .
Mo42 Mo 0.06355(4) 0.52302(3) 0.57442(2) 0.0437(2) Uani 1 1 d . U . . .
Mo43 Mo 0.27848(5) 0.56004(4) 0.76090(3) 0.0728(4) Uani 1 1 d . U . . .
Mo44 Mo 0.18729(5) 0.65069(4) 0.75355(3) 0.0745(4) Uani 1 1 d . U . . .
Mo45 Mo 0.07584(4) 0.60814(3) 0.66577(2) 0.0505(3) Uani 1 1 d . U . . .
Mo46 Mo 0.06210(4) 0.70997(4) 0.74843(3) 0.0662(3) Uani 1 1 d . U . . .
Mo47 Mo -0.01543(4) 0.69064(3) 0.66464(2) 0.0461(3) Uani 1 1 d . U . . .
Mo48 Mo -0.03613(4) 0.61657(3) 0.58173(2) 0.0434(2) Uani 1 1 d . U . . .
Mo49 Mo -0.14405(4) 0.53608(3) 0.55572(2) 0.0453(2) Uani 1 1 d . U . . .
Mo50 Mo -0.11975(4) 0.60401(3) 0.64359(2) 0.0527(3) Uani 1 1 d . U . . .
Mo51 Mo -0.23482(4) 0.63151(3) 0.59270(2) 0.0450(2) Uani 1 1 d . U . . .
Mo52 Mo -0.29483(4) 0.60059(3) 0.66443(3) 0.0671(3) Uani 1 1 d . U . . .
Mo53 Mo -0.32555(5) 0.48224(4) 0.68794(3) 0.0790(4) Uani 1 1 d . U . . .
Mo54 Mo -0.24270(5) 0.39126(4) 0.65284(4) 0.1035(4) Uani 1 1 d . U . . .
Mo55 Mo -0.37829(5) 0.59287(4) 0.73624(3) 0.0823(4) Uani 1 1 d . U . . .
Mo56 Mo -0.36936(4) 0.68696(3) 0.70111(2) 0.0514(3) Uani 1 1 d . U . . .
Mo57 Mo -0.31163(4) 0.72532(3) 0.64345(2) 0.0438(2) Uani 1 1 d . U . . .
Mo58 Mo -0.20314(4) 0.80446(3) 0.67789(2) 0.0418(2) Uani 1 1 d . U . . .
Mo59 Mo -0.13108(4) 0.71644(3) 0.61938(2) 0.0430(2) Uani 1 1 d . U . . .
Mo60 Mo -0.07835(4) 0.76156(3) 0.72451(2) 0.0485(3) Uani 1 1 d . U . . .
Mo61 Mo 0.02912(4) 0.81998(4) 0.81390(3) 0.0579(3) Uani 1 1 d . U . . .
Mo62 Mo -0.03897(4) 0.88247(4) 0.88131(2) 0.0584(3) Uani 1 1 d . U . . .
Mo63 Mo -0.18691(4) 0.89509(3) 0.84080(2) 0.0441(2) Uani 1 1 d . U . . .
Mo64 Mo -0.27414(4) 0.87904(3) 0.74820(2) 0.0405(2) Uani 1 1 d . U . . .
Mo65 Mo -0.25426(4) 0.76183(3) 0.73984(2) 0.0487(3) Uani 1 1 d . U . . .
Mo66 Mo -0.38578(4) 0.80274(3) 0.71833(2) 0.0429(2) Uani 1 1 d . U . . .
Mo67 Mo -0.41184(4) 0.72059(3) 0.78058(2) 0.0555(3) Uani 1 1 d . U . . .
Mo68 Mo -0.43716(3) 0.84978(3) 0.80365(2) 0.0414(2) Uani 1 1 d . U . . .
Mo69 Mo -0.34555(4) 0.85418(3) 0.88293(3) 0.0556(3) Uani 1 1 d . U . . .
Mo70 Mo -0.33402(4) 0.93558(3) 0.82793(2) 0.0404(2) Uani 1 1 d . U . . .
Mo71 Mo -0.36783(3) 0.97466(3) 0.92688(2) 0.0408(2) Uani 1 1 d . U . . .
Mo72 Mo -0.24267(3) 0.95071(3) 0.99645(2) 0.0420(2) Uani 1 1 d . U . . .
Mo73 Mo -0.12619(4) 0.92371(4) 0.94478(2) 0.0494(3) Uani 1 1 d . U . . .
Mo74 Mo -0.24949(4) 0.94814(4) 0.90787(2) 0.0493(3) Uani 1 1 d . U . . .
Mo75 Mo -0.46898(4) 0.88630(3) 0.89795(2) 0.0457(2) Uani 1 1 d . U . . .
Mo76 Mo -0.45450(5) 0.78323(4) 0.93932(2) 0.0588(3) Uani 1 1 d . U . . .
Mo77 Mo -0.47915(3) 0.91107(3) 0.99582(2) 0.0436(2) Uani 1 1 d . U . . .
O1 O 0.2061(3) 0.0124(3) 0.72555(18) 0.0598(15) Uani 1 1 d . U . . .
O2 O 0.1449(3) 0.0946(3) 0.74032(16) 0.0521(9) Uani 1 1 d . U . . .
O3 O 0.1724(3) 0.0651(2) 0.79100(16) 0.0498(9) Uani 1 1 d . U . . .
O4 O 0.2664(3) 0.0529(2) 0.79553(15) 0.0444(9) Uani 1 1 d . U . . .
O5 O 0.2157(3) 0.1029(2) 0.71313(15) 0.0461(9) Uani 1 1 d . U . . .
O6 O 0.2991(3) 0.0866(2) 0.75326(17) 0.0513(8) Uani 1 1 d . U . . .
O7 O 0.2429(3) 0.1467(2) 0.79078(16) 0.0466(11) Uani 1 1 d . U . . .
O8 O 0.2873(2) 0.0405(2) 0.67810(18) 0.0532(14) Uani 1 1 d . U . . .
O9 O 0.2601(3) 0.1268(2) 0.66208(15) 0.0423(10) Uani 1 1 d . U . . .
O10 O 0.3625(3) 0.1196(2) 0.70882(17) 0.0517(11) Uani 1 1 d . U . . .
O11 O 0.2988(3) 0.1773(3) 0.74151(18) 0.0545(10) Uani 1 1 d . U . . .
O12 O 0.0728(3) 0.1363(3) 0.69522(17) 0.0563(12) Uani 1 1 d . U . . .
O13 O 0.1683(3) 0.1905(2) 0.73606(17) 0.0558(16) Uani 1 1 d . U . . .
O14 O 0.1568(3) 0.1487(2) 0.66016(16) 0.0477(10) Uani 1 1 d . U . . .
O15 O 0.1238(3) 0.0600(3) 0.66133(18) 0.0608(17) Uani 1 1 d . U . . .
O16 O 0.0361(3) 0.0961(2) 0.74573(18) 0.0544(10) Uani 1 1 d . U . . .
O17 O 0.0728(3) 0.0582(2) 0.80894(17) 0.0506(11) Uani 1 1 d . U . . .
O18 O 0.0848(3) 0.0126(3) 0.7401(2) 0.0601(16) Uani 1 1 d . U . . .
O19 O 0.1148(3) 0.1465(3) 0.8045(2) 0.0670(18) Uani 1 1 d . U . . .
O20 O 0.2369(2) 0.1098(2) 0.85660(17) 0.0494(14) Uani 1 1 d . U . . .
O21 O 0.1658(3) 0.0379(3) 0.85343(17) 0.0556(12) Uani 1 1 d . U . . .
O22 O 0.2804(3) 0.0255(2) 0.86299(15) 0.0480(11) Uani 1 1 d . U . . .
O23 O 0.2077(3) -0.0254(3) 0.8019(2) 0.0641(18) Uani 1 1 d . U . . .
O24 O 0.3335(3) -0.0069(2) 0.75217(17) 0.0531(15) Uani 1 1 d . U . . .
O25 O 0.3624(2) 0.0255(2) 0.82721(16) 0.0468(11) Uani 1 1 d . U . . .
O26 O 0.4071(3) 0.0729(2) 0.78245(16) 0.0469(11) Uani 1 1 d . U . . .
O27 O 0.3487(3) 0.1279(3) 0.82299(16) 0.0506(10) Uani 1 1 d . U . . .
O28 O 0.3599(4) -0.0381(3) 0.8711(2) 0.0807(10) Uani 1 1 d . U . . .
O29 O 0.4375(2) 0.0316(2) 0.89055(14) 0.0436(10) Uani 1 1 d . U . . .
O30 O 0.3545(3) 0.0366(2) 0.92914(16) 0.0471(10) Uani 1 1 d . U . . .
O31 O 0.3708(3) 0.1012(2) 0.89637(17) 0.0498(9) Uani 1 1 d . U . . .
O32 O 0.3641(3) -0.0493(2) 0.95418(17) 0.0509(16) Uani 1 1 d . U . . .
O33 O -0.3793(3) 0.9883(3) 0.9739(2) 0.0691(16) Uani 1 1 d . U . . .
O34 O 0.4479(3) 0.0273(2) 0.98225(18) 0.0537(16) Uani 1 1 d . U . . .
O35 O -0.2895(3) 0.9784(3) 1.02380(17) 0.0531(14) Uani 1 1 d . U . . .
O36 O 0.3820(3) 0.0947(2) 0.99392(16) 0.0480(12) Uani 1 1 d . U . . .
O37 O 0.2894(3) 0.1154(3) 0.93851(19) 0.0665(17) Uani 1 1 d . U . . .
O38 O 0.3838(3) 0.1766(2) 0.96174(17) 0.0535(11) Uani 1 1 d . U . . .
O39 O 0.4583(3) 0.1129(2) 0.95560(16) 0.0438(9) Uani 1 1 d . U . . .
O40 O 0.5359(3) 0.0918(3) 0.91356(18) 0.0617(17) Uani 1 1 d . U . . .
O41 O 0.4605(3) 0.1037(2) 0.85471(16) 0.0587(11) Uani 1 1 d . U . . .
O42 O 0.4636(3) 0.1670(3) 0.91871(17) 0.0558(10) Uani 1 1 d . U . . .
O43 O 0.0183(3) 0.0645(3) 0.86181(18) 0.0675(16) Uani 1 1 d . U . . .
O44 O 0.1065(3) 0.1197(3) 0.8749(2) 0.0712(16) Uani 1 1 d . U . . .
O45 O 0.1130(3) 0.0449(3) 0.90756(16) 0.0632(12) Uani 1 1 d . U . . .
O46 O 0.0710(4) -0.0208(3) 0.8402(2) 0.0757(17) Uani 1 1 d . U . . .
O47 O 0.0248(3) 0.0553(4) 0.94155(19) 0.0874(19) Uani 1 1 d . U . . .
O48 O 0.1099(3) 0.1176(3) 0.96606(19) 0.0771(18) Uani 1 1 d . U . . .
O49 O 0.0885(3) -0.0181(4) 0.94532(18) 0.0801(18) Uani 1 1 d . U . . .
O50 O -0.0937(3) 0.9446(3) 0.99383(17) 0.0693(17) Uani 1 1 d . U . . .
O51 O -0.1792(3) 0.9549(3) 1.02765(18) 0.0603(15) Uani 1 1 d . U . . .
O52 O 0.5460(4) 0.1898(3) 0.9846(2) 0.0736(16) Uani 1 1 d . U . . .
O53 O 0.4664(4) 0.2476(3) 0.95724(19) 0.0815(11) Uani 1 1 d . U . . .
O54 O 0.4728(3) 0.1622(3) 1.01907(17) 0.0525(14) Uani 1 1 d . U . . .
O55 O 0.4703(4) 0.2435(3) 1.01814(19) 0.0863(13) Uani 1 1 d . U . . .
O56 O 0.4734(4) 0.3395(3) 1.0462(2) 0.0807(10) Uani 1 1 d . U . . .
O57 O 0.4797(5) 0.3450(3) 0.9732(2) 0.0947(10) Uani 1 1 d . U . . .
O58 O 0.3844(6) 0.3035(5) 0.9909(2) 0.139(2) Uani 1 1 d . U . . .
O59 O 0.5322(5) 0.3036(3) 1.01012(19) 0.1074(10) Uani 1 1 d . U . . .
O60 O 0.4812(6) 0.4165(4) 1.1045(3) 0.120(2) Uani 1 1 d . U . . .
O61 O 0.5465(5) 0.3446(3) 1.10673(19) 0.1074(10) Uani 1 1 d . U . . .
O62 O 0.4689(4) 0.3530(3) 1.1460(2) 0.1215(14) Uani 1 1 d . U . . .
O63 O 0.3955(5) 0.3507(3) 1.07998(19) 0.1074(10) Uani 1 1 d . U . . .
O64 O -0.4644(5) 0.7242(3) 0.9123(3) 0.096(2) Uani 1 1 d . U . . .
O65 O 0.4531(6) 0.4467(4) 1.1835(3) 0.125(3) Uani 1 1 d . U . . .
O66 O 0.3722(5) 0.3760(4) 1.1648(3) 0.113(3) Uani 1 1 d . U . . .
O67 O -0.4285(3) 0.5866(3) 0.7638(2) 0.0753(14) Uani 1 1 d . U . . .
O68 O -0.4402(4) 0.6785(3) 0.8006(2) 0.0865(15) Uani 1 1 d . U . . .
O69 O 0.5233(5) 0.3949(5) 1.2179(3) 0.121(3) Uani 1 1 d . U . . .
O70 O 0.4493(6) 0.2865(3) 0.9011(2) 0.1150(14) Uani 1 1 d . U . . .
O71 O 0.3732(4) 0.2196(4) 0.8959(3) 0.098(2) Uani 1 1 d . U . . .
O72 O 0.4487(3) 0.1984(3) 0.85252(18) 0.0603(12) Uani 1 1 d . U . . .
O73 O 0.5399(5) 0.2334(4) 0.9086(3) 0.100(2) Uani 1 1 d . U . . .
O74 O 0.4968(3) 0.1375(3) 0.79826(19) 0.0574(15) Uani 1 1 d . U . . .
O75 O 0.3934(3) 0.1692(3) 0.78231(17) 0.0545(9) Uani 1 1 d . U . . .
O76 O 0.3194(3) 0.2242(3) 0.8210(2) 0.0615(16) Uani 1 1 d . U . . .
O77 O 0.4566(3) 0.1851(3) 0.7333(2) 0.0584(16) Uani 1 1 d . U . . .
O78 O 0.3584(3) 0.2055(3) 0.68956(17) 0.0678(11) Uani 1 1 d . U . . .
O79 O 0.3915(3) 0.2562(3) 0.7644(2) 0.0620(13) Uani 1 1 d . U . . .
O80 O 0.2920(3) 0.2912(2) 0.76811(17) 0.0521(14) Uani 1 1 d . U . . .
O81 O 0.3820(4) 0.3470(3) 0.8111(2) 0.0842(14) Uani 1 1 d . U . . .
O82 O 0.3366(4) 0.3735(3) 0.7511(2) 0.0758(11) Uani 1 1 d . U . . .
O83 O 0.3343(3) 0.2961(2) 0.70747(17) 0.0546(10) Uani 1 1 d . U . . .
O84 O 0.4368(4) 0.3340(4) 0.7547(3) 0.1335(17) Uani 1 1 d . U . . .
O85 O 0.4234(5) 0.4670(3) 0.8858(3) 0.1029(19) Uani 1 1 d . U . . .
O86 O 0.4443(4) 0.3733(3) 0.8791(2) 0.0743(12) Uani 1 1 d . U . . .
O87 O 0.3407(4) 0.4036(3) 0.8679(3) 0.1053(18) Uani 1 1 d . U . . .
O88 O 0.4703(4) 0.4159(5) 0.8297(3) 0.124(2) Uani 1 1 d . U . . .
O89 O 0.3642(4) 0.4399(3) 0.8133(3) 0.1003(12) Uani 1 1 d . U . . .
O90 O 0.4596(5) 0.4271(3) 0.9529(2) 0.0936(18) Uani 1 1 d . U . . .
O91 O 0.3781(5) 0.3549(6) 0.9291(4) 0.135(2) Uani 1 1 d . U . . .
O92 O 0.5385(5) 0.3712(5) 0.9303(2) 0.126(2) Uani 1 1 d . U . . .
O93 O 0.2572(5) 0.4213(5) 0.7863(3) 0.1368(18) Uani 1 1 d . U . . .
O94 O 0.3099(5) 0.5001(3) 0.7774(3) 0.1110(13) Uani 1 1 d . U . . .
O95 O 0.2860(3) 0.4226(3) 0.7191(2) 0.0640(10) Uani 1 1 d . U . . .
O96 O 0.3968(4) 0.4549(5) 0.7545(4) 0.1404(18) Uani 1 1 d . U . . .
O97 O 0.1724(3) 0.4195(2) 0.69276(18) 0.0641(14) Uani 1 1 d . U . . .
O98 O 0.2407(3) 0.5053(3) 0.7149(2) 0.0720(13) Uani 1 1 d . U . . .
O99 O 0.1937(3) 0.4536(2) 0.63570(17) 0.0526(12) Uani 1 1 d . U . . .
O100 O 0.2545(3) 0.3813(2) 0.65670(18) 0.0510(10) Uani 1 1 d . U . . .
O101 O 0.3106(4) 0.4736(3) 0.6665(3) 0.0859(15) Uani 1 1 d . U . . .
O102 O 0.2982(3) 0.3320(3) 0.59392(17) 0.0641(14) Uani 1 1 d . U . . .
O103 O 0.1992(3) 0.3707(2) 0.58759(15) 0.0552(10) Uani 1 1 d . U . . .
O104 O 0.2069(3) 0.2710(2) 0.57975(17) 0.0544(11) Uani 1 1 d . U . . .
O105 O 0.2732(3) 0.2975(2) 0.65131(16) 0.0520(9) Uani 1 1 d . U . . .
O106 O 0.1635(3) 0.3106(2) 0.63404(16) 0.0496(10) Uani 1 1 d . U . . .
O107 O 0.3713(3) 0.2572(3) 0.64018(18) 0.0704(14) Uani 1 1 d . U . . .
O108 O 0.2798(3) 0.1961(2) 0.62655(16) 0.0580(11) Uani 1 1 d . U . . .
O109 O 0.2416(3) 0.2303(2) 0.68433(16) 0.0455(10) Uani 1 1 d . U . . .
O110 O 0.3648(3) 0.3727(3) 0.6827(2) 0.0613(13) Uani 1 1 d . U . . .
O111 O 0.2291(3) 0.3314(2) 0.70768(16) 0.0510(11) Uani 1 1 d . U . . .
O112 O 0.1369(3) 0.2683(3) 0.69077(16) 0.0560(15) Uani 1 1 d . U . . .
O113 O 0.1712(3) 0.2200(2) 0.62518(16) 0.0526(10) Uani 1 1 d . U . . .
O114 O 0.1904(5) 0.1253(3) 0.5932(2) 0.0947(10) Uani 1 1 d . U . . .
O115 O -0.0613(3) 0.1357(3) 0.7326(2) 0.0693(16) Uani 1 1 d . U . . .
O116 O -0.0292(4) 0.0788(4) 0.6755(3) 0.0871(18) Uani 1 1 d . U . . .
O117 O -0.0223(3) 0.1809(3) 0.68471(18) 0.0768(10) Uani 1 1 d . U . . .
O118 O 0.0356(4) 0.1950(3) 0.7578(2) 0.0731(17) Uani 1 1 d . U . . .
O119 O -0.0427(4) 0.2769(4) 0.7073(2) 0.0890(19) Uani 1 1 d . U . . .
O120 O -0.1265(3) 0.2071(3) 0.6904(2) 0.0688(14) Uani 1 1 d . U . . .
O121 O -0.1215(3) 0.2622(2) 0.64558(18) 0.0501(11) Uani 1 1 d . U . . .
O122 O -0.1062(3) 0.1659(3) 0.6236(2) 0.0674(16) Uani 1 1 d . U . . .
O123 O -0.0225(3) 0.2333(2) 0.63520(19) 0.0560(10) Uani 1 1 d . U . . .
O124 O 0.0407(3) 0.3197(2) 0.65471(18) 0.0523(16) Uani 1 1 d . U . . .
O125 O 0.0657(3) 0.2428(2) 0.60171(17) 0.0451(11) Uani 1 1 d . U . . .
O126 O -0.0614(3) 0.3074(2) 0.60843(17) 0.0479(9) Uani 1 1 d . U . . .
O127 O 0.0077(3) 0.3185(2) 0.58058(16) 0.0464(8) Uani 1 1 d . U . . .
O128 O -0.0344(4) 0.2211(3) 0.5593(2) 0.0692(17) Uani 1 1 d . U . . .
O129 O 0.1258(3) 0.1949(2) 0.54911(16) 0.0536(15) Uani 1 1 d . U . . .
O130 O 0.1022(3) 0.2936(2) 0.55965(16) 0.0453(10) Uani 1 1 d . U . . .
O131 O 0.0200(3) 0.3123(2) 0.50399(16) 0.0586(17) Uani 1 1 d . U . . .
O132 O 0.1028(3) 0.3831(2) 0.54264(16) 0.0532(11) Uani 1 1 d . U . . .
O133 O 0.0008(3) 0.3934(2) 0.56082(15) 0.0464(8) Uani 1 1 d . U . . .
O134 O 0.0971(3) 0.3893(2) 0.61129(16) 0.0489(10) Uani 1 1 d . U . . .
O135 O -0.0711(4) 0.4048(2) 0.49617(16) 0.0638(19) Uani 1 1 d . U . . .
O136 O 0.0157(3) 0.4748(2) 0.53364(15) 0.0504(11) Uani 1 1 d . U . . .
O137 O -0.0915(3) 0.4921(2) 0.53975(18) 0.0513(11) Uani 1 1 d . U . . .
O138 O -0.0886(3) 0.4182(2) 0.57074(16) 0.0522(9) Uani 1 1 d . U . . .
O139 O 0.0018(3) 0.4863(2) 0.60193(15) 0.0456(9) Uani 1 1 d . U . . .
O140 O -0.0983(3) 0.4693(3) 0.64006(17) 0.0587(16) Uani 1 1 d . U . . .
O141 O -0.2004(3) 0.4260(2) 0.6211(2) 0.0661(10) Uani 1 1 d . U . . .
O142 O -0.1667(3) 0.4852(2) 0.57878(16) 0.0453(11) Uani 1 1 d . U . . .
O143 O -0.1199(3) 0.3720(2) 0.60505(18) 0.0635(9) Uani 1 1 d . U . . .
O144 O -0.2033(3) 0.3914(3) 0.5453(2) 0.0714(17) Uani 1 1 d . U . . .
O145 O -0.0889(3) 0.3586(2) 0.6757(2) 0.0621(16) Uani 1 1 d . U . . .
O146 O -0.1941(3) 0.3392(3) 0.6390(2) 0.0687(12) Uani 1 1 d . U . . .
O147 O -0.1731(4) 0.2751(4) 0.5751(2) 0.0804(18) Uani 1 1 d . U . . .
O148 O -0.0933(3) 0.3209(3) 0.53633(19) 0.0644(16) Uani 1 1 d . U . . .
O149 O -0.0093(3) 0.4034(2) 0.62926(16) 0.0466(10) Uani 1 1 d . U . . .
O150 O 0.0770(3) 0.4728(3) 0.66516(18) 0.0574(18) Uani 1 1 d . U . . .
O151 O 0.0981(3) 0.4694(2) 0.59350(16) 0.0496(9) Uani 1 1 d . U . . .
O152 O 0.1889(3) 0.4542(3) 0.56074(17) 0.0659(13) Uani 1 1 d . U . . .
O153 O 0.1098(3) 0.5367(2) 0.55273(15) 0.0607(13) Uani 1 1 d . U . . .
O154 O 0.0114(2) 0.5690(2) 0.56905(14) 0.0384(10) Uani 1 1 d . U . . .
O155 O 0.0898(3) 0.5656(2) 0.62553(15) 0.0439(12) Uani 1 1 d . U . . .
O156 O 0.3349(4) 0.5657(4) 0.7390(4) 0.1145(17) Uani 1 1 d . U . . .
O157 O 0.3074(7) 0.5954(3) 0.8056(3) 0.1351(19) Uani 1 1 d . U . . .
O158 O 0.2333(3) 0.6011(3) 0.7413(2) 0.0683(9) Uani 1 1 d . U . . .
O159 O 0.2092(5) 0.5379(4) 0.7809(2) 0.1117(16) Uani 1 1 d . U . . .
O160 O 0.2318(4) 0.6826(3) 0.7965(2) 0.0709(9) Uani 1 1 d . U . . .
O161 O 0.1418(4) 0.6154(5) 0.7717(3) 0.1084(14) Uani 1 1 d . U . . .
O162 O 0.1349(3) 0.6995(3) 0.7529(3) 0.0872(15) Uani 1 1 d . U . . .
O163 O 0.2236(4) 0.6877(3) 0.7228(3) 0.0991(14) Uani 1 1 d . U . . .
O164 O 0.1361(3) 0.6177(3) 0.6981(2) 0.0797(14) Uani 1 1 d . U . . .
O165 O 0.0344(3) 0.5736(3) 0.68133(17) 0.0653(13) Uani 1 1 d . U . . .
O166 O 0.0534(3) 0.6728(3) 0.6927(2) 0.0586(10) Uani 1 1 d . U . . .
O167 O 0.0114(3) 0.6326(2) 0.63326(17) 0.0455(10) Uani 1 1 d . U . . .
O168 O 0.1193(3) 0.6603(3) 0.6400(2) 0.0711(13) Uani 1 1 d . U . . .
O169 O 0.0387(4) 0.6603(4) 0.7590(3) 0.0934(15) Uani 1 1 d . U . . .
O170 O 0.0587(4) 0.7646(4) 0.7868(2) 0.0880(12) Uani 1 1 d . U . . .
O171 O -0.0095(3) 0.7270(3) 0.71764(19) 0.0614(10) Uani 1 1 d . U . . .
O172 O 0.0900(3) 0.7747(4) 0.7261(3) 0.0887(15) Uani 1 1 d . U . . .
O173 O 0.0143(3) 0.7321(3) 0.64682(19) 0.0555(12) Uani 1 1 d . U . . .
O174 O -0.0793(3) 0.7299(2) 0.66812(17) 0.0517(10) Uani 1 1 d . U . . .
O175 O -0.0787(3) 0.6618(2) 0.61801(16) 0.0456(9) Uani 1 1 d . U . . .
O176 O -0.0635(3) 0.6342(3) 0.67865(17) 0.0529(11) Uani 1 1 d . U . . .
O177 O -0.0163(3) 0.6614(2) 0.56522(18) 0.0587(14) Uani 1 1 d . U . . .
O178 O -0.1016(3) 0.5915(2) 0.54980(15) 0.0442(10) Uani 1 1 d . U . . .
O179 O -0.0772(3) 0.5652(2) 0.61120(15) 0.0462(10) Uani 1 1 d . U . . .
O180 O -0.1954(3) 0.5263(3) 0.51929(19) 0.0557(16) Uani 1 1 d . U . . .
O181 O -0.1764(3) 0.5830(2) 0.59246(15) 0.0492(10) Uani 1 1 d . U . . .
O182 O -0.1457(3) 0.5666(2) 0.66446(15) 0.0477(13) Uani 1 1 d . U . . .
O183 O -0.1679(3) 0.6571(2) 0.64571(14) 0.0487(9) Uani 1 1 d . U . . .
O184 O -0.2749(3) 0.6077(3) 0.55001(17) 0.0578(17) Uani 1 1 d . U . . .
O185 O -0.2756(3) 0.6851(2) 0.61104(15) 0.0522(10) Uani 1 1 d . U . . .
O186 O -0.1843(3) 0.6761(2) 0.58215(14) 0.0441(11) Uani 1 1 d . U . . .
O187 O -0.2671(3) 0.5974(2) 0.62358(19) 0.0641(10) Uani 1 1 d . U . . .
O188 O -0.3004(3) 0.5425(3) 0.6694(2) 0.0677(12) Uani 1 1 d . U . . .
O189 O -0.2336(3) 0.6249(3) 0.69792(19) 0.0681(16) Uani 1 1 d . U . . .
O190 O -0.3477(3) 0.6171(3) 0.6975(2) 0.0583(9) Uani 1 1 d . U . . .
O191 O -0.3231(3) 0.6691(2) 0.66365(17) 0.0537(9) Uani 1 1 d . U . . .
O192 O -0.3728(4) 0.5799(3) 0.6206(2) 0.0790(17) Uani 1 1 d . U . . .
O193 O -0.3490(4) 0.4376(3) 0.7053(3) 0.0956(16) Uani 1 1 d . U . . .
O194 O -0.3687(3) 0.5308(3) 0.7124(2) 0.0718(12) Uani 1 1 d . U . . .
O195 O -0.2791(4) 0.4483(3) 0.6581(2) 0.0777(12) Uani 1 1 d . U . . .
O196 O -0.3873(4) 0.4657(4) 0.6459(3) 0.102(2) Uani 1 1 d . U . . .
O197 O -0.2574(4) 0.5087(4) 0.7314(2) 0.092(2) Uani 1 1 d . U . . .
O198 O -0.2730(4) 0.3578(3) 0.6788(3) 0.0846(14) Uani 1 1 d . U . . .
O199 O -0.1833(4) 0.4206(3) 0.6935(2) 0.0855(18) Uani 1 1 d . U . . .
O200 O -0.2944(4) 0.3618(3) 0.6037(3) 0.0856(17) Uani 1 1 d . U . . .
O201 O -0.3143(3) 0.6075(3) 0.7696(2) 0.0785(17) Uani 1 1 d . U . . .
O202 O -0.3974(3) 0.6629(3) 0.74000(19) 0.0621(10) Uani 1 1 d . U . . .
O203 O -0.4537(3) 0.5774(3) 0.6900(2) 0.0763(17) Uani 1 1 d . U . . .
O204 O -0.4288(3) 0.6772(2) 0.67002(19) 0.0509(14) Uani 1 1 d . U . . .
O205 O -0.3924(3) 0.7425(2) 0.73572(19) 0.0539(9) Uani 1 1 d . U . . .
O206 O -0.3407(3) 0.7505(2) 0.69233(19) 0.0498(9) Uani 1 1 d . U . . .
O207 O -0.2888(3) 0.7075(2) 0.74172(17) 0.0546(11) Uani 1 1 d . U . . .
O208 O -0.3715(3) 0.7271(3) 0.6159(2) 0.0598(15) Uani 1 1 d . U . . .
O209 O -0.2751(3) 0.7876(2) 0.64802(16) 0.0465(11) Uani 1 1 d . U . . .
O210 O -0.2318(3) 0.7366(2) 0.69391(16) 0.0472(10) Uani 1 1 d . U . . .
O211 O -0.1949(3) 0.8571(2) 0.67133(17) 0.0495(14) Uani 1 1 d . U . . .
O212 O -0.1758(3) 0.7611(2) 0.64009(16) 0.0402(10) Uani 1 1 d . U . . .
O213 O -0.1331(3) 0.8010(2) 0.71124(15) 0.0428(11) Uani 1 1 d . U . . .
O214 O -0.2352(3) 0.8247(2) 0.72265(16) 0.0497(9) Uani 1 1 d . U . . .
O215 O -0.0980(3) 0.7468(2) 0.59569(17) 0.0544(13) Uani 1 1 d . U . . .
O216 O -0.1156(3) 0.7137(2) 0.7300(2) 0.0622(13) Uani 1 1 d . U . . .
O217 O -0.0401(3) 0.7926(3) 0.77057(19) 0.0618(14) Uani 1 1 d . U . . .
O218 O -0.0251(3) 0.8185(3) 0.7080(2) 0.0700(14) Uani 1 1 d . U . . .
O219 O 0.0826(3) 0.8291(3) 0.8525(2) 0.0644(17) Uani 1 1 d . U . . .
O220 O 0.0548(3) 0.8573(3) 0.79050(18) 0.0734(14) Uani 1 1 d . U . . .
O221 O -0.0233(3) 0.8592(3) 0.83384(19) 0.0642(11) Uani 1 1 d . U . . .
O222 O -0.0099(3) 0.7608(3) 0.8337(2) 0.0803(14) Uani 1 1 d . U . . .
O223 O 0.0233(3) 0.8861(3) 0.9085(2) 0.0658(16) Uani 1 1 d . U . . .
O224 O -0.0699(4) 0.8291(3) 0.8837(2) 0.0749(16) Uani 1 1 d . U . . .
O225 O -0.0709(3) 0.9241(3) 0.92133(15) 0.0480(11) Uani 1 1 d . U . . .
O226 O -0.1149(3) 0.8985(3) 0.84809(17) 0.0569(12) Uani 1 1 d . U . . .
O227 O -0.0195(3) 0.9553(3) 0.87446(19) 0.0623(15) Uani 1 1 d . U . . .
O228 O -0.2039(3) 0.8393(2) 0.84373(16) 0.0513(14) Uani 1 1 d . U . . .
O229 O -0.2114(3) 0.8876(3) 0.79179(16) 0.0483(12) Uani 1 1 d . U . . .
O230 O -0.1792(3) 0.9282(2) 0.89631(16) 0.0461(10) Uani 1 1 d . U . . .
O231 O -0.2593(3) 0.9231(2) 0.85136(15) 0.0406(10) Uani 1 1 d . U . . .
O232 O -0.1756(3) 0.9756(3) 0.83760(17) 0.0522(14) Uani 1 1 d . U . . .
O233 O -0.2582(4) 0.9205(3) 0.72720(18) 0.0752(15) Uani 1 1 d . U . . .
O234 O -0.3148(2) 0.9130(2) 0.78278(15) 0.0372(10) Uani 1 1 d . U . . .
O235 O -0.3443(3) 0.8554(2) 0.71382(15) 0.0436(11) Uani 1 1 d . U . . .
O236 O -0.3014(3) 0.8095(2) 0.76161(17) 0.0465(10) Uani 1 1 d . U . . .
O237 O -0.1966(3) 0.7687(3) 0.77194(18) 0.0558(15) Uani 1 1 d . U . . .
O238 O -0.4390(3) 0.7952(3) 0.68287(17) 0.0542(15) Uani 1 1 d . U . . .
O239 O -0.4169(3) 0.8365(2) 0.75714(17) 0.0436(11) Uani 1 1 d . U . . .
O240 O -0.3459(4) 0.7313(3) 0.8041(2) 0.0817(19) Uani 1 1 d . U . . .
O241 O -0.4384(4) 0.7810(2) 0.79808(17) 0.0823(13) Uani 1 1 d . U . . .
O242 O -0.4916(3) 0.7083(3) 0.7422(2) 0.0683(9) Uani 1 1 d . U . . .
O243 O -0.5036(3) 0.8551(3) 0.79109(17) 0.0552(16) Uani 1 1 d . U . . .
O244 O -0.4091(2) 0.9163(2) 0.81228(14) 0.0409(10) Uani 1 1 d . U . . .
O245 O -0.4269(3) 0.8591(2) 0.85814(17) 0.0550(10) Uani 1 1 d . U . . .
O246 O -0.3450(3) 0.8516(2) 0.83067(17) 0.0497(9) Uani 1 1 d . U . . .
O247 O -0.3555(3) 0.7968(2) 0.88160(17) 0.0536(15) Uani 1 1 d . U . . .
O248 O -0.2739(4) 0.8727(3) 0.90335(17) 0.0652(11) Uani 1 1 d . U . . .
O249 O -0.3769(4) 0.8904(3) 0.9243(2) 0.0709(9) Uani 1 1 d . U . . .
O250 O -0.3316(3) 0.9395(3) 0.88379(18) 0.0527(8) Uani 1 1 d . U . . .
O251 O -0.3324(3) 0.9932(2) 0.83280(17) 0.0615(17) Uani 1 1 d . U . . .
O252 O -0.3633(5) 1.0266(3) 0.9222(3) 0.111 Uani 1 1 d . U . . .
O253 O -0.4384(3) 0.9515(2) 0.90139(15) 0.0479(11) Uani 1 1 d . U . . .
O254 O -0.2933(4) 0.9625(4) 0.9487(2) 0.0788(9) Uani 1 1 d . U . . .
O255 O -0.2605(2) 0.8925(2) 0.98699(16) 0.0451(13) Uani 1 1 d . U . . .
O256 O -0.2011(3) 0.9462(3) 0.95352(16) 0.0501(10) Uani 1 1 d . U . . .
O257 O -0.2165(5) 1.0332(3) 1.0024(2) 0.088(2) Uani 1 1 d . U . . .
O258 O -0.1354(3) 0.8675(3) 0.94025(17) 0.0551(14) Uani 1 1 d . U . . .
O259 O -0.1157(3) 1.0043(3) 0.9504(2) 0.0636(16) Uani 1 1 d . U . . .
O260 O -0.2398(3) 1.0074(2) 0.91039(15) 0.0470(13) Uani 1 1 d . U . . .
O261 O -0.5303(3) 0.8855(3) 0.87280(18) 0.0601(16) Uani 1 1 d . U . . .
O262 O -0.4779(3) 0.9102(2) 0.94837(17) 0.0544(13) Uani 1 1 d . U . . .
O263 O -0.4728(3) 0.8216(3) 0.90684(17) 0.0548(12) Uani 1 1 d . U . . .
O264 O -0.3862(3) 0.7946(2) 0.95451(17) 0.0556(16) Uani 1 1 d . U . . .
O265 O -0.5508(4) 0.7712(4) 0.9275(2) 0.099(2) Uani 1 1 d . U . . .
O266 O -0.5425(3) 0.9174(3) 0.99680(18) 0.0507(19) Uani 1 1 d . U . . .
W1 W 0.79347(6) 0.42698(4) 0.94350(4) 0.0953(4) Uani 0.5129(6) 1 d D U P . .
W2 W 0.87629(6) 0.33763(4) 0.92642(4) 0.0959(4) Uani 0.5129(6) 1 d D U P . .
W3 W 0.84726(5) 0.37383(5) 1.01032(3) 0.0865(4) Uani 0.5129(6) 1 d . U P . .
W1R W 0.88878(5) 0.33282(4) 0.97557(4) 0.0815(4) Uani 0.4871(6) 1 d D U P . .
W2R W 0.80708(5) 0.42172(5) 0.99531(4) 0.0958(4) Uani 0.4871(6) 1 d D U P . .
W3R W 0.83300(6) 0.38824(6) 0.91005(3) 0.0938(4) Uani 0.4871(6) 1 d . U P . .
W4 W 0.91097(4) 0.49118(4) 1.07293(2) 0.1446(3) Uani 1 1 d D U . . .
W5 W 0.85289(3) 0.54720(3) 1.00431(4) 0.1450(4) Uani 1 1 d D U . . .
W6 W 0.88229(4) 0.51178(3) 0.91609(2) 0.1539(3) Uani 1 1 d . U . . .
W7 W 0.96800(4) 0.41736(4) 0.89665(2) 0.1560(3) Uani 1 1 d . U . . .
W8 W 1.02567(3) 0.36131(2) 0.96503(3) 0.1402(4) Uani 1 1 d . U . . .
W9 W 0.99565(4) 0.39687(3) 1.05305(2) 0.1407(3) Uani 1 1 d . U . . .
P1 P 0.93755(10) 0.45235(8) 0.98415(6) 0.0363(6) Uani 1 1 d . U . . .
O301 O 0.7294(3) 0.4123(6) 0.9171(3) 0.098(2) Uani 0.5129(6) 1 d D U P . .
O302 O 0.7766(8) 0.4028(7) 0.9804(6) 0.0955(10) Uani 0.5129(6) 1 d . U P . .
O303 O 0.8371(5) 0.4548(4) 0.9133(3) 0.1073(9) Uani 1 1 d . U . . .
O304 O 0.8058(9) 0.3587(7) 0.9076(6) 0.0986(11) Uani 0.5129(6) 1 d . U P . .
O305 O 0.8106(5) 0.4898(4) 0.9882(4) 0.1173(12) Uani 1 1 d . U . . .
O306 O 0.8861(4) 0.4127(3) 0.9708(2) 0.0698(8) Uani 1 1 d . U . . .
O307 O 0.8581(8) 0.2848(3) 0.8927(3) 0.123(2) Uani 0.5129(6) 1 d D U P . .
O308 O 0.8521(7) 0.3206(6) 0.9680(5) 0.0775(10) Uani 0.5129(6) 1 d . U P . .
O309 O 0.9066(5) 0.3782(4) 0.8970(3) 0.1096(9) Uani 1 1 d . U . . .
O310 O 0.9500(4) 0.3357(4) 0.9547(3) 0.1111(12) Uani 1 1 d . U . . .
O311 O 0.8125(10) 0.3408(9) 1.0305(6) 0.1231(13) Uani 0.5129(6) 1 d . U P . .
O312 O 0.9234(5) 0.3654(4) 1.0254(3) 0.1001(11) Uani 1 1 d . U . . .
O313 O 0.8550(4) 0.4500(5) 1.0420(3) 0.1119(11) Uani 1 1 d . U . . .
O314 O 0.8838(5) 0.5264(5) 1.0543(3) 0.1340(13) Uani 1 1 d . U . . .
O315 O 0.9653(6) 0.4433(5) 1.0750(3) 0.1366(13) Uani 1 1 d . U . . .
O316 O 0.9048(2) 0.5264(2) 1.11447(13) 0.0788(9) Uani 1 1 d D U . . .
O317 O 0.9763(2) 0.5359(3) 1.0840(2) 0.1491(19) Uani 1 1 d D U . . .
O318 O 0.9229(4) 0.4991(3) 1.0148(3) 0.0855(11) Uani 1 1 d . U . . .
O319 O 0.8557(5) 0.5431(4) 0.9625(4) 0.1305(14) Uani 1 1 d . U . . .
O320 O 0.8090(3) 0.5873(3) 1.0115(6) 0.211(2) Uani 1 1 d D U . . .
O321 O 0.9107(5) 0.5977(4) 1.0149(4) 0.126(2) Uani 1 1 d . U . . .
O322 O 0.9198(6) 0.4709(4) 0.8964(3) 0.1496(13) Uani 1 1 d . U . . .
O323 O 0.8512(7) 0.5262(6) 0.8792(4) 0.2050(19) Uani 1 1 d . U . . .
O324 O 0.9420(6) 0.5576(5) 0.9267(4) 0.140(2) Uani 1 1 d . U . . .
O325 O 0.9418(4) 0.4730(4) 0.9513(3) 0.1043(12) Uani 1 1 d . U . . .
O326 O 0.9970(5) 0.3840(5) 0.9168(4) 0.1421(13) Uani 1 1 d . U . . .
O327 O 0.9752(6) 0.3934(8) 0.8519(4) 0.217(3) Uani 1 1 d . U . . .
O328 O 1.0279(3) 0.3688(3) 1.0050(4) 0.1203(14) Uani 1 1 d . U . . .
O329 O 1.0610(5) 0.3121(5) 0.9547(5) 0.182(2) Uani 1 1 d . U . . .
O330 O 0.9923(3) 0.4257(3) 0.9992(3) 0.0980(11) Uani 1 1 d . U . . .
O331 O 1.0347(3) 0.3643(4) 1.0730(2) 0.2764(19) Uani 1 1 d D U . . .
O332 O 0.8752(7) 0.2764(2) 0.9796(4) 0.110(2) Uani 0.4871(6) 1 d D U P . .
O333 O 0.8394(9) 0.3328(8) 0.9206(5) 0.0956(10) Uani 0.4871(6) 1 d . U P . .
O334 O 0.8225(2) 0.3568(2) 0.9874(4) 0.0853(10) Uani 0.4871(6) 1 d D U P . .
O335 O 0.7438(2) 0.4219(8) 0.9982(5) 0.1187(18) Uani 0.4871(6) 1 d D U P . .
O336 O 0.7769(8) 0.3887(7) 0.9401(6) 0.0926(11) Uani 0.4871(6) 1 d . U P . .
O337 O 0.7853(10) 0.3662(9) 0.8710(7) 0.1240(19) Uani 0.4871(6) 1 d . U P . .
Na1 Na 0.5000 0.5000 1.0000 0.049(3) Uani 0.5 2 d S U P . .
Na2 Na 0.49477(9) 0.97611(8) 0.83887(6) 0.077(3) Uani 0.5 1 d . . P . .
O1A O 0.78471(9) 0.85833(8) 0.52913(6) 0.27(2) Uiso 0.5 1 d R . P A 1
C2A C 0.82943(9) 0.89347(8) 0.55088(6) 0.067(6) Uiso 0.5 1 d R . P A 1
C3A C 0.81448(9) 0.94145(8) 0.54341(6) 0.164(19) Uiso 0.5 1 d R . P A 1
C4A C 0.85874(9) 0.98049(8) 0.56773(6) 0.097(10) Uiso 0.5 1 d R . P A 1
C5A C 0.86545(9) 0.97939(8) 0.60842(6) 0.065(6) Uiso 0.5 1 d R . P A 1
O6A O 0.87589(9) 0.93323(8) 0.61328(6) 0.097(6) Uiso 0.5 1 d R . P A 1
C7A C 0.83434(9) 0.89712(8) 0.59235(6) 0.070(7) Uiso 0.5 1 d R . P A 1
O8A O 0.81206(9) 0.93697(8) 0.50479(6) 0.28(2) Uiso 0.5 1 d R . P A 1
O9A O 0.84798(9) 1.02803(8) 0.56251(6) 0.089(6) Uiso 0.5 1 d R . P A 1
C10A C 0.84877(9) 0.84960(8) 0.60311(6) 0.108(11) Uiso 0.5 1 d R . P A 1
O11A O 0.90012(9) 0.83545(8) 0.59461(6) 0.48(6) Uiso 0.5 1 d R . P A 1
O1B O 0.81595(9) 0.99483(8) 0.61906(6) 0.091(4) Uiso 0.5 1 d R . P A 1
C2B C 0.82183(9) 1.03170(8) 0.65261(6) 0.068(7) Uiso 0.5 1 d R . P A 1
C3B C 0.78423(9) 1.07172(8) 0.64553(6) 0.092(9) Uiso 0.5 1 d R . P A 1
C4B C 0.79271(9) 1.11072(8) 0.68062(6) 0.118(12) Uiso 0.5 1 d R . P A 1
C5B C 0.78095(9) 1.09192(8) 0.71210(6) 0.134(15) Uiso 0.5 1 d R . P A 1
O6B O 0.81312(9) 1.05164(8) 0.71618(6) 0.102(7) Uiso 0.5 1 d R . P A 1
C7B C 0.80618(9) 1.01279(8) 0.68370(6) 0.32(5) Uiso 0.5 1 d R . P A 1
O8B O 0.79881(9) 1.08757(8) 0.61584(6) 0.112(7) Uiso 0.5 1 d R . P A 1
O9B O 0.76073(9) 1.15059(8) 0.67630(6) 0.130(9) Uiso 0.5 1 d R . P A 1
C10B C 0.84044(9) 0.97398(8) 0.69404(6) 0.065(6) Uiso 0.5 1 d R . P A 1
O11B O 0.89673(9) 0.99189(8) 0.70548(6) 0.172(9) Uiso 0.5 1 d R . P A 1
O1C O 0.72486(9) 1.07661(8) 0.70342(6) 0.109(7) Uiso 0.5 1 d R . P A 1
C2C C 0.69521(9) 1.09279(8) 0.73275(6) 0.076(5) Uiso 0.5 1 d R . P A 1
C3C C 0.64430(9) 1.11326(8) 0.71572(6) 0.17(2) Uiso 0.5 1 d R . P A 1
C4C C 0.60966(9) 1.12783(8) 0.74495(6) 0.111(12) Uiso 0.5 1 d R . P A 1
C5C C 0.59878(9) 1.08418(8) 0.76002(6) 0.033(4) Uiso 0.5 1 d R . P A 1
O6C O 0.64742(9) 1.06487(8) 0.77331(6) 0.050(3) Uiso 0.5 1 d R . P A 1
C7C C 0.67872(9) 1.04918(8) 0.74629(6) 0.137(8) Uiso 0.5 1 d R . P A 1
O8C O 0.66139(9) 1.15460(8) 0.70454(6) 0.224(18) Uiso 0.5 1 d R . P A 1
O9C O 0.55968(9) 1.14796(8) 0.73119(6) 0.113(7) Uiso 0.5 1 d R . P A 1
C10C C 0.72789(9) 1.02481(8) 0.76380(6) 0.062(4) Uiso 0.5 1 d R . P A 1
O11C O 0.76101(9) 1.05875(8) 0.79514(6) 0.189(15) Uiso 0.5 1 d R . P A 1
O1D O 0.56423(9) 1.04941(8) 0.73024(6) 0.146(10) Uiso 0.5 1 d R . P A 1
C2D C 0.51684(9) 1.02982(8) 0.73832(6) 0.25(3) Uiso 0.5 1 d R . P A 1
C3D C 0.46697(9) 1.03314(8) 0.70832(6) 0.062(4) Uiso 0.5 1 d R . P A 1
C4D C 0.41766(9) 1.01422(8) 0.71820(6) 0.076(5) Uiso 0.5 1 d R . P A 1
C5D C 0.42236(9) 0.96276(8) 0.72146(6) 0.22(3) Uiso 0.5 1 d R . P A 1
O6D O 0.47195(9) 0.95966(8) 0.74735(6) 0.172(9) Uiso 0.5 1 d R . P A 1
C7D C 0.52064(9) 0.97654(8) 0.73911(6) 0.19(2) Uiso 0.5 1 d R . P A 1
O8D O 0.46545(9) 1.08286(8) 0.70761(6) 0.32(2) Uiso 0.5 1 d R . P A 1
O9D O 0.36872(9) 1.01755(8) 0.69241(6) 0.72(11) Uiso 0.5 1 d R . P A 1
C10D C 0.56716(9) 0.96802(8) 0.76777(6) 0.24(3) Uiso 0.5 1 d R . P A 1
O11D O 0.56218(9) 0.99547(8) 0.80358(6) 0.71(10) Uiso 0.5 1 d R . P A 1
O1E O 0.42380(9) 0.93334(8) 0.68619(6) 0.32(3) Uiso 0.5 1 d R . P A 1
C2E C 0.38813(9) 0.88891(8) 0.67359(6) 0.26(4) Uiso 0.5 1 d R . P A 1
C3E C 0.35752(9) 0.88751(8) 0.63502(6) 0.27(4) Uiso 0.5 1 d R . P A 1
C4E C 0.32197(9) 0.83958(8) 0.61949(6) 0.157(18) Uiso 0.5 1 d R . P A 1
C5E C 0.35796(9) 0.79701(8) 0.62196(6) 0.161(9) Uiso 0.5 1 d R . P A 1
O6E O 0.38796(9) 0.80185(8) 0.65797(6) 0.180(14) Uiso 0.5 1 d R . P A 1
C7E C 0.42285(9) 0.84482(8) 0.67217(6) 0.25(3) Uiso 0.5 1 d R . P A 1
O8E O 0.32441(9) 0.92824(8) 0.63773(6) 0.60(8) Uiso 0.5 1 d R . P A 1
O9E O 0.29084(9) 0.83478(8) 0.58239(6) 0.32(2) Uiso 0.5 1 d R . P A 1
C10E C 0.45675(9) 0.84297(8) 0.71025(6) 0.166(19) Uiso 0.5 1 d R . P A 1
O11E O 0.42150(9) 0.84068(8) 0.73502(6) 0.57(7) Uiso 0.5 1 d R . P A 1
O1F O 0.39310(9) 0.79629(8) 0.59680(6) 0.170(12) Uiso 0.5 1 d R . P A 1
C2F C 0.39573(9) 0.75067(8) 0.57186(6) 0.18(2) Uiso 0.5 1 d R . P A 1
C3F C 0.38745(9) 0.75758(8) 0.53257(6) 0.137(8) Uiso 0.5 1 d R . P A 1
C4F C 0.38823(9) 0.70906(8) 0.50684(6) 0.137(8) Uiso 0.5 1 d R . P A 1
C5F C 0.44100(9) 0.68597(8) 0.51680(6) 0.24(3) Uiso 0.5 1 d R . P A 1
O6F O 0.45045(9) 0.68374(8) 0.55478(6) 0.173(13) Uiso 0.5 1 d R . P A 1
C7F C 0.45099(9) 0.72912(8) 0.58081(6) 0.160(12) Uiso 0.5 1 d R . P A 1
O8F O 0.33648(9) 0.77885(8) 0.52549(6) 0.54(7) Uiso 0.5 1 d R . P A 1
O9F O 0.37870(9) 0.71160(8) 0.46922(6) 0.38(4) Uiso 0.5 1 d R . P A 1
C10F C 0.46408(9) 0.71961(8) 0.61831(6) 0.060(6) Uiso 0.5 1 d R . P A 1
O11F O 0.42217(9) 0.68701(8) 0.62140(6) 0.134(9) Uiso 0.5 1 d R . P A 1
O1G O 0.48363(9) 0.71503(8) 0.51189(6) 0.186(14) Uiso 0.5 1 d R . P A 1
C2G C 0.52236(9) 0.68961(8) 0.49174(6) 0.107(11) Uiso 0.5 1 d R . P A 1
C3G C 0.52769(9) 0.71568(8) 0.46268(6) 0.80(18) Uiso 0.5 1 d R . P A 1
C4G C 0.57103(9) 0.69221(8) 0.44226(6) 0.28(4) Uiso 0.5 1 d R . P A 1
C5G C 0.62463(9) 0.69222(8) 0.47036(6) 0.087(8) Uiso 0.5 1 d R . P A 1
O6G O 0.61645(9) 0.67025(8) 0.49795(6) 0.124(9) Uiso 0.5 1 d R . P A 1
C7G C 0.57846(9) 0.69273(8) 0.51821(6) 0.083(8) Uiso 0.5 1 d R . P A 1
O8G O 0.47508(9) 0.71061(8) 0.43798(6) 0.27(2) Uiso 0.5 1 d R . P A 1
O9G O 0.57915(9) 0.71484(8) 0.41371(6) 0.228(13) Uiso 0.5 1 d R . P A 1
C10G C 0.57761(9) 0.66773(8) 0.54955(6) 0.20(3) Uiso 0.5 1 d R . P A 1
O11G O 0.56059(9) 0.61734(8) 0.53446(6) 0.38(4) Uiso 0.5 1 d R . P A 1
O1H O 0.64482(9) 0.74171(8) 0.48563(6) 0.105(7) Uiso 0.5 1 d R . P A 1
C2H C 0.70072(9) 0.75256(8) 0.48615(6) 0.23(3) Uiso 0.5 1 d R . P A 1
C3H C 0.70471(9) 0.79616(8) 0.46978(6) 0.70(15) Uiso 0.5 1 d R . P A 1
C4H C 0.76330(9) 0.80560(8) 0.46928(6) 0.160(12) Uiso 0.5 1 d R . P A 1
C5H C 0.79959(9) 0.81513(8) 0.50745(6) 0.29(4) Uiso 0.5 1 d R . P A 1
O6H O 0.79163(9) 0.77575(8) 0.52363(6) 0.091(4) Uiso 0.5 1 d R . P A 1
C7H C 0.73655(9) 0.76540(8) 0.52541(6) 0.24(3) Uiso 0.5 1 d R . P A 1
O8H O 0.66984(9) 0.78356(8) 0.43372(6) 0.228(13) Uiso 0.5 1 d R . P A 1
O9H O 0.77073(9) 0.84467(8) 0.45312(6) 0.39(4) Uiso 0.5 1 d R . P A 1
C10H C 0.73736(9) 0.72557(8) 0.54458(6) 0.19(2) Uiso 0.5 1 d R . P A 1
O11H O 0.75670(9) 0.68339(8) 0.52329(6) 0.161(9) Uiso 0.5 1 d R . P A 1
O1Q O 0.79774(9) 0.84491(8) 0.54285(6) 0.57(7) Uiso 0.5 1 d R . P A 2
C2Q C 0.83336(9) 0.88934(8) 0.55550(6) 0.73(16) Uiso 0.5 1 d R . P A 2
C3Q C 0.86390(9) 0.89077(8) 0.59412(6) 0.81(19) Uiso 0.5 1 d R . P A 2
C4Q C 0.89939(9) 0.93873(8) 0.60970(6) 0.25(3) Uiso 0.5 1 d R . P A 2
C5Q C 0.86332(9) 0.98123(8) 0.60716(6) 0.36(6) Uiso 0.5 1 d R . P A 2
O6Q O 0.83342(9) 0.97636(8) 0.57115(6) 0.60(8) Uiso 0.5 1 d R . P A 2
C7Q C 0.79860(9) 0.93342(8) 0.55692(6) 0.24(3) Uiso 0.5 1 d R . P A 2
O8Q O 0.89702(9) 0.85004(8) 0.59143(6) 0.112(5) Uiso 0.5 1 d R . P A 2
O9Q O 0.93040(9) 0.94347(8) 0.64680(6) 0.72(10) Uiso 0.5 1 d R . P A 2
C10Q C 0.76479(9) 0.93526(8) 0.51882(6) 0.26(4) Uiso 0.5 1 d R . P A 2
O11Q O 0.80012(9) 0.93764(8) 0.49411(6) 0.191(15) Uiso 0.5 1 d R . P A 2
O1R O 0.82811(9) 0.98191(8) 0.63229(6) 0.36(4) Uiso 0.5 1 d R . P A 2
C2R C 0.82537(9) 1.02746(8) 0.65721(6) 0.24(3) Uiso 0.5 1 d R . P A 2
C3R C 0.83356(9) 1.02057(8) 0.69651(6) 0.178(14) Uiso 0.5 1 d R . P A 2
C4R C 0.83265(9) 1.06904(8) 0.72223(6) 0.096(10) Uiso 0.5 1 d R . P A 2
C5R C 0.77990(9) 1.09209(8) 0.71220(6) 0.161(19) Uiso 0.5 1 d R . P A 2
O6R O 0.77053(9) 1.09433(8) 0.67423(6) 0.81(12) Uiso 0.5 1 d R . P A 2
C7R C 0.77010(9) 1.04899(8) 0.64821(6) 0.40(6) Uiso 0.5 1 d R . P A 2
O8R O 0.88451(9) 0.99932(8) 0.70363(6) 0.29(3) Uiso 0.5 1 d R . P A 2
O9R O 0.84207(9) 1.06647(8) 0.75984(6) 0.112(5) Uiso 0.5 1 d R . P A 2
C10R C 0.75711(9) 1.05856(8) 0.61072(6) 0.86(15) Uiso 0.5 1 d R . P A 2
O11R O 0.79900(9) 1.09120(8) 0.60771(6) 0.30(3) Uiso 0.5 1 d R . P A 2
O1S O 0.73724(9) 1.06298(8) 0.71705(6) 0.172(13) Uiso 0.5 1 d R . P A 2
C2S C 0.69843(9) 1.08837(8) 0.73715(6) 0.81(19) Uiso 0.5 1 d R . P A 2
C3S C 0.69301(9) 1.06223(8) 0.76616(6) 0.47(9) Uiso 0.5 1 d R . P A 2
C4S C 0.64956(9) 1.08564(8) 0.78653(6) 0.45(4) Uiso 0.5 1 d R . P A 2
C5S C 0.59604(9) 1.08561(8) 0.75836(6) 0.23(3) Uiso 0.5 1 d R . P A 2
O6S O 0.60429(9) 1.10763(8) 0.73080(6) 0.26(2) Uiso 0.5 1 d R . P A 2
C7S C 0.64237(9) 1.08517(8) 0.71059(6) 0.45(4) Uiso 0.5 1 d R . P A 2
O8S O 0.74556(9) 1.06733(8) 0.79093(6) 0.33(3) Uiso 0.5 1 d R . P A 2
O9S O 0.64141(9) 1.06296(8) 0.81502(6) 0.87(13) Uiso 0.5 1 d R . P A 2
C10S C 0.64328(9) 1.11022(8) 0.67930(6) 0.51(8) Uiso 0.5 1 d R . P A 2
O11S O 0.66022(9) 1.16062(8) 0.69439(6) 0.229(19) Uiso 0.5 1 d R . P A 2
O1T O 0.57591(9) 1.03611(8) 0.74306(6) 0.38(4) Uiso 0.5 1 d R . P A 2
C2T C 0.52001(9) 1.02519(8) 0.74246(6) 0.40(5) Uiso 0.5 1 d R . P A 2
C3T C 0.51599(9) 0.98160(8) 0.75880(6) 0.74(16) Uiso 0.5 1 d R . P A 2
C4T C 0.45737(9) 0.97210(8) 0.75922(6) 0.178(14) Uiso 0.5 1 d R . P A 2
C5T C 0.42118(9) 0.96251(8) 0.72099(6) 0.24(3) Uiso 0.5 1 d R . P A 2
O6T O 0.42918(9) 1.00195(8) 0.70488(6) 0.65(9) Uiso 0.5 1 d R . P A 2
C7T C 0.48428(9) 1.01238(8) 0.70316(6) 0.28(3) Uiso 0.5 1 d R . P A 2
O8T O 0.55074(9) 0.99418(8) 0.79489(6) 0.39(4) Uiso 0.5 1 d R . P A 2
O9T O 0.44993(9) 0.93301(8) 0.77535(6) 0.63(9) Uiso 0.5 1 d R . P A 2
C10T C 0.48349(9) 1.05221(8) 0.68403(6) 0.40(5) Uiso 0.5 1 d R . P A 2
O11T O 0.46403(9) 1.09433(8) 0.70527(6) 0.88(14) Uiso 0.5 1 d R . P A 2
O1U O 0.43619(9) 0.91939(8) 0.69934(6) 0.57(7) Uiso 0.5 1 d R . P A 2
C2U C 0.39151(9) 0.88419(8) 0.67753(6) 0.9(2) Uiso 0.5 1 d R . P A 2
C3U C 0.40649(9) 0.83622(8) 0.68502(6) 0.81(19) Uiso 0.5 1 d R . P A 2
C4U C 0.36230(9) 0.79719(8) 0.66064(6) 0.43(5) Uiso 0.5 1 d R . P A 2
C5U C 0.35570(9) 0.79829(8) 0.61994(6) 0.173(14) Uiso 0.5 1 d R . P A 2
O6U O 0.34524(9) 0.84442(8) 0.61507(6) 0.47(5) Uiso 0.5 1 d R . P A 2
C7U C 0.38675(9) 0.88061(8) 0.63608(6) 0.35(6) Uiso 0.5 1 d R . P A 2
O8U O 0.40877(9) 0.84067(8) 0.72359(6) 0.088(3) Uiso 0.5 1 d R . P A 2
O9U O 0.37308(9) 0.74960(8) 0.66583(6) 0.51(6) Uiso 0.5 1 d R . P A 2
C10U C 0.37230(9) 0.92812(8) 0.62535(6) 0.43(5) Uiso 0.5 1 d R . P A 2
O11U O 0.32088(9) 0.94223(8) 0.63376(6) 0.26(2) Uiso 0.5 1 d R . P A 2
O1V O 0.40526(9) 0.78293(8) 0.60937(6) 0.73(11) Uiso 0.5 1 d R . P A 2
C2V C 0.39950(9) 0.74606(8) 0.57583(6) 0.47(8) Uiso 0.5 1 d R . P A 2
C3V C 0.43713(9) 0.70608(8) 0.58296(6) 0.18(2) Uiso 0.5 1 d R . P A 2
C4V C 0.42878(9) 0.66708(8) 0.54783(6) 0.47(8) Uiso 0.5 1 d R . P A 2
C5V C 0.44059(9) 0.68593(8) 0.51640(6) 0.25(3) Uiso 0.5 1 d R . P A 2
O6V O 0.40839(9) 0.72618(8) 0.51228(6) 0.088(3) Uiso 0.5 1 d R . P A 2
C7V C 0.41523(9) 0.76499(8) 0.54478(6) 0.173(14) Uiso 0.5 1 d R . P A 2
O8V O 0.42245(9) 0.69016(8) 0.61258(6) 0.51(6) Uiso 0.5 1 d R . P A 2
O9V O 0.46079(9) 0.62725(8) 0.55220(6) 0.51(6) Uiso 0.5 1 d R . P A 2
C10V C 0.38096(9) 0.80384(8) 0.53442(6) 0.45(4) Uiso 0.5 1 d R . P A 2
O11V O 0.32469(9) 0.78587(8) 0.52291(6) 0.82(13) Uiso 0.5 1 d R . P A 2
O1W O 0.49668(9) 0.70128(8) 0.52515(6) 0.43(5) Uiso 0.5 1 d R . P A 2
C2W C 0.52646(9) 0.68520(8) 0.49590(6) 0.86(15) Uiso 0.5 1 d R . P A 2
C3W C 0.57733(9) 0.66474(8) 0.51297(6) 0.26(3) Uiso 0.5 1 d R . P A 2
C4W C 0.61210(9) 0.65020(8) 0.48380(6) 0.28(3) Uiso 0.5 1 d R . P A 2
C5W C 0.62296(9) 0.69390(8) 0.46877(6) 0.125(13) Uiso 0.5 1 d R . P A 2
O6W O 0.57438(9) 0.71320(8) 0.45544(6) 0.76(11) Uiso 0.5 1 d R . P A 2
C7W C 0.54296(9) 0.72881(8) 0.48239(6) 0.25(3) Uiso 0.5 1 d R . P A 2
O8W O 0.56022(9) 0.62335(8) 0.52410(6) 0.31(3) Uiso 0.5 1 d R . P A 2
O9W O 0.66207(9) 0.63011(8) 0.49761(6) 0.088(3) Uiso 0.5 1 d R . P A 2
C10W C 0.49377(9) 0.75315(8) 0.46483(6) 0.52(9) Uiso 0.5 1 d R . P A 2
O11W O 0.46077(9) 0.71918(8) 0.43343(6) 0.226(19) Uiso 0.5 1 d R . P A 2
O1X O 0.65744(9) 0.72870(8) 0.49861(6) 0.68(9) Uiso 0.5 1 d R . P A 2
C2X C 0.70486(9) 0.74835(8) 0.49059(6) 0.76(17) Uiso 0.5 1 d R . P A 2
C3X C 0.75467(9) 0.74506(8) 0.52066(6) 0.23(3) Uiso 0.5 1 d R . P A 2
C4X C 0.80402(9) 0.76405(8) 0.51085(6) 0.56(8) Uiso 0.5 1 d R . P A 2
C5X C 0.79931(9) 0.81550(8) 0.50760(6) 0.29(4) Uiso 0.5 1 d R . P A 2
O6X O 0.74978(9) 0.81857(8) 0.48167(6) 0.38(4) Uiso 0.5 1 d R . P A 2
C7X C 0.70103(9) 0.80165(8) 0.48983(6) 0.56(8) Uiso 0.5 1 d R . P A 2
O8X O 0.75622(9) 0.69530(8) 0.52132(6) 0.88(14) Uiso 0.5 1 d R . P A 2
O9X O 0.85294(9) 0.76076(8) 0.53671(6) 0.91(14) Uiso 0.5 1 d R . P A 2
C10X C 0.65460(9) 0.81015(8) 0.46112(6) 0.20(2) Uiso 0.5 1 d R . P A 2
O11X O 0.65965(9) 0.78269(8) 0.42533(6) 0.48(5) Uiso 0.5 1 d R . P A 2
O1Y O 0.86816(9) 0.20803(8) 0.83503(6) 0.55(7) Uiso 0.5 1 d R . P A 1
O1Z O 0.91678(9) 0.17856(8) 0.94598(6) 0.60(8) Uiso 0.5 1 d R . P A 1
O501 O 0.88704(9) 0.24345(8) 1.06061(6) 0.28(2) Uiso 0.5 1 d R . P A 1
O551 O 0.79602(9) 0.36725(8) 1.10782(6) 0.141(10) Uiso 0.5 1 d R . P A 1
O601 O 0.69429(9) 0.47873(8) 1.06413(6) 0.135(6) Uiso 0.5 1 d R . P A 1
O651 O 0.64666(9) 0.50885(8) 0.95335(6) 0.121(8) Uiso 0.5 1 d R . P A 1
O701 O 0.67536(9) 0.44329(8) 0.83854(6) 0.138(9) Uiso 0.5 1 d R . P A 1
O751 O 0.76741(9) 0.32016(8) 0.79151(6) 0.47(6) Uiso 0.5 1 d R . P A 1
O6Y O 0.97799(9) 0.18972(8) 0.90972(6) 0.68(10) Uiso 0.5 1 d R . P A 1
O6Z O 0.97196(9) 0.23168(8) 1.04535(6) 0.88(14) Uiso 0.5 1 d R . P A 1
O506 O 0.88745(9) 0.35721(8) 1.13144(6) 0.56(7) Uiso 0.5 1 d R . P A 1
O556 O 0.76987(9) 0.49505(8) 1.11349(6) 0.66(9) Uiso 0.5 1 d R . P A 1
O606 O 0.68897(9) 0.56638(8) 1.00732(6) 0.67(10) Uiso 0.5 1 d R . P A 1
O656 O 0.69447(9) 0.52405(8) 0.87159(6) 0.69(10) Uiso 0.5 1 d R . P A 1
O706 O 0.77955(9) 0.39888(8) 0.78560(6) 0.135(6) Uiso 0.5 1 d R . P A 1
O756 O 0.89661(9) 0.26069(8) 0.80349(6) 0.72(11) Uiso 0.5 1 d R . P A 1
O8Y O 0.84339(9) 0.11287(8) 0.83334(6) 0.32(2) Uiso 0.5 1 d R . P A 1
O8Z O 0.87033(9) 0.11487(8) 0.97548(6) 0.49(5) Uiso 0.5 1 d R . P A 1
O508 O 0.81402(9) 0.21731(8) 1.09876(6) 0.38(4) Uiso 0.5 1 d R . P A 1
O558 O 0.69259(9) 0.36828(8) 1.11966(6) 0.230(17) Uiso 0.5 1 d R . P A 1
O608 O 0.58294(9) 0.48366(8) 1.04256(6) 0.45(4) Uiso 0.5 1 d R . P A 1
O658 O 0.55375(9) 0.48019(8) 0.90002(6) 0.34(3) Uiso 0.5 1 d R . P A 1
O708 O 0.61232(9) 0.37922(8) 0.77711(6) 0.29(3) Uiso 0.5 1 d R . P A 1
O758 O 0.73149(9) 0.22678(8) 0.75584(6) 0.56(7) Uiso 0.5 1 d R . P A 1
O9Y O 0.88542(9) 0.08374(8) 0.90231(6) 0.32(2) Uiso 0.5 1 d R . P A 1
O9Z O 0.86807(9) 0.14496(8) 1.05338(6) 0.71(10) Uiso 0.5 1 d R . P A 1
O509 O 0.76046(9) 0.29720(8) 1.14002(6) 0.80(9) Uiso 0.5 1 d R . P A 1
O559 O 0.62948(9) 0.44881(8) 1.10674(6) 0.35(3) Uiso 0.5 1 d R . P A 1
O609 O 0.54536(9) 0.51578(8) 0.97432(6) 0.61(7) Uiso 0.5 1 d R . P A 1
O659 O 0.56385(9) 0.45529(8) 0.82346(6) 0.55(7) Uiso 0.5 1 d R . P A 1
O709 O 0.67034(9) 0.30228(8) 0.73661(6) 0.71(10) Uiso 0.5 1 d R . P A 1
O759 O 0.80245(9) 0.15140(8) 0.77013(6) 0.95(15) Uiso 0.5 1 d R . P A 1
O11Y O 1.01427(9) 0.23257(8) 0.85891(6) 0.80(9) Uiso 0.5 1 d R . P A 1
O11Z O 1.04657(9) 0.22529(8) 1.00068(6) 0.42(5) Uiso 0.5 1 d R . P A 1
O511 O 0.99233(9) 0.32797(8) 1.12437(6) 0.64(9) Uiso 0.5 1 d R . P A 1
O561 O 0.87010(9) 0.47922(8) 1.15293(6) 0.67(9) Uiso 0.5 1 d R . P A 1
O611 O 0.76184(9) 0.59585(8) 1.07683(6) 0.85(14) Uiso 0.5 1 d R . P A 1
O661 O 0.72438(9) 0.59972(8) 0.93417(6) 0.72(10) Uiso 0.5 1 d R . P A 1
O711 O 0.78375(9) 0.50045(8) 0.81131(6) 0.44(5) Uiso 0.5 1 d R . P A 1
O761 O 0.90086(9) 0.34580(8) 0.78189(6) 0.27(2) Uiso 0.5 1 d R . P A 1
C2Y C 0.90723(9) 0.18135(8) 0.85486(6) 0.56(11) Uiso 0.5 1 d R . P A 1
C2Z C 0.93524(9) 0.18077(8) 0.98421(6) 0.24(3) Uiso 0.5 1 d R . P A 1
C502 C 0.88232(9) 0.27414(8) 1.09629(6) 0.25(4) Uiso 0.5 1 d R . P A 1
C552 C 0.77319(9) 0.41253(8) 1.11832(6) 0.201(17) Uiso 0.5 1 d R . P A 1
C602 C 0.67229(9) 0.51677(8) 1.04724(6) 0.61(13) Uiso 0.5 1 d R . P A 1
C652 C 0.64429(9) 0.51734(8) 0.91787(6) 0.29(4) Uiso 0.5 1 d R . P A 1
C702 C 0.69723(9) 0.42393(8) 0.80581(6) 0.26(2) Uiso 0.5 1 d R . P A 1
C752 C 0.80634(9) 0.28559(8) 0.78376(6) 0.23(3) Uiso 0.5 1 d R . P A 1
C3Y C 0.87407(9) 0.14574(8) 0.86652(6) 0.58(11) Uiso 0.5 1 d R . P A 1
C3Z C 0.88796(9) 0.16240(8) 0.99843(6) 0.68(14) Uiso 0.5 1 d R . P A 1
C503 C 0.82368(9) 0.26709(8) 1.09889(6) 0.23(3) Uiso 0.5 1 d R . P A 1
C553 C 0.71089(9) 0.40515(8) 1.10456(6) 0.29(3) Uiso 0.5 1 d R . P A 1
C603 C 0.61941(9) 0.49529(8) 1.02087(6) 0.61(12) Uiso 0.5 1 d R . P A 1
C653 C 0.60488(9) 0.47821(8) 0.88885(6) 0.37(6) Uiso 0.5 1 d R . P A 1
C703 C 0.66971(9) 0.37393(8) 0.78848(6) 0.72(16) Uiso 0.5 1 d R . P A 1
C753 C 0.78195(9) 0.23546(8) 0.78272(6) 0.201(17) Uiso 0.5 1 d R . P A 1
C4Y C 0.91352(9) 0.11886(8) 0.88978(6) 0.166(10) Uiso 0.5 1 d R . P A 1
C4Z C 0.90890(9) 0.16328(8) 1.03809(6) 0.33(5) Uiso 0.5 1 d R . P A 1
C504 C 0.81569(9) 0.30128(8) 1.13500(6) 0.52(9) Uiso 0.5 1 d R . P A 1
C554 C 0.68777(9) 0.45259(8) 1.11718(6) 0.84(18) Uiso 0.5 1 d R . P A 1
C604 C 0.59638(9) 0.53303(8) 1.00042(6) 0.59(9) Uiso 0.5 1 d R . P A 1
C654 C 0.60144(9) 0.48896(8) 0.85216(6) 0.40(7) Uiso 0.5 1 d R . P A 1
C704 C 0.69418(9) 0.35065(8) 0.75517(6) 0.49(9) Uiso 0.5 1 d R . P A 1
C754 C 0.82256(9) 0.19965(8) 0.77310(6) 0.132(10) Uiso 0.5 1 d R . P A 1
C5Y C 0.95092(9) 0.15580(8) 0.92208(6) 0.47(8) Uiso 0.5 1 d R . P A 1
C5Z C 0.93107(9) 0.21339(8) 1.06103(6) 0.34(5) Uiso 0.5 1 d R . P A 1
C505 C 0.83390(9) 0.35355(8) 1.13637(6) 0.66(14) Uiso 0.5 1 d R . P A 1
C555 C 0.71106(9) 0.49166(8) 1.10301(6) 0.26(2) Uiso 0.5 1 d R . P A 1
C605 C 0.63969(9) 0.54962(8) 0.98189(6) 0.36(6) Uiso 0.5 1 d R . P A 1
C655 C 0.65676(9) 0.49023(8) 0.84247(6) 0.168(14) Uiso 0.5 1 d R . P A 1
C705 C 0.75671(9) 0.35191(8) 0.76763(6) 0.36(4) Uiso 0.5 1 d R . P A 1
C755 C 0.87676(9) 0.21192(8) 0.80048(6) 0.34(5) Uiso 0.5 1 d R . P A 1
C7Y C 0.94228(9) 0.21638(8) 0.88965(6) 1.0(2) Uiso 0.5 1 d R . P A 1
C7Z C 0.95420(9) 0.23248(8) 1.00761(6) 1.0(2) Uiso 0.5 1 d R . P A 1
C507 C 0.89508(9) 0.32762(8) 1.09754(6) 0.75(13) Uiso 0.5 1 d R . P A 1
C557 C 0.79447(9) 0.45100(8) 1.10174(6) 0.132(10) Uiso 0.5 1 d R . P A 1
C607 C 0.71211(9) 0.53134(8) 1.02525(6) 0.29(3) Uiso 0.5 1 d R . P A 1
C657 C 0.70017(9) 0.51528(8) 0.90726(6) 0.32(4) Uiso 0.5 1 d R . P A 1
C707 C 0.75929(9) 0.42014(8) 0.81734(6) 0.64(13) Uiso 0.5 1 d R . P A 1
C757 C 0.85992(9) 0.29671(8) 0.81316(6) 0.54(10) Uiso 0.5 1 d R . P A 1
C10Y C 0.97750(9) 0.25508(8) 0.88099(6) 0.48(8) Uiso 0.5 1 d R . P A 1
C10Z C 1.00114(9) 0.25473(8) 0.99720(6) 0.168(14) Uiso 0.5 1 d R . P A 1
C510 C 0.95405(9) 0.33885(8) 1.09450(6) 0.66(11) Uiso 0.5 1 d DR . P A 1
C560 C 0.85492(9) 0.46255(8) 1.11348(6) 0.166(10) Uiso 0.5 1 d DR . P A 1
C610 C 0.76819(9) 0.55317(8) 1.04954(6) 0.166(10) Uiso 0.5 1 d R . P A 1
C660 C 0.74269(9) 0.55227(8) 0.93300(6) 0.41(5) Uiso 0.5 1 d R . P A 1
C710 C 0.79161(9) 0.46941(8) 0.83600(6) 0.41(5) Uiso 0.5 1 d R . P A 1
C760 C 0.88890(9) 0.34444(8) 0.81672(6) 0.36(4) Uiso 0.5 1 d R . P A 1
O1I O 0.88919(9) 0.22258(8) 0.83835(6) 0.077(5) Uiso 0.5 1 d R . P A 2
C2I C 0.91113(9) 0.18456(8) 0.85526(6) 0.30(4) Uiso 0.5 1 d R . P A 2
C3I C 0.96419(9) 0.20595(8) 0.88152(6) 0.18(2) Uiso 0.5 1 d R . P A 2
C4I C 0.98719(9) 0.16822(8) 0.90200(6) 0.151(11) Uiso 0.5 1 d R . P A 2
C5I C 0.94396(9) 0.15184(8) 0.92066(6) 0.40(7) Uiso 0.5 1 d R . P A 2
O6I O 0.89455(9) 0.13517(8) 0.89536(6) 0.27(2) Uiso 0.5 1 d R . P A 2
C7I C 0.87145(9) 0.17017(8) 0.87742(6) 0.42(7) Uiso 0.5 1 d R . P A 2
O8I O 1.00051(9) 0.21740(8) 0.85968(6) 0.69(10) Uiso 0.5 1 d R . P A 2
O9I O 1.03831(9) 0.18545(8) 0.92795(6) 0.32(3) Uiso 0.5 1 d R . P A 2
C10I C 0.81523(9) 0.14843(8) 0.85328(6) 0.33(5) Uiso 0.5 1 d R . P A 2
O11I O 0.82137(9) 0.10564(8) 0.82600(6) 0.54(7) Uiso 0.5 1 d R . P A 2
O1J O 0.93723(9) 0.19271(8) 0.94920(6) 0.28(2) Uiso 0.5 1 d R . P A 2
C2J C 0.93974(9) 0.18437(8) 0.98473(6) 0.19(2) Uiso 0.5 1 d R . P A 2
C3J C 0.97936(9) 0.22346(8) 1.01365(6) 0.68(13) Uiso 0.5 1 d R . P A 2
C4J C 0.98292(9) 0.21284(8) 1.05036(6) 0.20(2) Uiso 0.5 1 d R . P A 2
C5J C 0.92767(9) 0.21177(8) 1.06021(6) 0.52(10) Uiso 0.5 1 d R . P A 2
O6J O 0.88979(9) 0.17797(8) 1.03120(6) 0.113(8) Uiso 0.5 1 d R . P A 2
C7J C 0.88393(9) 0.18663(8) 0.99547(6) 0.54(10) Uiso 0.5 1 d R . P A 2
O8J O 1.03035(9) 0.22129(8) 1.00232(6) 0.31(3) Uiso 0.5 1 d R . P A 2
O9J O 1.02068(9) 0.24650(8) 1.07897(6) 0.164(8) Uiso 0.5 1 d R . P A 2
C10J C 0.84128(9) 0.14966(8) 0.96990(6) 0.59(11) Uiso 0.5 1 d R . P A 2
O11J O 0.85944(9) 0.10217(8) 0.96875(6) 0.50(6) Uiso 0.5 1 d R . P A 2
O1K O 0.90922(9) 0.25875(8) 1.06413(6) 0.45(5) Uiso 0.5 1 d R . P A 2
C2K C 0.88758(9) 0.27825(8) 1.09693(6) 0.52(10) Uiso 0.5 1 d R . P A 2
C3K C 0.91524(9) 0.32825(8) 1.11413(6) 0.151(11) Uiso 0.5 1 d R . P A 2
C4K C 0.89099(9) 0.35172(8) 1.14749(6) 0.123(13) Uiso 0.5 1 d R . P A 2
C5K C 0.82848(9) 0.35058(8) 1.13519(6) 0.75(17) Uiso 0.5 1 d R . P A 2
O6K O 0.80548(9) 0.30364(8) 1.11734(6) 0.169(12) Uiso 0.5 1 d R . P A 2
C7K C 0.82550(9) 0.28223(8) 1.08552(6) 0.18(2) Uiso 0.5 1 d R . P A 2
O8K O 0.97263(9) 0.32283(8) 1.12538(6) 0.269(16) Uiso 0.5 1 d R . P A 2
O9K O 0.91503(9) 0.40003(8) 1.16595(6) 0.41(4) Uiso 0.5 1 d R . P A 2
C10K C 0.79300(9) 0.23300(8) 1.06699(6) 0.49(9) Uiso 0.5 1 d R . P A 2
O11K O 0.80090(9) 0.20202(8) 1.09172(6) 0.78(12) Uiso 0.5 1 d R . P A 2
O1L O 0.81776(9) 0.38224(8) 1.11127(6) 0.37(4) Uiso 0.5 1 d R . P A 2
C2L C 0.77895(9) 0.41695(8) 1.11906(6) 0.26(4) Uiso 0.5 1 d R . P A 2
C3L C 0.80346(9) 0.46698(8) 1.11999(6) 0.79(17) Uiso 0.5 1 d R . P A 2
C4L C 0.76297(9) 0.50294(8) 1.12965(6) 0.147(11) Uiso 0.5 1 d R . P A 2
C5L C 0.70868(9) 0.49072(8) 1.10237(6) 0.147(11) Uiso 0.5 1 d R . P A 2
O6L O 0.68872(9) 0.44203(8) 1.09950(6) 0.28(3) Uiso 0.5 1 d R . P A 2
C7L C 0.72526(9) 0.40587(8) 1.08979(6) 0.117(12) Uiso 0.5 1 d R . P A 2
O8L O 0.85398(9) 0.47562(8) 1.14672(6) 0.77(12) Uiso 0.5 1 d R . P A 2
O9L O 0.78321(9) 0.55109(8) 1.13251(6) 0.45(5) Uiso 0.5 1 d R . P A 2
C10L C 0.69619(9) 0.35825(8) 1.08636(6) 0.31(5) Uiso 0.5 1 d R . P A 2
O11L O 0.68440(9) 0.35704(8) 1.12126(6) 0.269(16) Uiso 0.5 1 d R . P A 2
O1M O 0.71714(9) 0.49446(8) 1.06776(6) 0.164(8) Uiso 0.5 1 d R . P A 2
C2M C 0.67804(9) 0.52117(8) 1.04795(6) 0.58(12) Uiso 0.5 1 d R . P A 2
C3M C 0.71122(9) 0.55664(8) 1.03616(6) 0.71(15) Uiso 0.5 1 d R . P A 2
C4M C 0.67175(9) 0.58351(8) 1.01292(6) 0.133(14) Uiso 0.5 1 d R . P A 2
C5M C 0.63413(9) 0.54660(8) 0.98070(6) 0.156(18) Uiso 0.5 1 d R . P A 2
O6M O 0.60703(9) 0.51281(8) 0.99319(6) 0.172(13) Uiso 0.5 1 d R . P A 2
C7M C 0.64278(9) 0.48612(8) 1.01327(6) 0.21(3) Uiso 0.5 1 d R . P A 2
O8M O 0.74208(9) 0.58951(8) 1.06924(6) 0.83(13) Uiso 0.5 1 d R . P A 2
O9M O 0.69982(9) 0.61853(8) 1.00022(6) 0.39(4) Uiso 0.5 1 d R . P A 2
C10M C 0.60756(9) 0.44756(8) 1.02209(6) 0.42(7) Uiso 0.5 1 d R . P A 2
O11M O 0.57097(9) 0.47027(8) 1.04426(6) 0.60(7) Uiso 0.5 1 d R . P A 2
O1N O 0.66809(9) 0.52365(8) 0.95674(6) 0.24(2) Uiso 0.5 1 d R . P A 2
C2N C 0.64943(9) 0.52136(8) 0.91849(6) 0.63(13) Uiso 0.5 1 d R . P A 2
C3N C 0.69666(9) 0.53953(8) 0.90414(6) 0.52(9) Uiso 0.5 1 d R . P A 2
C4N C 0.67553(9) 0.53858(8) 0.86446(6) 0.126(13) Uiso 0.5 1 d R . P A 2
C5N C 0.65319(9) 0.48849(8) 0.84161(6) 0.33(5) Uiso 0.5 1 d R . P A 2
O6N O 0.61234(9) 0.47037(8) 0.85744(6) 0.085(5) Uiso 0.5 1 d R . P A 2
C7N C 0.63028(9) 0.46968(8) 0.89519(6) 0.166(10) Uiso 0.5 1 d R . P A 2
O8N O 0.71447(9) 0.58709(8) 0.92697(6) 0.97(17) Uiso 0.5 1 d R . P A 2
O9N O 0.71630(9) 0.55672(8) 0.84901(6) 0.29(3) Uiso 0.5 1 d R . P A 2
C10N C 0.58341(9) 0.44758(8) 0.90579(6) 0.122(13) Uiso 0.5 1 d R . P A 2
O11N O 0.53803(9) 0.47713(8) 0.90238(6) 0.213(17) Uiso 0.5 1 d R . P A 2
O1O O 0.69711(9) 0.45830(8) 0.84196(6) 0.113(7) Uiso 0.5 1 d R . P A 2
C2O C 0.70160(9) 0.42747(8) 0.80631(6) 0.29(4) Uiso 0.5 1 d R . P A 2
C3O C 0.76016(9) 0.43436(8) 0.80353(6) 0.113(12) Uiso 0.5 1 d R . P A 2
C4O C 0.76793(9) 0.40002(8) 0.76741(6) 0.119(12) Uiso 0.5 1 d R . P A 2
C5O C 0.74962(9) 0.34785(8) 0.76617(6) 0.20(2) Uiso 0.5 1 d R . P A 2
O6O O 0.69612(9) 0.34433(8) 0.77123(6) 0.182(14) Uiso 0.5 1 d R . P A 2
C7O C 0.68872(9) 0.37408(8) 0.80514(6) 0.168(19) Uiso 0.5 1 d R . P A 2
O8O O 0.76996(9) 0.48408(8) 0.80354(6) 0.230(19) Uiso 0.5 1 d R . P A 2
O9O O 0.82310(9) 0.40394(8) 0.76223(6) 0.31(3) Uiso 0.5 1 d R . P A 2
C10O C 0.62977(9) 0.36302(8) 0.80836(6) 0.077(7) Uiso 0.5 1 d R . P A 2
O11O O 0.59142(9) 0.37391(8) 0.77853(6) 0.33(3) Uiso 0.5 1 d R . P A 2
O1P O 0.78756(9) 0.33413(8) 0.79467(6) 0.218(18) Uiso 0.5 1 d R . P A 2
C2P C 0.81022(9) 0.28879(8) 0.78416(6) 0.118(12) Uiso 0.5 1 d R . P A 2
C3P C 0.87256(9) 0.29601(8) 0.79780(6) 0.064(6) Uiso 0.5 1 d R . P A 2
C4P C 0.89549(9) 0.24848(8) 0.78519(6) 0.120(13) Uiso 0.5 1 d R . P A 2
C5P C 0.87218(9) 0.20954(8) 0.79946(6) 0.088(9) Uiso 0.5 1 d R . P A 2
O6P O 0.81342(9) 0.20629(8) 0.78916(6) 0.160(12) Uiso 0.5 1 d R . P A 2
C7P C 0.78897(9) 0.25042(8) 0.80090(6) 0.103(10) Uiso 0.5 1 d R . P A 2
O8P O 0.89084(9) 0.33276(8) 0.78257(6) 0.39(4) Uiso 0.5 1 d R . P A 2
O9P O 0.95379(9) 0.25211(8) 0.79549(6) 0.146(10) Uiso 0.5 1 d R . P A 2
C10P C 0.72849(9) 0.23900(8) 0.78932(6) 0.121(13) Uiso 0.5 1 d R . P A 2
O11P O 0.71306(9) 0.22227(8) 0.74985(6) 0.54(7) Uiso 0.5 1 d R . P A 2

loop_
_atom_site_aniso_label
_atom_site_aniso_U_11
_atom_site_aniso_U_22
_atom_site_aniso_U_33
_atom_site_aniso_U_23
_atom_site_aniso_U_13
_atom_site_aniso_U_12
Mo1 0.0460(4) 0.0772(5) 0.0363(3) 0.0332(3) 0.0139(3) 0.0211(4)
Mo2 0.0530(4) 0.0585(4) 0.0311(3) 0.0220(3) 0.0181(3) 0.0271(3)
Mo3 0.0538(4) 0.0627(4) 0.0377(3) 0.0290(3) 0.0201(3) 0.0253(3)
Mo4A 0.0392(7) 0.0584(8) 0.0352(6) 0.0225(5) 0.0116(5) 0.0157(6)
Mo4B 0.0428(8) 0.0603(9) 0.0377(6) 0.0274(6) 0.0125(6) 0.0101(7)
Mo5 0.0411(4) 0.0600(4) 0.0300(3) 0.0235(3) 0.0142(3) 0.0207(3)
Mo6 0.0516(4) 0.0503(4) 0.0308(3) 0.0168(3) 0.0184(3) 0.0218(3)
Mo7 0.0441(4) 0.0501(4) 0.0287(3) 0.0180(3) 0.0128(3) 0.0243(3)
Mo8 0.0477(4) 0.0540(4) 0.0283(3) 0.0169(3) 0.0113(3) 0.0237(3)
Mo9 0.0528(4) 0.0617(5) 0.0533(4) 0.0194(4) 0.0167(4) 0.0247(4)
Mo10 0.0436(4) 0.0560(4) 0.0326(3) 0.0186(3) 0.0153(3) 0.0238(3)
Mo11 0.0394(4) 0.1032(6) 0.0362(3) 0.0337(3) 0.0140(3) 0.0162(4)
Mo12 0.0449(4) 0.1174(7) 0.0249(3) 0.0257(4) 0.0108(3) 0.0234(5)
Mo13 0.0665(5) 0.0539(4) 0.0339(3) 0.0149(3) 0.0156(3) 0.0124(4)
Mo14 0.3329(16) 0.0584(7) 0.0635(5) 0.0123(5) 0.0848(8) 0.0094(10)
Mo15 0.1946(11) 0.0699(7) 0.0550(5) 0.0107(5) 0.0558(6) 0.0013(8)
Mo16 0.1643(9) 0.0706(7) 0.0837(5) 0.0227(5) 0.0791(5) 0.0264(7)
Mo17 0.1094(7) 0.0531(4) 0.0390(4) 0.0189(3) 0.0260(4) 0.0311(5)
Mo18 0.0501(4) 0.0540(4) 0.0325(3) 0.0186(3) 0.0173(3) 0.0225(3)
Mo19 0.0636(5) 0.0642(5) 0.0526(4) 0.0201(4) 0.0310(3) 0.0243(4)
Mo20 0.0505(4) 0.0584(4) 0.0421(3) 0.0282(3) 0.0232(3) 0.0277(3)
Mo21 0.0625(5) 0.0548(4) 0.0430(4) 0.0191(3) 0.0140(4) 0.0222(4)
Mo22 0.1167(8) 0.0601(5) 0.0502(5) 0.0183(4) 0.0102(5) 0.0258(6)
Mo23 0.1080(8) 0.0511(5) 0.0547(5) 0.0140(4) -0.0013(6) 0.0173(5)
Mo24 0.0963(7) 0.0546(5) 0.0525(5) 0.0128(4) -0.0005(5) 0.0197(5)
Mo25 0.0819(6) 0.0521(4) 0.0404(4) 0.0179(3) 0.0193(4) 0.0318(4)
Mo26 0.0737(4) 0.0514(4) 0.0354(3) 0.0242(3) 0.0325(3) 0.0333(3)
Mo27 0.0649(4) 0.0602(4) 0.0369(3) 0.0261(3) 0.0293(3) 0.0322(3)
Mo28 0.0712(5) 0.0556(4) 0.0448(4) 0.0254(3) 0.0235(4) 0.0279(4)
Mo29 0.0632(5) 0.0743(5) 0.0409(4) 0.0220(3) 0.0284(3) 0.0230(4)
Mo30 0.0628(4) 0.0541(4) 0.0299(3) 0.0232(3) 0.0237(3) 0.0302(3)
Mo31 0.0538(5) 0.1018(5) 0.0685(4) 0.0588(3) 0.0228(4) 0.0312(4)
Mo32 0.0601(5) 0.0785(5) 0.0703(4) 0.0489(3) 0.0283(4) 0.0278(4)
Mo33 0.0668(5) 0.0475(4) 0.0433(3) 0.0275(3) 0.0257(3) 0.0274(3)
Mo34 0.0700(4) 0.0472(4) 0.0325(3) 0.0228(3) 0.0263(3) 0.0329(3)
Mo35 0.0735(5) 0.0467(4) 0.0314(3) 0.0201(3) 0.0223(3) 0.0305(3)
Mo36 0.0781(5) 0.0444(4) 0.0267(3) 0.0161(3) 0.0198(3) 0.0302(3)
Mo37 0.0710(5) 0.0445(4) 0.0459(4) 0.0250(3) 0.0252(3) 0.0283(3)
Mo38 0.0750(5) 0.0571(4) 0.0737(5) 0.0393(3) 0.0356(4) 0.0307(4)
Mo39 0.0692(5) 0.0455(4) 0.0524(4) 0.0273(3) 0.0248(3) 0.0273(3)
Mo40 0.0791(6) 0.0688(5) 0.0346(3) 0.0195(3) 0.0247(3) 0.0176(4)
Mo41 0.0714(4) 0.0500(4) 0.0390(3) 0.0265(3) 0.0315(3) 0.0314(3)
Mo42 0.0671(4) 0.0418(4) 0.0354(3) 0.0195(3) 0.0269(3) 0.0256(3)
Mo43 0.0809(7) 0.0612(5) 0.0681(6) 0.0146(5) -0.0020(5) 0.0245(5)
Mo44 0.0715(6) 0.0745(6) 0.0674(6) 0.0059(5) 0.0050(5) 0.0310(5)
Mo45 0.0650(5) 0.0559(4) 0.0376(4) 0.0151(3) 0.0208(3) 0.0282(4)
Mo46 0.0683(5) 0.0810(6) 0.0426(5) 0.0026(4) 0.0104(4) 0.0331(4)
Mo47 0.0564(4) 0.0482(4) 0.0370(4) 0.0105(3) 0.0165(3) 0.0204(3)
Mo48 0.0695(5) 0.0408(4) 0.0305(3) 0.0180(3) 0.0216(3) 0.0255(3)
Mo49 0.0737(5) 0.0414(4) 0.0284(3) 0.0164(3) 0.0172(3) 0.0282(3)
Mo50 0.0743(5) 0.0576(5) 0.0343(3) 0.0217(3) 0.0173(3) 0.0159(4)
Mo51 0.0686(5) 0.0398(4) 0.0307(3) 0.0123(3) 0.0145(3) 0.0224(3)
Mo52 0.0993(6) 0.0501(4) 0.0764(5) 0.0292(4) 0.0551(4) 0.0374(4)
Mo53 0.1023(6) 0.0540(5) 0.1050(6) 0.0285(4) 0.0653(4) 0.0303(5)
Mo54 0.1402(7) 0.0803(5) 0.1511(6) 0.0748(4) 0.1091(5) 0.0706(5)
Mo55 0.1174(6) 0.0552(5) 0.1042(6) 0.0322(4) 0.0744(4) 0.0360(5)
Mo56 0.0665(5) 0.0412(4) 0.0525(4) 0.0094(3) 0.0279(3) 0.0175(4)
Mo57 0.0587(5) 0.0430(4) 0.0304(3) 0.0112(3) 0.0073(3) 0.0228(3)
Mo58 0.0610(4) 0.0407(4) 0.0291(3) 0.0127(3) 0.0161(3) 0.0214(3)
Mo59 0.0672(5) 0.0436(4) 0.0275(3) 0.0177(3) 0.0191(3) 0.0233(3)
Mo60 0.0572(5) 0.0570(5) 0.0308(3) 0.0071(3) 0.0120(3) 0.0225(4)
Mo61 0.0564(5) 0.0706(6) 0.0426(4) 0.0025(4) 0.0146(4) 0.0175(4)
Mo62 0.0604(5) 0.0823(6) 0.0321(4) 0.0097(4) 0.0132(3) 0.0270(4)
Mo63 0.0476(4) 0.0617(5) 0.0255(3) 0.0126(3) 0.0109(3) 0.0158(4)
Mo64 0.0567(4) 0.0454(4) 0.0233(3) 0.0140(3) 0.0097(3) 0.0179(3)
Mo65 0.0555(5) 0.0543(4) 0.0415(4) 0.0211(3) 0.0104(3) 0.0186(4)
Mo66 0.0511(4) 0.0494(4) 0.0299(3) 0.0125(3) 0.0078(3) 0.0225(3)
Mo67 0.0752(5) 0.0512(4) 0.0522(4) 0.0202(3) 0.0304(4) 0.0256(4)
Mo68 0.0449(4) 0.0509(4) 0.0293(3) 0.0125(3) 0.0058(3) 0.0219(3)
Mo69 0.0552(5) 0.0593(5) 0.0561(4) 0.0254(4) 0.0067(4) 0.0173(4)
Mo70 0.0534(4) 0.0435(4) 0.0269(3) 0.0124(3) 0.0086(3) 0.0194(3)
Mo71 0.0500(4) 0.0498(4) 0.0270(3) 0.0153(3) 0.0102(3) 0.0198(3)
Mo72 0.0394(4) 0.0639(4) 0.0282(3) 0.0196(3) 0.0085(3) 0.0180(3)
Mo73 0.0368(4) 0.0859(6) 0.0276(3) 0.0173(3) 0.0075(3) 0.0108(4)
Mo74 0.0502(4) 0.0746(5) 0.0237(3) 0.0122(3) 0.0092(3) 0.0160(4)
Mo75 0.0502(4) 0.0610(4) 0.0306(3) 0.0185(3) 0.0101(3) 0.0192(4)
Mo76 0.0908(6) 0.0539(5) 0.0379(4) 0.0163(3) 0.0211(4) 0.0192(5)
Mo77 0.0453(4) 0.0590(4) 0.0320(3) 0.0179(3) 0.0115(3) 0.0216(3)
O1 0.064(3) 0.0792(18) 0.043(2) 0.0212(18) 0.019(2) 0.0154(19)
O2 0.0436(13) 0.0897(17) 0.0311(12) 0.0350(10) 0.0019(10) 0.0099(13)
O3 0.0528(13) 0.0764(19) 0.0330(12) 0.0311(12) 0.0155(10) 0.0225(13)
O4 0.0534(13) 0.0596(18) 0.0353(12) 0.0274(11) 0.0223(10) 0.0315(13)
O5 0.0584(13) 0.0667(18) 0.0215(12) 0.0148(11) 0.0206(11) 0.0292(13)
O6 0.0574(14) 0.0666(14) 0.0480(12) 0.0324(10) 0.0282(12) 0.0316(13)
O7 0.0566(16) 0.0572(17) 0.0332(18) 0.0234(15) 0.0109(15) 0.0163(14)
O8 0.038(2) 0.0751(17) 0.069(2) 0.0462(17) 0.025(2) 0.0434(17)
O9 0.054(2) 0.0515(15) 0.0309(13) 0.0153(11) 0.0228(14) 0.0279(16)
O10 0.0520(16) 0.0739(17) 0.048(2) 0.0350(15) 0.0257(15) 0.0341(15)
O11 0.0542(15) 0.0730(18) 0.0524(13) 0.0299(12) 0.0291(13) 0.0247(15)
O12 0.0531(13) 0.084(3) 0.0479(19) 0.0463(15) 0.0090(12) 0.0265(14)
O13 0.078(3) 0.0600(19) 0.032(2) 0.0156(18) 0.009(3) 0.040(2)
O14 0.0667(17) 0.0477(18) 0.0444(13) 0.0226(11) 0.0308(11) 0.0398(15)
O15 0.070(4) 0.077(2) 0.034(2) 0.0179(19) 0.003(2) 0.007(2)
O16 0.0485(17) 0.0663(17) 0.0674(17) 0.0472(12) 0.0181(14) 0.0082(14)
O17 0.048(2) 0.0651(19) 0.0461(11) 0.0308(11) 0.0067(11) 0.0037(19)
O18 0.043(3) 0.0758(18) 0.058(3) 0.0110(19) 0.010(2) 0.0077(19)
O19 0.085(4) 0.0473(17) 0.079(3) 0.0221(18) 0.032(2) 0.010(2)
O20 0.043(3) 0.0702(17) 0.059(2) 0.0402(18) 0.0349(18) 0.0396(17)
O21 0.0466(13) 0.095(3) 0.0386(16) 0.0343(16) 0.0178(11) 0.0222(14)
O22 0.0426(14) 0.080(2) 0.0363(16) 0.0355(15) 0.0172(13) 0.0157(14)
O23 0.077(4) 0.0607(18) 0.061(3) 0.0230(18) 0.018(2) 0.016(2)
O24 0.072(3) 0.062(2) 0.033(2) 0.0174(18) 0.023(2) 0.028(2)
O25 0.040(2) 0.0771(19) 0.0375(11) 0.0299(11) 0.0195(13) 0.023(2)
O26 0.0415(16) 0.0724(18) 0.0364(19) 0.0230(16) 0.0172(14) 0.0192(14)
O27 0.0522(14) 0.0721(15) 0.0381(17) 0.0183(12) 0.0262(13) 0.0276(14)
O28 0.142(2) 0.0631(14) 0.0412(11) 0.0279(12) 0.0110(13) 0.0233(17)
O29 0.0607(15) 0.0587(16) 0.0246(18) 0.0256(14) 0.0175(15) 0.0454(14)
O30 0.056(2) 0.0620(14) 0.0390(12) 0.0269(12) 0.0256(13) 0.0235(17)
O31 0.0686(15) 0.0507(16) 0.0412(14) 0.0186(14) 0.0263(13) 0.0304(15)
O32 0.047(3) 0.0629(16) 0.059(3) 0.0422(18) 0.015(3) 0.040(2)
O33 0.044(3) 0.099(3) 0.0431(16) -0.0142(19) 0.0001(16) 0.024(3)
O34 0.060(2) 0.060(3) 0.061(3) 0.030(2) 0.037(2) 0.0455(17)
O35 0.0445(19) 0.076(3) 0.0322(18) 0.001(2) 0.0074(14) 0.0279(19)
O36 0.066(2) 0.0540(16) 0.0395(15) 0.0245(13) 0.0292(16) 0.0369(18)
O37 0.0504(16) 0.110(3) 0.050(3) 0.038(3) 0.0106(17) 0.0446(18)
O38 0.0805(15) 0.0537(16) 0.041(2) 0.0233(15) 0.0298(15) 0.0478(14)
O39 0.0502(14) 0.0561(15) 0.0367(13) 0.0229(13) 0.0198(13) 0.0302(15)
O40 0.0505(16) 0.103(4) 0.030(2) 0.012(3) 0.0087(17) 0.0313(18)
O41 0.086(2) 0.0732(18) 0.0453(11) 0.0394(11) 0.0435(13) 0.0596(19)
O42 0.074(2) 0.0697(13) 0.0404(12) 0.0297(11) 0.0294(15) 0.0327(14)
O43 0.0428(16) 0.124(3) 0.033(2) 0.023(3) -0.0046(16) 0.0300(19)
O44 0.095(3) 0.0823(17) 0.053(3) 0.0282(18) 0.039(3) 0.031(2)
O45 0.050(2) 0.124(2) 0.0277(12) 0.0402(12) 0.0103(12) 0.015(3)
O46 0.112(3) 0.0776(17) 0.056(3) 0.0335(18) 0.038(3) 0.007(2)
O47 0.051(2) 0.187(4) 0.035(3) 0.042(4) 0.014(2) 0.029(2)
O48 0.060(3) 0.141(2) 0.049(3) 0.046(3) 0.025(3) 0.039(3)
O49 0.086(4) 0.1272(18) 0.044(3) 0.025(2) 0.047(2) 0.005(2)
O50 0.052(3) 0.131(3) 0.0263(16) 0.0156(18) 0.0156(18) 0.006(4)
O51 0.045(2) 0.105(3) 0.0401(19) 0.025(2) 0.0214(18) 0.026(2)
O52 0.0846(17) 0.090(3) 0.053(3) 0.033(2) 0.0133(17) -0.0084(18)
O53 0.152(2) 0.0597(14) 0.0386(12) 0.0250(10) 0.0183(15) 0.0129(18)
O54 0.060(3) 0.067(2) 0.0321(14) 0.0187(13) 0.0087(17) 0.003(3)
O55 0.168(3) 0.0624(14) 0.0324(17) 0.0062(12) 0.039(2) -0.0045(18)
O56 0.142(2) 0.0631(14) 0.0412(11) 0.0279(12) 0.0110(13) 0.0233(17)
O57 0.189(2) 0.0599(14) 0.0325(11) 0.0081(9) 0.0211(13) 0.0108(16)
O58 0.2241(17) 0.172(5) 0.036(3) 0.038(3) 0.046(2) 0.046(2)
O59 0.2447(13) 0.0528(19) 0.0365(14) 0.0136(13) 0.0561(11) -0.0108(14)
O60 0.210(4) 0.076(2) 0.071(3) -0.0057(18) 0.059(5) -0.016(2)
O61 0.2447(13) 0.0528(19) 0.0365(14) 0.0136(13) 0.0561(11) -0.0108(14)
O62 0.190(2) 0.142(3) 0.0774(14) 0.0660(16) 0.0731(14) 0.126(3)
O63 0.2447(13) 0.0528(19) 0.0365(14) 0.0136(13) 0.0561(11) -0.0108(14)
O64 0.139(3) 0.062(2) 0.091(5) 0.014(3) 0.044(4) 0.002(3)
O65 0.183(5) 0.086(2) 0.120(6) 0.028(2) 0.063(4) 0.024(2)
O66 0.118(2) 0.158(5) 0.097(5) 0.070(5) 0.051(3) 0.035(3)
O67 0.089(2) 0.062(3) 0.0982(18) 0.0308(18) 0.0578(14) 0.031(2)
O68 0.161(3) 0.053(2) 0.0770(18) 0.0362(14) 0.0702(17) 0.039(2)
O69 0.114(3) 0.147(5) 0.119(4) 0.033(3) 0.066(2) 0.018(3)
O70 0.242(3) 0.0741(13) 0.027(2) 0.0205(13) 0.011(4) 0.0469(16)
O71 0.0949(17) 0.133(4) 0.063(3) 0.016(4) 0.0131(18) 0.076(2)
O72 0.091(3) 0.0545(18) 0.0445(14) 0.0244(14) 0.0198(15) 0.023(2)
O73 0.1129(17) 0.098(4) 0.081(3) 0.008(3) 0.0247(18) -0.025(2)
O74 0.0575(17) 0.069(3) 0.066(2) 0.0367(19) 0.0344(14) 0.0201(18)
O75 0.0657(15) 0.0702(17) 0.0426(12) 0.0303(11) 0.0242(12) 0.0280(15)
O76 0.072(3) 0.0583(19) 0.065(2) 0.021(2) 0.029(2) 0.016(2)
O77 0.0445(16) 0.071(3) 0.078(3) 0.038(2) 0.0287(15) 0.0252(18)
O78 0.086(2) 0.0938(17) 0.0599(14) 0.0557(11) 0.0478(14) 0.0600(17)
O79 0.054(2) 0.0720(13) 0.072(2) 0.0347(13) 0.018(2) 0.0352(13)
O80 0.0626(17) 0.060(3) 0.045(2) 0.0185(19) 0.0292(16) 0.0282(17)
O81 0.126(3) 0.0617(19) 0.0519(16) 0.0189(15) -0.0179(16) 0.029(2)
O82 0.135(2) 0.0495(13) 0.0479(14) 0.0267(11) 0.0123(16) 0.0177(14)
O83 0.0610(19) 0.0732(14) 0.0517(13) 0.0349(12) 0.0359(13) 0.0394(14)
O84 0.0758(18) 0.223(3) 0.149(3) 0.140(3) 0.0211(16) -0.018(2)
O85 0.134(4) 0.056(2) 0.088(3) 0.014(2) -0.039(3) 0.016(2)
O86 0.092(2) 0.0556(17) 0.0611(13) 0.0095(12) -0.0104(15) 0.0327(19)
O87 0.0829(18) 0.079(4) 0.152(3) 0.023(2) 0.0245(16) 0.0467(19)
O88 0.0692(19) 0.239(5) 0.058(2) 0.060(2) -0.0255(15) -0.007(2)
O89 0.122(2) 0.058(2) 0.0896(15) 0.0087(13) -0.0377(15) 0.033(2)
O90 0.139(4) 0.0716(18) 0.056(3) 0.0227(18) -0.019(4) 0.022(2)
O91 0.0996(18) 0.178(5) 0.099(4) -0.005(4) 0.0098(18) -0.004(2)
O92 0.1067(17) 0.230(5) 0.049(3) 0.055(3) 0.0086(18) 0.037(2)
O93 0.1201(19) 0.173(4) 0.104(3) -0.015(3) 0.0585(15) -0.025(2)
O94 0.153(2) 0.0544(13) 0.076(2) 0.0000(13) -0.069(2) 0.0164(15)
O95 0.083(2) 0.0467(15) 0.0580(13) 0.0128(12) 0.0054(14) 0.0200(14)
O96 0.0563(18) 0.181(4) 0.180(3) 0.079(3) -0.0206(16) -0.044(2)
O97 0.0901(18) 0.067(3) 0.064(2) 0.0416(18) 0.0470(15) 0.0503(17)
O98 0.075(3) 0.0701(17) 0.0548(18) 0.0079(17) -0.0152(16) 0.0393(17)
O99 0.074(2) 0.055(2) 0.0415(13) 0.0224(13) 0.0277(15) 0.0325(17)
O100 0.0605(19) 0.0537(14) 0.0477(14) 0.0200(11) 0.0214(13) 0.0244(13)
O101 0.0965(19) 0.077(3) 0.085(3) 0.027(2) 0.0160(16) -0.013(2)
O102 0.0940(18) 0.071(3) 0.0594(19) 0.0431(18) 0.0533(14) 0.0388(18)
O103 0.0956(19) 0.0560(14) 0.0361(17) 0.0287(12) 0.0405(15) 0.0403(13)
O104 0.0750(16) 0.0541(18) 0.0520(19) 0.0265(16) 0.0355(14) 0.0353(15)
O105 0.0734(15) 0.0628(14) 0.0390(13) 0.0277(10) 0.0349(11) 0.0371(12)
O106 0.0705(17) 0.0553(17) 0.0359(13) 0.0214(11) 0.0275(12) 0.0194(15)
O107 0.0872(19) 0.093(3) 0.0725(19) 0.0580(17) 0.0617(13) 0.0542(18)
O108 0.0918(17) 0.0598(19) 0.0489(18) 0.0347(14) 0.0461(14) 0.0430(14)
O109 0.0513(15) 0.0598(15) 0.0319(17) 0.0182(13) 0.0137(12) 0.0206(13)
O110 0.0657(17) 0.070(3) 0.058(2) 0.0323(18) 0.0144(15) 0.0215(18)
O111 0.0710(16) 0.0562(18) 0.0398(17) 0.0248(15) 0.0257(13) 0.0327(14)
O112 0.0741(18) 0.076(3) 0.0374(18) 0.0285(17) 0.0372(13) 0.0234(18)
O113 0.0681(18) 0.0714(14) 0.0354(14) 0.0327(10) 0.0233(14) 0.0382(13)
O114 0.189(2) 0.0599(14) 0.0325(11) 0.0081(9) 0.0211(13) 0.0108(16)
O115 0.0612(18) 0.101(4) 0.065(2) 0.0522(19) 0.0192(14) 0.0275(19)
O116 0.052(3) 0.133(2) 0.073(3) 0.025(2) 0.006(2) 0.010(3)
O117 0.0513(19) 0.1568(15) 0.0583(16) 0.0769(11) 0.0287(16) 0.0586(15)
O118 0.087(3) 0.073(2) 0.070(2) 0.035(2) 0.018(2) 0.037(2)
O119 0.112(4) 0.116(3) 0.041(2) 0.032(2) 0.009(2) -0.008(2)
O120 0.0499(19) 0.095(3) 0.087(2) 0.0562(17) 0.0290(15) 0.0360(19)
O121 0.059(2) 0.0436(13) 0.0492(18) 0.0112(11) 0.0154(16) 0.0205(14)
O122 0.040(3) 0.066(2) 0.097(2) 0.021(2) 0.013(2) 0.027(2)
O123 0.0693(18) 0.0438(17) 0.0715(14) 0.0335(11) 0.0282(12) 0.0207(14)
O124 0.078(3) 0.040(2) 0.042(2) 0.0092(18) 0.020(2) 0.030(2)
O125 0.0692(13) 0.029(2) 0.044(2) 0.0116(14) 0.0231(11) 0.0192(13)
O126 0.0707(14) 0.0352(14) 0.0446(15) 0.0181(10) 0.0161(11) 0.0222(12)
O127 0.0763(15) 0.0344(14) 0.0388(13) 0.0163(10) 0.0248(11) 0.0268(12)
O128 0.086(3) 0.046(2) 0.067(2) 0.001(2) 0.016(3) 0.006(3)
O129 0.093(3) 0.047(2) 0.0307(19) 0.0164(17) 0.024(2) 0.040(2)
O130 0.0628(18) 0.0503(14) 0.0355(17) 0.0213(12) 0.0238(15) 0.0312(13)
O131 0.114(4) 0.040(3) 0.0301(16) 0.0182(17) 0.0191(19) 0.035(2)
O132 0.0878(19) 0.0482(18) 0.0421(17) 0.0227(14) 0.0399(14) 0.0335(14)
O133 0.0768(14) 0.0418(13) 0.0308(14) 0.0180(10) 0.0212(11) 0.0343(10)
O134 0.0720(15) 0.0532(17) 0.0354(15) 0.0242(13) 0.0260(12) 0.0230(12)
O135 0.128(4) 0.044(3) 0.0219(16) 0.0126(17) 0.013(2) 0.029(2)
O136 0.0898(18) 0.0497(19) 0.0268(16) 0.0236(14) 0.0275(14) 0.0338(15)
O137 0.0756(17) 0.0375(15) 0.048(2) 0.0163(14) 0.0215(15) 0.0277(13)
O138 0.0661(14) 0.0666(14) 0.0398(14) 0.0326(11) 0.0214(10) 0.0379(12)
O139 0.0851(18) 0.0347(15) 0.0279(14) 0.0097(11) 0.0329(12) 0.0235(13)
O140 0.085(3) 0.065(3) 0.0309(19) 0.0195(19) 0.0119(19) 0.037(2)
O141 0.0762(16) 0.0532(19) 0.0923(15) 0.0390(13) 0.0428(11) 0.0412(14)
O142 0.042(2) 0.0582(13) 0.0359(16) 0.0198(10) -0.0008(14) 0.0166(14)
O143 0.0982(15) 0.0561(13) 0.0608(15) 0.0326(11) 0.0472(11) 0.0469(13)
O144 0.061(3) 0.063(3) 0.082(2) 0.006(3) 0.011(2) 0.019(3)
O145 0.090(3) 0.047(3) 0.0566(19) 0.0182(19) 0.023(2) 0.028(3)
O146 0.0747(15) 0.0556(18) 0.098(2) 0.0456(16) 0.0355(13) 0.0281(14)
O147 0.060(3) 0.121(3) 0.063(2) 0.036(2) 0.005(2) -0.002(3)
O148 0.087(3) 0.069(3) 0.0404(18) 0.0187(19) 0.013(2) 0.029(2)
O149 0.0763(17) 0.0369(17) 0.0417(16) 0.0240(13) 0.0273(14) 0.0329(14)
O150 0.075(4) 0.063(3) 0.0365(17) 0.0103(19) 0.0195(19) 0.018(2)
O151 0.0714(15) 0.0568(14) 0.0372(15) 0.0279(11) 0.0270(11) 0.0364(12)
O152 0.081(2) 0.092(2) 0.0643(17) 0.0610(14) 0.0509(14) 0.0454(18)
O153 0.0946(19) 0.073(3) 0.0495(17) 0.0417(15) 0.0593(13) 0.0511(18)
O154 0.0426(16) 0.0538(15) 0.0272(18) 0.0216(13) 0.0114(13) 0.0197(13)
O155 0.056(2) 0.0543(17) 0.0334(14) 0.0236(15) 0.0197(14) 0.0297(15)
O156 0.0680(19) 0.118(4) 0.154(2) 0.029(2) 0.0201(16) 0.029(2)
O157 0.276(4) 0.042(3) 0.056(2) 0.015(2) -0.037(2) 0.001(3)
O158 0.0758(13) 0.0739(14) 0.0616(18) 0.0196(11) 0.0243(12) 0.0314(11)
O159 0.203(2) 0.079(3) 0.077(2) 0.0342(19) 0.0673(16) 0.025(2)
O160 0.0788(14) 0.0655(14) 0.0574(13) 0.0152(12) -0.0115(11) 0.0250(13)
O161 0.109(2) 0.140(3) 0.083(2) 0.0123(17) 0.0560(17) 0.010(2)
O162 0.0277(14) 0.1019(19) 0.093(3) -0.0221(17) -0.0180(15) 0.0148(14)
O163 0.129(3) 0.067(2) 0.129(2) 0.0396(16) 0.0686(17) 0.050(2)
O164 0.0827(19) 0.082(3) 0.0637(16) 0.0089(16) 0.0006(17) 0.0518(16)
O165 0.099(2) 0.071(2) 0.0572(19) 0.0409(14) 0.0533(15) 0.0457(18)
O166 0.0455(16) 0.0632(17) 0.0565(14) -0.0073(14) 0.0131(13) 0.0191(13)
O167 0.0499(15) 0.0471(17) 0.0396(14) 0.0109(12) 0.0088(12) 0.0201(13)
O168 0.078(2) 0.068(2) 0.078(2) 0.0143(15) 0.0459(16) 0.009(2)
O169 0.085(3) 0.0958(19) 0.108(2) 0.0406(15) 0.021(2) 0.023(2)
O170 0.073(2) 0.1048(18) 0.0570(17) -0.0221(16) -0.0014(15) 0.0322(18)
O171 0.0458(14) 0.0935(19) 0.0413(15) 0.0063(14) 0.0130(13) 0.0244(13)
O172 0.047(3) 0.0919(19) 0.124(2) 0.0108(16) 0.031(2) 0.0036(19)
O173 0.063(2) 0.0512(18) 0.0514(19) 0.0062(14) 0.0190(16) 0.0104(18)
O174 0.0692(16) 0.0498(18) 0.0350(13) 0.0048(14) 0.0135(13) 0.0286(12)
O175 0.0590(14) 0.0536(14) 0.0318(14) 0.0175(11) 0.0172(11) 0.0235(11)
O176 0.0564(18) 0.0731(18) 0.0376(17) 0.0266(13) 0.0130(14) 0.0168(14)
O177 0.094(3) 0.0395(18) 0.0617(19) 0.0276(13) 0.0413(17) 0.0221(18)
O178 0.0541(18) 0.0577(16) 0.0356(16) 0.0389(13) 0.0080(14) 0.0323(14)
O179 0.0726(17) 0.0442(17) 0.0330(14) 0.0218(11) 0.0209(11) 0.0164(13)
O180 0.055(2) 0.061(3) 0.049(2) 0.0141(19) 0.003(2) 0.029(2)
O181 0.0810(16) 0.0483(15) 0.0271(15) 0.0191(13) 0.0178(12) 0.0301(13)
O182 0.052(3) 0.071(2) 0.0242(16) 0.0253(13) 0.0013(15) 0.0102(18)
O183 0.0705(16) 0.0667(15) 0.0258(15) 0.0257(11) 0.0287(13) 0.0367(12)
O184 0.072(3) 0.072(4) 0.0284(17) 0.006(2) 0.0150(19) 0.024(2)
O185 0.0848(17) 0.0581(17) 0.0255(16) 0.0236(14) 0.0193(13) 0.0436(14)
O186 0.0690(18) 0.0507(18) 0.0173(16) 0.0117(13) 0.0143(14) 0.0237(14)
O187 0.0999(17) 0.0515(19) 0.0674(13) 0.0389(12) 0.0454(11) 0.0450(16)
O188 0.083(3) 0.0778(13) 0.0663(18) 0.0351(11) 0.0471(15) 0.0411(14)
O189 0.069(2) 0.098(3) 0.060(2) 0.042(3) 0.0364(19) 0.043(2)
O190 0.0642(16) 0.0466(13) 0.0722(13) 0.0142(12) 0.0331(11) 0.0176(13)
O191 0.0691(18) 0.0594(13) 0.0435(14) 0.0235(11) 0.0220(11) 0.0316(13)
O192 0.098(2) 0.062(3) 0.083(2) 0.018(3) 0.032(2) 0.032(3)
O193 0.128(3) 0.0743(19) 0.114(2) 0.0470(15) 0.0624(19) 0.032(2)
O194 0.0795(19) 0.0690(15) 0.090(2) 0.0346(15) 0.0504(14) 0.0291(15)
O195 0.0923(17) 0.0761(16) 0.079(2) 0.0246(17) 0.0403(13) 0.0426(15)
O196 0.086(2) 0.139(5) 0.090(2) 0.031(2) 0.035(2) 0.021(3)
O197 0.094(2) 0.133(5) 0.062(2) 0.033(2) 0.038(2) 0.035(2)
O198 0.084(3) 0.062(2) 0.1287(19) 0.0327(15) 0.0595(16) 0.020(2)
O199 0.098(3) 0.094(4) 0.095(2) 0.044(2) 0.062(2) 0.033(2)
O200 0.085(3) 0.054(3) 0.136(2) 0.033(2) 0.049(2) 0.038(2)
O201 0.090(2) 0.077(3) 0.097(2) 0.043(2) 0.055(2) 0.037(2)
O202 0.0894(19) 0.0544(13) 0.0559(14) 0.0226(11) 0.0335(12) 0.0284(13)
O203 0.088(2) 0.055(3) 0.110(2) 0.033(3) 0.061(2) 0.016(2)
O204 0.0683(19) 0.027(2) 0.060(2) 0.0071(19) 0.0245(19) 0.0117(18)
O205 0.0789(18) 0.0318(13) 0.0524(13) 0.0109(10) 0.0161(12) 0.0118(13)
O206 0.0489(15) 0.0429(13) 0.0671(14) 0.0204(12) 0.0244(10) 0.0252(12)
O207 0.0852(18) 0.0469(16) 0.0410(18) 0.0201(14) 0.0229(15) 0.0202(14)
O208 0.055(2) 0.051(3) 0.069(2) 0.013(2) 0.005(2) 0.0261(19)
O209 0.0654(17) 0.0453(16) 0.0390(18) 0.0221(14) 0.0183(15) 0.0277(14)
O210 0.0563(17) 0.0576(17) 0.0351(13) 0.0183(12) 0.0171(11) 0.0222(15)
O211 0.066(3) 0.0400(16) 0.042(2) -0.0002(14) 0.0223(19) 0.0208(17)
O212 0.0562(17) 0.0345(17) 0.0310(16) 0.0072(14) 0.0123(12) 0.0133(14)
O213 0.0568(14) 0.0442(19) 0.0300(19) 0.0042(15) 0.0207(14) 0.0121(13)
O214 0.0703(17) 0.0543(14) 0.0324(13) 0.0152(11) 0.0226(11) 0.0187(14)
O215 0.084(3) 0.050(2) 0.0389(17) 0.0162(13) 0.0281(15) 0.0174(18)
O216 0.100(2) 0.0235(18) 0.071(2) -0.0005(16) 0.0492(17) 0.0202(17)
O217 0.066(2) 0.074(3) 0.0386(14) 0.0028(15) 0.0100(16) 0.0158(18)
O218 0.047(2) 0.097(2) 0.068(2) 0.0243(16) 0.015(2) 0.0017(18)
O219 0.079(2) 0.064(3) 0.048(2) 0.0171(19) 0.003(2) 0.027(2)
O220 0.058(3) 0.133(2) 0.0264(18) 0.0247(15) -0.0038(17) -0.002(2)
O221 0.0801(18) 0.071(2) 0.0442(15) 0.0085(16) 0.0250(12) 0.0336(16)
O222 0.062(3) 0.085(2) 0.095(2) 0.0487(15) -0.0114(18) 0.0211(18)
O223 0.054(2) 0.073(3) 0.060(3) -0.001(2) 0.008(2) 0.020(2)
O224 0.089(3) 0.0625(18) 0.080(3) 0.0195(16) 0.031(2) 0.0181(18)
O225 0.0380(15) 0.087(2) 0.0149(13) 0.0107(16) -0.0010(11) 0.0050(16)
O226 0.0520(13) 0.080(2) 0.0234(19) -0.0066(19) -0.0030(14) 0.0154(14)
O227 0.073(3) 0.0628(17) 0.055(2) 0.0041(15) 0.036(2) 0.0113(19)
O228 0.063(3) 0.0562(16) 0.025(2) -0.0054(15) 0.006(3) 0.0321(17)
O229 0.0393(19) 0.075(3) 0.0247(13) 0.0009(14) 0.0076(14) 0.020(2)
O230 0.0454(14) 0.059(2) 0.0269(12) 0.0050(13) -0.0023(11) 0.0206(15)
O231 0.0478(13) 0.051(2) 0.0203(12) 0.0098(14) -0.0009(11) 0.0094(13)
O232 0.050(3) 0.0728(16) 0.032(2) 0.0094(15) 0.008(2) 0.0029(19)
O233 0.137(4) 0.0639(18) 0.0494(18) 0.0334(13) 0.0522(18) 0.018(2)
O234 0.0225(17) 0.062(2) 0.0222(12) 0.0132(14) -0.0101(11) 0.0056(17)
O235 0.0650(18) 0.0471(16) 0.0231(18) 0.0145(14) 0.0109(14) 0.0253(14)
O236 0.0449(15) 0.0540(14) 0.0520(18) 0.0266(13) 0.0189(13) 0.0219(12)
O237 0.048(2) 0.084(3) 0.039(2) 0.022(2) 0.0060(19) 0.031(2)
O238 0.058(2) 0.066(3) 0.031(2) 0.0025(19) 0.0034(19) 0.0352(19)
O239 0.0403(17) 0.050(2) 0.0336(13) -0.0010(14) 0.0058(11) 0.0155(18)
O240 0.106(2) 0.090(4) 0.044(2) 0.017(2) 0.004(2) 0.024(2)
O241 0.181(3) 0.0394(13) 0.0143(19) 0.0065(13) -0.008(2) 0.0378(15)
O242 0.0758(13) 0.0739(14) 0.0616(18) 0.0196(11) 0.0243(12) 0.0314(11)
O243 0.0541(17) 0.085(3) 0.032(2) 0.018(3) 0.0158(17) 0.0234(19)
O244 0.0609(16) 0.0494(15) 0.0144(18) 0.0077(14) 0.0103(15) 0.0393(14)
O245 0.0762(15) 0.062(2) 0.0383(12) 0.0204(13) 0.0262(11) 0.0328(16)
O246 0.0715(17) 0.0376(14) 0.0423(13) 0.0121(12) 0.0120(14) 0.0333(15)
O247 0.061(3) 0.0631(16) 0.039(2) 0.0227(15) 0.002(3) 0.0325(17)
O248 0.1118(17) 0.0604(16) 0.030(2) 0.0239(14) 0.0148(17) 0.0076(15)
O249 0.0788(14) 0.0655(14) 0.0574(13) 0.0152(12) -0.0115(11) 0.0250(13)
O250 0.0594(14) 0.0603(15) 0.0336(12) 0.0045(12) 0.0067(11) 0.0202(14)
O251 0.096(4) 0.0478(15) 0.027(2) 0.0122(15) -0.021(3) 0.0207(19)
O252 0.153 0.054 0.076 0.000 -0.069 0.016
O253 0.0565(17) 0.0747(16) 0.0222(18) 0.0241(15) 0.0132(15) 0.0378(14)
O254 0.0641(13) 0.113(2) 0.0548(10) 0.0198(12) 0.0034(9) 0.0193(13)
O255 0.040(2) 0.0698(16) 0.040(2) 0.0267(15) 0.0229(18) 0.0410(16)
O256 0.0555(13) 0.070(2) 0.0288(12) 0.0167(14) 0.0126(10) 0.0115(14)
O257 0.146(4) 0.0619(17) 0.052(3) 0.0124(17) 0.020(3) -0.005(2)
O258 0.035(3) 0.1019(16) 0.041(2) 0.0391(16) 0.009(2) 0.0299(17)
O259 0.020(3) 0.1046(17) 0.056(3) 0.0128(17) -0.003(2) 0.0037(19)
O260 0.049(3) 0.0620(16) 0.013(2) -0.0033(14) -0.0164(19) 0.0207(16)
O261 0.0558(18) 0.094(3) 0.033(2) 0.017(2) 0.0127(19) 0.019(2)
O262 0.090(2) 0.047(2) 0.0384(13) 0.0267(16) 0.0198(13) 0.023(3)
O263 0.058(2) 0.0811(14) 0.0300(19) 0.0163(12) 0.0167(15) 0.0248(15)
O264 0.083(2) 0.057(3) 0.038(3) 0.026(2) 0.020(2) 0.043(2)
O265 0.0965(18) 0.149(6) 0.046(4) 0.007(3) 0.027(2) -0.020(2)
O266 0.033(2) 0.071(4) 0.045(3) 0.020(3) -0.0063(18) 0.008(3)
W1 0.0885(7) 0.0660(5) 0.1204(7) 0.0370(5) -0.0179(6) 0.0073(5)
W2 0.1169(7) 0.0612(6) 0.1089(6) -0.0115(5) 0.0636(5) -0.0011(5)
W3 0.0892(7) 0.1212(7) 0.0567(4) 0.0407(4) 0.0133(4) -0.0154(6)
W1R 0.0778(7) 0.0450(5) 0.1151(7) 0.0271(5) -0.0014(6) 0.0008(5)
W2R 0.0875(6) 0.0747(7) 0.1208(7) -0.0154(6) 0.0627(5) -0.0094(5)
W3R 0.0849(7) 0.1320(8) 0.0596(5) 0.0372(5) -0.0075(5) -0.0316(6)
W4 0.1791(5) 0.1691(7) 0.0748(3) -0.0272(4) 0.0804(3) -0.0652(5)
W5 0.0870(4) 0.0598(3) 0.2715(9) 0.0011(5) 0.0488(5) 0.0264(3)
W6 0.1493(7) 0.1618(4) 0.1533(4) 0.1220(3) -0.0542(4) -0.0519(4)
W7 0.1998(6) 0.1805(7) 0.0696(3) -0.0359(4) 0.0795(3) -0.0882(5)
W8 0.0926(4) 0.0540(3) 0.2553(9) -0.0083(5) 0.0512(5) 0.0240(3)
W9 0.1357(6) 0.1440(4) 0.1480(4) 0.1121(2) -0.0424(4) -0.0407(4)
P1 0.0328(9) 0.0349(9) 0.0400(9) 0.0089(7) 0.0064(8) -0.0007(8)
O301 0.1646(17) 0.065(5) 0.090(2) 0.044(3) 0.0514(18) 0.0289(19)
O302 0.0776(16) 0.092(2) 0.1031(13) 0.0046(14) 0.0138(12) 0.0042(13)
O303 0.1128(18) 0.1039(12) 0.0862(15) 0.0332(10) -0.0306(12) -0.0052(12)
O304 0.1011(18) 0.0930(18) 0.0865(16) 0.0118(14) 0.0020(14) -0.0215(13)
O305 0.087(2) 0.0970(11) 0.1640(19) 0.0182(12) 0.0355(18) 0.0159(13)
O306 0.0819(12) 0.0604(12) 0.0699(13) 0.0181(10) 0.0217(10) -0.0046(12)
O307 0.118(5) 0.1053(19) 0.133(2) -0.029(2) 0.071(3) -0.032(2)
O308 0.070(2) 0.0598(16) 0.0922(13) 0.0131(11) 0.0029(14) -0.0168(15)
O309 0.1166(13) 0.1149(17) 0.0861(14) 0.0021(12) 0.0283(10) -0.0269(14)
O310 0.0871(11) 0.107(3) 0.1377(18) 0.0171(16) 0.0374(10) 0.0172(14)
O311 0.116(2) 0.167(2) 0.0939(16) 0.0481(13) 0.0250(14) -0.031(2)
O312 0.1032(13) 0.104(2) 0.0962(15) 0.0490(16) 0.0025(13) -0.0228(15)
O313 0.098(2) 0.1450(16) 0.0883(16) 0.0012(14) 0.0478(15) -0.0117(15)
O314 0.150(3) 0.1250(19) 0.1125(15) -0.0395(13) 0.0812(17) 0.0013(19)
O315 0.145(2) 0.1564(18) 0.086(2) 0.0216(17) -0.0102(19) -0.0399(14)
O316 0.0641(13) 0.113(2) 0.0548(10) 0.0198(12) 0.0034(9) 0.0193(13)
O317 0.174(2) 0.157(3) 0.104(3) 0.007(5) 0.039(2) -0.060(2)
O318 0.0676(19) 0.0820(18) 0.1054(13) 0.0075(14) 0.0342(14) 0.0123(14)
O319 0.125(3) 0.059(3) 0.1792(13) 0.0310(15) -0.0277(13) -0.0137(18)
O320 0.124(2) 0.148(2) 0.335(5) 0.002(3) 0.058(3) 0.0723(18)
O321 0.086(2) 0.087(2) 0.173(4) 0.009(2) -0.014(3) 0.024(2)
O322 0.212(2) 0.1599(17) 0.088(2) 0.0665(19) 0.0224(18) -0.0643(14)
O323 0.188(4) 0.245(3) 0.184(2) 0.1513(17) -0.065(2) -0.062(2)
O324 0.133(3) 0.134(2) 0.145(4) 0.070(2) -0.025(2) -0.011(2)
O325 0.077(2) 0.1464(18) 0.1106(14) 0.0757(11) 0.0184(15) -0.0196(15)
O326 0.100(3) 0.159(2) 0.1519(15) -0.0146(13) 0.065(2) -0.0470(18)
O327 0.168(4) 0.355(7) 0.1083(18) -0.010(2) 0.0771(18) -0.070(3)
O328 0.059(2) 0.077(3) 0.1905(14) 0.020(2) -0.0370(15) 0.045(2)
O329 0.106(3) 0.125(3) 0.302(5) -0.009(2) 0.087(3) 0.0320(19)
O330 0.070(2) 0.0690(17) 0.2003(15) 0.0803(12) 0.0737(17) 0.0304(13)
O331 0.338(4) 0.244(3) 0.156(2) 0.0575(19) -0.166(3) 0.085(2)
O332 0.077(5) 0.0878(14) 0.147(3) 0.0380(13) -0.020(3) -0.0153(18)
O333 0.109(2) 0.0972(16) 0.0770(13) 0.0002(12) 0.0378(16) 0.0060(16)
O334 0.0793(17) 0.0964(15) 0.0929(16) 0.0322(13) 0.0382(13) -0.0027(13)
O335 0.0986(15) 0.082(4) 0.154(2) -0.019(3) 0.0405(14) -0.0022(17)
O336 0.0726(17) 0.079(2) 0.1072(13) 0.0061(16) 0.0004(11) -0.0078(16)
O337 0.108(3) 0.143(4) 0.1034(16) 0.021(2) 0.0025(19) -0.056(3)
Na1 0.058(5) 0.055(3) 0.042(4) 0.013(3) 0.024(4) 0.038(4)
Na2 0.085(6) 0.080(6) 0.076(5) 0.020(4) 0.039(4) 0.027(5)

loop_
_atom_type_symbol
_atom_type_description
_atom_type_scat_dispersion_real
_atom_type_scat_dispersion_imag
_atom_type_scat_source
C C 0.0033 0.0016 'International Tables Vol C Tables 4.2.6.8 and 6.1.1.4'
H H 0.0000 0.0000 'International Tables Vol C Tables 4.2.6.8 and 6.1.1.4'
O O 0.0106 0.0060 'International Tables Vol C Tables 4.2.6.8 and 6.1.1.4'
P P 0.1023 0.0942 'International Tables Vol C Tables 4.2.6.8 and 6.1.1.4'
Mo Mo -1.6832 0.6857 'International Tables Vol C Tables 4.2.6.8 and 6.1.1.4'
W W -0.8490 6.8722 'International Tables Vol C Tables 4.2.6.8 and 6.1.1.4'
Na Na 0.0362 0.0249 'International Tables Vol C Tables 4.2.6.8 and 6.1.1.4'
K K 0.2009 0.2494 'International Tables Vol C Tables 4.2.6.8 and 6.1.1.4'

loop_
_geom_angle_atom_site_label_1
_geom_angle_atom_site_label_2
_geom_angle_atom_site_label_3
_geom_angle
_geom_angle_site_symmetry_1
_geom_angle_site_symmetry_3
O1 Mo1 O2 98.8(3) . .
O1 Mo1 O5 93.6(3) . .
O2 Mo1 O5 70.6(3) . .
O1 Mo1 O4 93.1(3) . .
O2 Mo1 O4 143.3(3) . .
O5 Mo1 O4 143.3(3) . .
O1 Mo1 O3 99.1(3) . .
O2 Mo1 O3 70.9(3) . .
O5 Mo1 O3 140.9(3) . .
O4 Mo1 O3 73.0(3) . .
O1 Mo1 O6 98.5(3) . .
O2 Mo1 O6 140.9(3) . .
O5 Mo1 O6 73.5(3) . .
O4 Mo1 O6 69.8(3) . .
O3 Mo1 O6 139.4(2) . .
O1 Mo1 O7 171.8(3) . .
O2 Mo1 O7 88.5(3) . .
O5 Mo1 O7 85.3(2) . .
O4 Mo1 O7 83.1(2) . .
O3 Mo1 O7 86.8(3) . .
O6 Mo1 O7 73.4(3) . .
O8 Mo2 O9 104.0(3) . .
O8 Mo2 O10 103.7(3) . .
O9 Mo2 O10 101.3(3) . .
O8 Mo2 O5 101.7(3) . .
O9 Mo2 O5 87.2(3) . .
O10 Mo2 O5 150.3(2) . .
O8 Mo2 O6 94.3(3) . .
O9 Mo2 O6 155.0(3) . .
O10 Mo2 O6 90.6(3) . .
O5 Mo2 O6 72.3(3) . .
O8 Mo2 O11 167.8(3) . .
O9 Mo2 O11 88.2(2) . .
O10 Mo2 O11 73.9(3) . .
O5 Mo2 O11 78.1(2) . .
O6 Mo2 O11 73.9(3) . .
O12 Mo3 O13 106.7(3) . .
O12 Mo3 O14 102.7(3) . .
O13 Mo3 O14 103.2(3) . .
O12 Mo3 O2 91.2(3) . .
O13 Mo3 O2 95.4(3) . .
O14 Mo3 O2 152.4(3) . .
O12 Mo3 O5 150.7(3) . .
O13 Mo3 O5 93.7(3) . .
O14 Mo3 O5 92.6(3) . .
O2 Mo3 O5 65.6(3) . .
O12 Mo3 O15 82.8(3) . .
O13 Mo3 O15 169.8(3) . .
O14 Mo3 O15 77.9(3) . .
O2 Mo3 O15 80.3(3) . .
O5 Mo3 O15 76.1(2) . .
Mo4B Mo4A O19 174.5(4) . .
Mo4B Mo4A O16 78.9(3) . .
O19 Mo4A O16 105.4(4) . .
Mo4B Mo4A O17 77.0(3) . .
O19 Mo4A O17 105.0(4) . .
O16 Mo4A O17 103.0(3) . .
Mo4B Mo4A O3 77.8(3) . .
O19 Mo4A O3 96.9(3) . .
O16 Mo4A O3 150.7(3) . .
O17 Mo4A O3 89.0(3) . .
Mo4B Mo4A O2 79.1(3) . .
O19 Mo4A O2 97.2(4) . .
O16 Mo4A O2 90.9(3) . .
O17 Mo4A O2 149.3(3) . .
O3 Mo4A O2 67.3(3) . .
Mo4B Mo4A O18 2.4(3) . .
O19 Mo4A O18 172.7(4) . .
O16 Mo4A O18 79.0(3) . .
O17 Mo4A O18 79.2(3) . .
O3 Mo4A O18 77.0(2) . .
O2 Mo4A O18 76.8(3) . .
Mo4A Mo4B O18 176.5(4) . .
Mo4A Mo4B O16 77.1(3) . .
O18 Mo4B O16 103.0(3) . .
Mo4A Mo4B O17 79.6(3) . .
O18 Mo4B O17 103.7(4) . .
O16 Mo4B O17 103.2(3) . .
Mo4A Mo4B O3 80.7(3) . .
O18 Mo4B O3 98.0(3) . .
O16 Mo4B O3 151.5(3) . .
O17 Mo4B O3 90.1(3) . .
Mo4A Mo4B O2 79.9(3) . .
O18 Mo4B O2 96.6(4) . .
O16 Mo4B O2 90.7(3) . .
O17 Mo4B O2 151.9(3) . .
O3 Mo4B O2 67.8(3) . .
Mo4A Mo4B O19 3.8(3) . .
O18 Mo4B O19 173.4(4) . .
O16 Mo4B O19 80.1(3) . .
O17 Mo4B O19 81.0(3) . .
O3 Mo4B O19 77.2(3) . .
O2 Mo4B O19 77.5(3) . .
O20 Mo5 O21 103.8(3) . .
O20 Mo5 O22 104.0(3) . .
O21 Mo5 O22 105.1(3) . .
O20 Mo5 O3 91.9(3) . .
O21 Mo5 O3 88.6(3) . .
O22 Mo5 O3 155.5(3) . .
O20 Mo5 O4 94.4(3) . .
O21 Mo5 O4 151.2(2) . .
O22 Mo5 O4 91.6(3) . .
O3 Mo5 O4 68.3(3) . .
O20 Mo5 O23 169.9(3) . .
O21 Mo5 O23 82.8(3) . .
O22 Mo5 O23 81.3(3) . .
O3 Mo5 O23 80.4(3) . .
O4 Mo5 O23 76.7(3) . .
O24 Mo6 O25 101.8(3) . .
O24 Mo6 O26 102.8(3) . .
O25 Mo6 O26 99.2(3) . .
O24 Mo6 O4 103.7(3) . .
O25 Mo6 O4 89.0(3) . .
O26 Mo6 O4 149.9(3) . .
O24 Mo6 O6 98.4(3) . .
O25 Mo6 O6 154.5(3) . .
O26 Mo6 O6 91.3(3) . .
O4 Mo6 O6 71.1(3) . .
O24 Mo6 O27 170.0(3) . .
O25 Mo6 O27 88.0(3) . .
O26 Mo6 O27 73.9(3) . .
O4 Mo6 O27 77.6(2) . .
O6 Mo6 O27 72.6(2) . .
O28 Mo7 O29 97.7(4) . .
O28 Mo7 O25 104.0(4) . .
O29 Mo7 O25 89.3(3) . .
O28 Mo7 O22 100.9(4) . .
O29 Mo7 O22 161.4(3) . .
O25 Mo7 O22 86.2(3) . .
O28 Mo7 O30 98.3(4) . .
O29 Mo7 O30 90.2(2) . .
O25 Mo7 O30 157.5(3) . .
O22 Mo7 O30 87.1(3) . .
O28 Mo7 O31 167.6(3) . .
O29 Mo7 O31 75.8(2) . .
O25 Mo7 O31 86.7(3) . .
O22 Mo7 O31 85.9(3) . .
O30 Mo7 O31 71.4(3) . .
O32 Mo8 O33 101.5(4) . 2_567
O32 Mo8 O34 101.9(3) . .
O33 Mo8 O34 89.0(3) 2_567 .
O32 Mo8 O30 100.2(3) . .
O33 Mo8 O30 157.9(3) 2_567 .
O34 Mo8 O30 90.9(3) . .
O32 Mo8 O35 100.4(3) . 2_567
O33 Mo8 O35 85.6(3) 2_567 2_567
O34 Mo8 O35 157.7(3) . 2_567
O30 Mo8 O35 86.2(3) . 2_567
O32 Mo8 O36 170.8(3) . .
O33 Mo8 O36 86.4(3) 2_567 .
O34 Mo8 O36 73.3(3) . .
O30 Mo8 O36 72.4(2) . .
O35 Mo8 O36 84.7(3) 2_567 .
O37 Mo9 O38 105.6(4) . .
O37 Mo9 O31 102.4(3) . .
O38 Mo9 O31 97.5(3) . .
O37 Mo9 O36 107.7(4) . .
O38 Mo9 O36 98.7(3) . .
O31 Mo9 O36 140.3(3) . .
O37 Mo9 O30 93.8(3) . .
O38 Mo9 O30 160.5(3) . .
O31 Mo9 O30 76.5(3) . .
O36 Mo9 O30 76.3(2) . .
O37 Mo9 O39 177.9(3) . .
O38 Mo9 O39 73.8(3) . .
O31 Mo9 O39 75.7(2) . .
O36 Mo9 O39 74.4(3) . .
O30 Mo9 O39 86.7(2) . .
O40 Mo10 O41 102.8(3) . .
O40 Mo10 O29 104.5(4) . .
O41 Mo10 O29 97.5(3) . .
O40 Mo10 O42 103.9(4) . .
O41 Mo10 O42 88.1(3) . .
O29 Mo10 O42 149.0(3) . .
O40 Mo10 O39 95.9(3) . .
O41 Mo10 O39 155.3(3) . .
O29 Mo10 O39 93.2(2) . .
O42 Mo10 O39 71.7(3) . .
O40 Mo10 O31 169.3(3) . .
O41 Mo10 O31 87.7(3) . .
O29 Mo10 O31 71.8(2) . .
O42 Mo10 O31 78.0(3) . .
O39 Mo10 O31 74.6(2) . .
O44 Mo11 O43 99.9(4) . .
O44 Mo11 O45 99.3(4) . .
O43 Mo11 O45 103.3(4) . .
O44 Mo11 O17 92.1(3) . .
O43 Mo11 O17 91.1(3) . .
O45 Mo11 O17 159.6(3) . .
O44 Mo11 O21 93.1(4) . .
O43 Mo11 O21 165.5(3) . .
O45 Mo11 O21 80.6(3) . .
O17 Mo11 O21 82.0(3) . .
O44 Mo11 O46 168.8(4) . .
O43 Mo11 O46 89.8(4) . .
O45 Mo11 O46 83.6(3) . .
O17 Mo11 O46 82.2(3) . .
O21 Mo11 O46 76.7(3) . .
O47 Mo12 O49 97.0(5) . .
O47 Mo12 O45 101.6(3) . .
O49 Mo12 O45 91.7(4) . .
O47 Mo12 O48 93.0(4) . .
O49 Mo12 O48 169.5(3) . .
O45 Mo12 O48 89.5(4) . .
O47 Mo12 O50 94.4(3) . 2_567
O49 Mo12 O50 88.6(4) . 2_567
O45 Mo12 O50 163.9(3) . 2_567
O48 Mo12 O50 87.4(4) . 2_567
O47 Mo12 O51 175.3(3) . 2_567
O49 Mo12 O51 84.8(3) . 2_567
O45 Mo12 O51 82.7(3) . 2_567
O48 Mo12 O51 85.0(3) . 2_567
O50 Mo12 O51 81.3(3) 2_567 2_567
O52 Mo13 O53 97.2(4) . .
O52 Mo13 O54 91.0(4) . .
O53 Mo13 O54 141.9(3) . .
O52 Mo13 O55 94.9(4) . .
O53 Mo13 O55 71.3(3) . .
O54 Mo13 O55 70.9(3) . .
O52 Mo13 O42 96.6(3) . .
O53 Mo13 O42 73.0(3) . .
O54 Mo13 O42 143.0(3) . .
O55 Mo13 O42 143.6(3) . .
O52 Mo13 O39 99.0(3) . .
O53 Mo13 O39 140.6(3) . .
O54 Mo13 O39 73.4(3) . .
O55 Mo13 O39 141.7(3) . .
O42 Mo13 O39 69.7(3) . .
O52 Mo13 O38 174.4(3) . .
O53 Mo13 O38 87.8(4) . .
O54 Mo13 O38 86.5(3) . .
O55 Mo13 O38 89.0(3) . .
O42 Mo13 O38 82.5(3) . .
O39 Mo13 O38 75.5(2) . .
O56 Mo14 O59 81.2(4) . .
O56 Mo14 O57 104.9(4) . .
O59 Mo14 O57 78.5(5) . .
O56 Mo14 O58 97.1(5) . .
O59 Mo14 O58 177.0(5) . .
O57 Mo14 O58 104.3(6) . .
O56 Mo14 O53 156.4(4) . .
O59 Mo14 O53 82.6(4) . .
O57 Mo14 O53 88.4(4) . .
O58 Mo14 O53 98.4(5) . .
O56 Mo14 O55 89.5(3) . .
O59 Mo14 O55 78.5(4) . .
O57 Mo14 O55 150.5(5) . .
O58 Mo14 O55 99.2(6) . .
O53 Mo14 O55 70.6(3) . .
O60 Mo15 O61 101.4(6) . .
O60 Mo15 O62 100.9(5) . .
O61 Mo15 O62 95.7(4) . .
O60 Mo15 O56 95.0(4) . .
O61 Mo15 O56 89.6(4) . .
O62 Mo15 O56 161.8(4) . .
O60 Mo15 O63 91.9(5) . .
O61 Mo15 O63 163.3(3) . .
O62 Mo15 O63 91.5(4) . .
O56 Mo15 O63 79.2(4) . .
O60 Mo15 O64 173.6(5) . 2_567
O61 Mo15 O64 83.6(4) . 2_567
O62 Mo15 O64 82.4(4) . 2_567
O56 Mo15 O64 81.0(4) . 2_567
O63 Mo15 O64 82.5(4) . 2_567
O65 Mo16 O66 102.7(6) . .
O65 Mo16 O62 102.3(6) . .
O66 Mo16 O62 96.2(5) . .
O65 Mo16 O67 90.4(5) . 2_567
O66 Mo16 O67 94.5(4) . 2_567
O62 Mo16 O67 161.2(4) . 2_567
O65 Mo16 O68 168.3(5) . 2_567
O66 Mo16 O68 87.5(5) . 2_567
O62 Mo16 O68 82.2(4) . 2_567
O67 Mo16 O68 82.9(3) 2_567 2_567
O65 Mo16 O69 87.7(6) . .
O66 Mo16 O69 168.4(6) . .
O62 Mo16 O69 86.5(4) . .
O67 Mo16 O69 80.0(4) 2_567 .
O68 Mo16 O69 81.7(5) 2_567 .
O70 Mo17 O71 102.3(6) . .
O70 Mo17 O72 104.4(4) . .
O71 Mo17 O72 99.5(4) . .
O70 Mo17 O53 89.4(4) . .
O71 Mo17 O53 97.8(4) . .
O72 Mo17 O53 155.0(4) . .
O70 Mo17 O42 155.0(4) . .
O71 Mo17 O42 94.1(4) . .
O72 Mo17 O42 91.1(3) . .
O53 Mo17 O42 69.7(3) . .
O70 Mo17 O73 85.7(6) . .
O71 Mo17 O73 171.5(5) . .
O72 Mo17 O73 81.1(4) . .
O53 Mo17 O73 79.2(4) . .
O42 Mo17 O73 77.4(4) . .
O74 Mo18 O41 105.8(3) . .
O74 Mo18 O26 99.0(3) . .
O41 Mo18 O26 89.5(3) . .
O74 Mo18 O75 97.6(3) . .
O41 Mo18 O75 156.4(3) . .
O26 Mo18 O75 89.6(3) . .
O74 Mo18 O72 101.6(3) . .
O41 Mo18 O72 88.6(3) . .
O26 Mo18 O72 159.1(3) . .
O75 Mo18 O72 83.9(3) . .
O74 Mo18 O27 165.7(3) . .
O41 Mo18 O27 86.3(3) . .
O26 Mo18 O27 73.0(2) . .
O75 Mo18 O27 70.9(3) . .
O72 Mo18 O27 86.1(3) . .
O76 Mo19 O7 104.0(3) . .
O76 Mo19 O27 103.7(3) . .
O7 Mo19 O27 97.3(3) . .
O76 Mo19 O11 105.3(4) . .
O7 Mo19 O11 97.8(3) . .
O27 Mo19 O11 142.7(3) . .
O76 Mo19 O75 94.7(3) . .
O7 Mo19 O75 161.3(3) . .
O27 Mo19 O75 77.2(3) . .
O11 Mo19 O75 77.6(3) . .
O76 Mo19 O6 177.9(4) . .
O7 Mo19 O6 74.8(3) . .
O27 Mo19 O6 74.8(2) . .
O11 Mo19 O6 76.7(3) . .
O75 Mo19 O6 86.5(2) . .
O77 Mo20 O10 102.8(3) . .
O77 Mo20 O78 102.3(4) . .
O10 Mo20 O78 88.8(3) . .
O77 Mo20 O75 99.4(3) . .
O10 Mo20 O75 89.4(3) . .
O78 Mo20 O75 158.1(3) . .
O77 Mo20 O79 97.5(3) . .
O10 Mo20 O79 159.5(3) . .
O78 Mo20 O79 88.9(3) . .
O75 Mo20 O79 85.2(3) . .
O77 Mo20 O11 171.1(3) . .
O10 Mo20 O11 73.3(3) . .
O78 Mo20 O11 85.7(3) . .
O75 Mo20 O11 72.9(3) . .
O79 Mo20 O11 86.3(3) . .
O80 Mo21 O81 104.9(4) . .
O80 Mo21 O79 103.2(4) . .
O81 Mo21 O79 104.0(4) . .
O80 Mo21 O82 99.1(4) . .
O81 Mo21 O82 86.5(3) . .
O79 Mo21 O82 151.8(4) . .
O80 Mo21 O83 92.6(3) . .
O81 Mo21 O83 152.8(4) . .
O79 Mo21 O83 91.9(3) . .
O82 Mo21 O83 69.9(3) . .
O80 Mo21 O84 171.4(3) . .
O81 Mo21 O84 83.0(4) . .
O79 Mo21 O84 77.6(4) . .
O82 Mo21 O84 77.8(4) . .
O83 Mo21 O84 78.9(3) . .
O85 Mo22 O86 101.3(4) . .
O85 Mo22 O88 101.4(6) . .
O86 Mo22 O88 89.6(5) . .
O85 Mo22 O87 91.4(5) . .
O86 Mo22 O87 91.8(5) . .
O88 Mo22 O87 166.6(4) . .
O85 Mo22 O89 98.4(4) . .
O86 Mo22 O89 160.2(3) . .
O88 Mo22 O89 88.3(5) . .
O87 Mo22 O89 85.8(5) . .
O85 Mo22 O81 173.7(5) . .
O86 Mo22 O81 81.4(3) . .
O88 Mo22 O81 84.3(5) . .
O87 Mo22 O81 82.7(4) . .
O89 Mo22 O81 78.7(3) . .
O90 Mo23 O57 94.5(4) . .
O90 Mo23 O86 99.6(4) . .
O57 Mo23 O86 163.2(4) . .
O90 Mo23 O91 94.2(6) . .
O57 Mo23 O91 92.4(6) . .
O86 Mo23 O91 95.4(5) . .
O90 Mo23 O92 91.4(5) . .
O57 Mo23 O92 83.5(5) . .
O86 Mo23 O92 87.2(4) . .
O91 Mo23 O92 173.4(6) . .
O90 Mo23 O70 176.4(5) . .
O57 Mo23 O70 83.2(3) . .
O86 Mo23 O70 83.1(3) . .
O91 Mo23 O70 83.2(6) . .
O92 Mo23 O70 91.1(5) . .
O93 Mo24 O94 106.5(7) . .
O93 Mo24 O89 102.1(6) . .
O94 Mo24 O89 103.0(4) . .
O93 Mo24 O95 97.8(5) . .
O94 Mo24 O95 91.6(4) . .
O89 Mo24 O95 150.7(4) . .
O93 Mo24 O82 97.5(6) . .
O94 Mo24 O82 151.2(5) . .
O89 Mo24 O82 87.1(4) . .
O95 Mo24 O82 69.1(3) . .
O93 Mo24 O96 171.6(6) . .
O94 Mo24 O96 81.5(5) . .
O89 Mo24 O96 78.1(5) . .
O95 Mo24 O96 79.1(4) . .
O82 Mo24 O96 74.2(4) . .
O97 Mo25 O98 104.8(4) . .
O97 Mo25 O99 100.2(3) . .
O98 Mo25 O99 109.6(3) . .
O97 Mo25 O100 94.8(3) . .
O98 Mo25 O100 149.1(3) . .
O99 Mo25 O100 89.6(3) . .
O97 Mo25 O95 94.9(3) . .
O98 Mo25 O95 85.8(3) . .
O99 Mo25 O95 154.5(3) . .
O100 Mo25 O95 68.7(3) . .
O97 Mo25 O101 171.7(3) . .
O98 Mo25 O101 80.4(4) . .
O99 Mo25 O101 83.7(3) . .
O100 Mo25 O101 77.9(3) . .
O95 Mo25 O101 79.0(3) . .
O102 Mo26 O103 103.2(4) . .
O102 Mo26 O104 102.5(3) . .
O103 Mo26 O104 99.1(3) . .
O102 Mo26 O100 104.9(3) . .
O103 Mo26 O100 87.5(3) . .
O104 Mo26 O100 149.5(3) . .
O102 Mo26 O105 96.6(3) . .
O103 Mo26 O105 155.0(3) . .
O104 Mo26 O105 91.2(3) . .
O100 Mo26 O105 72.6(3) . .
O102 Mo26 O106 168.7(3) . .
O103 Mo26 O106 87.4(3) . .
O104 Mo26 O106 71.7(3) . .
O100 Mo26 O106 79.0(3) . .
O105 Mo26 O106 74.2(3) . .
O107 Mo27 O78 103.0(4) . .
O107 Mo27 O108 102.5(3) . .
O78 Mo27 O108 97.1(3) . .
O107 Mo27 O83 105.1(3) . .
O78 Mo27 O83 88.3(3) . .
O108 Mo27 O83 149.9(3) . .
O107 Mo27 O105 96.2(3) . .
O78 Mo27 O105 155.7(3) . .
O108 Mo27 O105 93.0(3) . .
O83 Mo27 O105 72.3(3) . .
O107 Mo27 O109 168.1(3) . .
O78 Mo27 O109 88.4(3) . .
O108 Mo27 O109 72.1(3) . .
O83 Mo27 O109 78.5(2) . .
O105 Mo27 O109 73.8(3) . .
O110 Mo28 O95 99.8(4) . .
O110 Mo28 O82 97.3(4) . .
O95 Mo28 O82 70.8(3) . .
O110 Mo28 O100 94.3(3) . .
O95 Mo28 O100 72.1(3) . .
O82 Mo28 O100 142.4(3) . .
O110 Mo28 O83 92.8(3) . .
O95 Mo28 O83 143.1(3) . .
O82 Mo28 O83 73.3(3) . .
O100 Mo28 O83 141.7(2) . .
O110 Mo28 O105 99.4(3) . .
O95 Mo28 O105 139.7(3) . .
O82 Mo28 O105 140.3(3) . .
O100 Mo28 O105 71.5(3) . .
O83 Mo28 O105 70.2(2) . .
O110 Mo28 O111 173.8(3) . .
O95 Mo28 O111 85.6(3) . .
O82 Mo28 O111 87.3(3) . .
O100 Mo28 O111 84.4(3) . .
O83 Mo28 O111 84.5(3) . .
O105 Mo28 O111 74.4(2) . .
O112 Mo29 O111 105.0(3) . .
O112 Mo29 O109 104.7(3) . .
O111 Mo29 O109 98.7(3) . .
O112 Mo29 O106 105.2(3) . .
O111 Mo29 O106 99.0(3) . .
O109 Mo29 O106 139.8(3) . .
O112 Mo29 O113 95.0(3) . .
O111 Mo29 O113 159.9(3) . .
O109 Mo29 O113 75.1(2) . .
O106 Mo29 O113 76.0(3) . .
O112 Mo29 O105 178.4(2) . .
O111 Mo29 O105 73.5(3) . .
O109 Mo29 O105 75.2(3) . .
O106 Mo29 O105 75.6(3) . .
O113 Mo29 O105 86.4(2) . .
O114 Mo30 O9 103.1(4) . .
O114 Mo30 O108 102.1(5) . .
O9 Mo30 O108 89.6(3) . .
O114 Mo30 O113 97.9(4) . .
O9 Mo30 O113 158.5(2) . .
O108 Mo30 O113 90.5(3) . .
O114 Mo30 O14 97.9(4) . .
O9 Mo30 O14 85.4(3) . .
O108 Mo30 O14 160.0(2) . .
O113 Mo30 O14 87.2(3) . .
O114 Mo30 O109 168.3(4) . .
O9 Mo30 O109 87.9(2) . .
O108 Mo30 O109 73.6(2) . .
O113 Mo30 O109 71.5(2) . .
O14 Mo30 O109 86.8(2) . .
O115 Mo31 O116 97.0(4) . .
O115 Mo31 O117 101.4(4) . .
O116 Mo31 O117 98.8(4) . .
O115 Mo31 O16 93.4(4) . .
O116 Mo31 O16 91.3(4) . .
O117 Mo31 O16 160.9(3) . .
O115 Mo31 O118 90.7(3) . .
O116 Mo31 O118 169.9(4) . .
O117 Mo31 O118 86.0(3) . .
O16 Mo31 O118 81.7(3) . .
O115 Mo31 O12 172.0(3) . .
O116 Mo31 O12 89.4(3) . .
O117 Mo31 O12 82.5(3) . .
O16 Mo31 O12 81.5(3) . .
O118 Mo31 O12 82.4(3) . .
O120 Mo32 O119 102.5(4) . .
O120 Mo32 O117 101.9(4) . .
O119 Mo32 O117 99.2(4) . .
O120 Mo32 O121 89.7(4) . .
O119 Mo32 O121 91.1(4) . .
O117 Mo32 O121 162.3(3) . .
O120 Mo32 O123 162.1(3) . .
O119 Mo32 O123 93.3(4) . .
O117 Mo32 O123 83.6(3) . .
O121 Mo32 O123 81.4(3) . .
O120 Mo32 O122 86.4(3) . .
O119 Mo32 O122 168.8(4) . .
O117 Mo32 O122 85.4(3) . .
O121 Mo32 O122 82.0(3) . .
O123 Mo32 O122 77.0(3) . .
O124 Mo33 O123 104.1(3) . .
O124 Mo33 O125 102.9(3) . .
O123 Mo33 O125 104.1(3) . .
O124 Mo33 O126 93.9(3) . .
O123 Mo33 O126 90.2(3) . .
O125 Mo33 O126 154.4(3) . .
O124 Mo33 O127 92.6(3) . .
O123 Mo33 O127 152.8(3) . .
O125 Mo33 O127 92.6(3) . .
O126 Mo33 O127 67.1(3) . .
O124 Mo33 O128 171.3(3) . .
O123 Mo33 O128 83.9(3) . .
O125 Mo33 O128 78.3(3) . .
O126 Mo33 O128 82.3(3) . .
O127 Mo33 O128 78.7(3) . .
O129 Mo34 O130 104.2(3) . .
O129 Mo34 O104 100.3(3) . .
O130 Mo34 O104 89.9(3) . .
O129 Mo34 O113 98.2(3) . .
O130 Mo34 O113 157.3(2) . .
O104 Mo34 O113 89.9(3) . .
O129 Mo34 O125 99.7(3) . .
O130 Mo34 O125 86.3(3) . .
O104 Mo34 O125 160.0(2) . .
O113 Mo34 O125 86.3(3) . .
O129 Mo34 O106 168.8(3) . .
O130 Mo34 O106 85.7(2) . .
O104 Mo34 O106 74.2(3) . .
O113 Mo34 O106 72.4(2) . .
O125 Mo34 O106 85.9(2) . .
O131 Mo35 O132 102.4(3) . .
O131 Mo35 O130 102.2(3) . .
O132 Mo35 O130 98.6(3) . .
O131 Mo35 O127 104.2(3) . .
O132 Mo35 O127 150.3(2) . .
O130 Mo35 O127 88.4(3) . .
O131 Mo35 O133 97.6(3) . .
O132 Mo35 O133 90.8(3) . .
O130 Mo35 O133 155.6(3) . .
O127 Mo35 O133 72.9(3) . .
O131 Mo35 O134 171.6(3) . .
O132 Mo35 O134 73.8(3) . .
O130 Mo35 O134 85.9(2) . .
O127 Mo35 O134 78.1(2) . .
O133 Mo35 O134 75.2(2) . .
O135 Mo36 O136 105.1(3) . .
O135 Mo36 O137 102.0(3) . .
O136 Mo36 O137 98.4(3) . .
O135 Mo36 O138 102.0(3) . .
O136 Mo36 O138 150.6(2) . .
O137 Mo36 O138 86.7(3) . .
O135 Mo36 O133 97.1(3) . .
O136 Mo36 O133 92.3(3) . .
O137 Mo36 O133 154.9(3) . .
O138 Mo36 O133 73.2(3) . .
O135 Mo36 O139 170.5(3) . .
O136 Mo36 O139 74.3(2) . .
O137 Mo36 O139 87.5(2) . .
O138 Mo36 O139 77.1(2) . .
O133 Mo36 O139 73.6(2) . .
O140 Mo37 O141 102.9(4) . .
O140 Mo37 O142 101.8(3) . .
O141 Mo37 O142 105.6(3) . .
O140 Mo37 O143 94.8(3) . .
O141 Mo37 O143 88.9(3) . .
O142 Mo37 O143 154.7(3) . .
O140 Mo37 O138 93.4(3) . .
O141 Mo37 O138 153.5(3) . .
O142 Mo37 O138 91.1(3) . .
O143 Mo37 O138 68.7(3) . .
O140 Mo37 O144 172.9(4) . .
O141 Mo37 O144 83.6(3) . .
O142 Mo37 O144 78.9(3) . .
O143 Mo37 O144 82.3(3) . .
O138 Mo37 O144 79.5(3) . .
O145 Mo38 O146 98.9(4) . .
O145 Mo38 O121 100.2(3) . .
O146 Mo38 O121 105.5(4) . .
O145 Mo38 O143 93.5(3) . .
O146 Mo38 O143 90.1(4) . .
O121 Mo38 O143 157.2(3) . .
O145 Mo38 O126 96.6(3) . .
O146 Mo38 O126 155.9(3) . .
O121 Mo38 O126 89.7(3) . .
O143 Mo38 O126 70.6(3) . .
O145 Mo38 O147 174.3(4) . .
O146 Mo38 O147 83.6(3) . .
O121 Mo38 O147 84.0(3) . .
O143 Mo38 O147 81.3(3) . .
O126 Mo38 O147 79.5(3) . .
O148 Mo39 O127 95.4(3) . .
O148 Mo39 O126 98.4(3) . .
O127 Mo39 O126 69.5(3) . .
O148 Mo39 O143 100.7(3) . .
O127 Mo39 O143 141.1(3) . .
O126 Mo39 O143 73.3(3) . .
O148 Mo39 O138 94.2(3) . .
O127 Mo39 O138 144.1(3) . .
O126 Mo39 O138 142.6(3) . .
O143 Mo39 O138 69.8(3) . .
O148 Mo39 O133 98.9(3) . .
O127 Mo39 O133 72.5(3) . .
O126 Mo39 O133 139.4(3) . .
O143 Mo39 O133 137.8(3) . .
O138 Mo39 O133 71.9(3) . .
O148 Mo39 O149 174.0(4) . .
O127 Mo39 O149 83.5(2) . .
O126 Mo39 O149 86.8(2) . .
O143 Mo39 O149 83.6(3) . .
O138 Mo39 O149 83.4(2) . .
O133 Mo39 O149 75.2(2) . .
O150 Mo40 O149 105.6(3) . .
O150 Mo40 O139 104.2(3) . .
O149 Mo40 O139 97.7(3) . .
O150 Mo40 O134 103.1(3) . .
O149 Mo40 O134 98.7(3) . .
O139 Mo40 O134 142.8(3) . .
O150 Mo40 O151 96.8(3) . .
O149 Mo40 O151 157.6(2) . .
O139 Mo40 O151 76.5(3) . .
O134 Mo40 O151 75.7(3) . .
O150 Mo40 O133 179.7(4) . .
O149 Mo40 O133 74.1(2) . .
O139 Mo40 O133 75.9(2) . .
O134 Mo40 O133 77.0(2) . .
O151 Mo40 O133 83.5(2) . .
O152 Mo41 O103 103.4(3) . .
O152 Mo41 O99 104.1(3) . .
O103 Mo41 O99 86.1(3) . .
O152 Mo41 O151 100.5(3) . .
O103 Mo41 O151 156.1(3) . .
O99 Mo41 O151 87.2(3) . .
O152 Mo41 O132 99.4(3) . .
O103 Mo41 O132 89.0(3) . .
O99 Mo41 O132 156.5(3) . .
O151 Mo41 O132 88.0(3) . .
O152 Mo41 O134 169.3(3) . .
O103 Mo41 O134 85.0(3) . .
O99 Mo41 O134 82.9(3) . .
O151 Mo41 O134 71.4(3) . .
O132 Mo41 O134 73.8(3) . .
O153 Mo42 O154 103.7(3) . .
O153 Mo42 O136 100.0(3) . .
O154 Mo42 O136 89.5(3) . .
O153 Mo42 O151 100.2(3) . .
O154 Mo42 O151 156.0(3) . .
O136 Mo42 O151 89.4(3) . .
O153 Mo42 O155 102.3(3) . .
O154 Mo42 O155 84.9(2) . .
O136 Mo42 O155 157.7(3) . .
O151 Mo42 O155 87.1(2) . .
O153 Mo42 O139 168.1(3) . .
O154 Mo42 O139 86.6(3) . .
O136 Mo42 O139 73.9(2) . .
O151 Mo42 O139 70.0(3) . .
O155 Mo42 O139 84.3(2) . .
O157 Mo43 O156 99.1(6) . .
O157 Mo43 O158 102.7(4) . .
O156 Mo43 O158 99.1(5) . .
O157 Mo43 O94 88.2(4) . .
O156 Mo43 O94 91.0(5) . .
O158 Mo43 O94 163.7(4) . .
O157 Mo43 O98 165.7(4) . .
O156 Mo43 O98 89.7(4) . .
O158 Mo43 O98 86.9(3) . .
O94 Mo43 O98 80.3(3) . .
O157 Mo43 O159 89.7(6) . .
O156 Mo43 O159 168.3(4) . .
O158 Mo43 O159 86.4(4) . .
O94 Mo43 O159 81.5(5) . .
O98 Mo43 O159 80.2(3) . .
O160 Mo44 O161 99.3(4) . .
O160 Mo44 O158 96.3(4) . .
O161 Mo44 O158 96.1(5) . .
O160 Mo44 O162 95.7(4) . .
O161 Mo44 O162 89.8(5) . .
O158 Mo44 O162 165.6(4) . .
O160 Mo44 O163 92.9(4) . .
O161 Mo44 O163 166.9(4) . .
O158 Mo44 O163 87.3(4) . .
O162 Mo44 O163 84.2(4) . .
O160 Mo44 O164 173.6(4) . .
O161 Mo44 O164 86.9(4) . .
O158 Mo44 O164 84.9(3) . .
O162 Mo44 O164 82.3(3) . .
O163 Mo44 O164 80.8(4) . .
O165 Mo45 O164 104.5(4) . .
O165 Mo45 O155 102.4(3) . .
O164 Mo45 O155 105.1(3) . .
O165 Mo45 O166 95.6(3) . .
O164 Mo45 O166 88.8(3) . .
O155 Mo45 O166 153.5(3) . .
O165 Mo45 O167 93.9(3) . .
O164 Mo45 O167 151.9(3) . .
O155 Mo45 O167 91.2(3) . .
O166 Mo45 O167 68.1(3) . .
O165 Mo45 O168 170.5(3) . .
O164 Mo45 O168 83.9(4) . .
O155 Mo45 O168 79.3(3) . .
O166 Mo45 O168 79.9(3) . .
O167 Mo45 O168 76.6(3) . .
O169 Mo46 O162 100.6(5) . .
O169 Mo46 O170 108.7(5) . .
O162 Mo46 O170 105.6(4) . .
O169 Mo46 O171 100.0(4) . .
O162 Mo46 O171 148.9(4) . .
O170 Mo46 O171 89.5(3) . .
O169 Mo46 O166 91.9(4) . .
O162 Mo46 O166 85.8(4) . .
O170 Mo46 O166 153.7(4) . .
O171 Mo46 O166 70.4(3) . .
O169 Mo46 O172 173.1(4) . .
O162 Mo46 O172 81.1(4) . .
O170 Mo46 O172 77.1(4) . .
O171 Mo46 O172 75.9(3) . .
O166 Mo46 O172 81.5(3) . .
O173 Mo47 O174 90.5(3) . .
O173 Mo47 O166 96.7(3) . .
O174 Mo47 O166 145.0(3) . .
O173 Mo47 O167 94.7(3) . .
O174 Mo47 O167 143.3(2) . .
O166 Mo47 O167 70.3(3) . .
O173 Mo47 O171 102.6(3) . .
O174 Mo47 O171 71.0(3) . .
O166 Mo47 O171 74.1(3) . .
O167 Mo47 O171 141.8(3) . .
O173 Mo47 O175 97.3(3) . .
O174 Mo47 O175 71.0(2) . .
O166 Mo47 O175 140.9(3) . .
O167 Mo47 O175 72.3(2) . .
O171 Mo47 O175 136.8(3) . .
O173 Mo47 O176 170.6(3) . .
O174 Mo47 O176 86.3(3) . .
O166 Mo47 O176 91.0(3) . .
O167 Mo47 O176 82.6(3) . .
O171 Mo47 O176 84.8(3) . .
O175 Mo47 O176 73.2(3) . .
O177 Mo48 O178 103.8(3) . .
O177 Mo48 O154 103.2(3) . .
O178 Mo48 O154 103.1(2) . .
O177 Mo48 O167 101.8(3) . .
O178 Mo48 O167 149.6(3) . .
O154 Mo48 O167 86.8(2) . .
O177 Mo48 O175 94.0(3) . .
O178 Mo48 O175 90.1(2) . .
O154 Mo48 O175 154.9(3) . .
O167 Mo48 O175 71.8(2) . .
O177 Mo48 O179 167.3(3) . .
O178 Mo48 O179 74.4(2) . .
O154 Mo48 O179 89.3(3) . .
O167 Mo48 O179 77.1(2) . .
O175 Mo48 O179 73.6(2) . .
O180 Mo49 O137 104.1(3) . .
O180 Mo49 O178 102.1(3) . .
O137 Mo49 O178 91.5(3) . .
O180 Mo49 O181 99.8(3) . .
O137 Mo49 O181 155.6(3) . .
O178 Mo49 O181 88.2(3) . .
O180 Mo49 O142 98.5(3) . .
O137 Mo49 O142 85.5(3) . .
O178 Mo49 O142 159.3(2) . .
O181 Mo49 O142 86.2(3) . .
O180 Mo49 O179 168.8(3) . .
O137 Mo49 O179 86.2(2) . .
O178 Mo49 O179 72.8(2) . .
O181 Mo49 O179 70.5(2) . .
O142 Mo49 O179 86.6(2) . .
O182 Mo50 O176 101.7(3) . .
O182 Mo50 O183 104.9(3) . .
O176 Mo50 O183 98.6(3) . .
O182 Mo50 O179 106.6(3) . .
O176 Mo50 O179 96.7(3) . .
O183 Mo50 O179 141.1(3) . .
O182 Mo50 O181 97.4(3) . .
O176 Mo50 O181 161.0(3) . .
O183 Mo50 O181 76.7(2) . .
O179 Mo50 O181 77.3(3) . .
O182 Mo50 O175 175.6(2) . .
O176 Mo50 O175 74.2(3) . .
O183 Mo50 O175 74.6(3) . .
O179 Mo50 O175 75.6(3) . .
O181 Mo50 O175 86.7(2) . .
O184 Mo51 O185 100.7(3) . .
O184 Mo51 O186 101.4(3) . .
O185 Mo51 O186 89.6(3) . .
O184 Mo51 O187 102.0(3) . .
O185 Mo51 O187 86.1(3) . .
O186 Mo51 O187 156.6(2) . .
O184 Mo51 O181 99.8(3) . .
O185 Mo51 O181 159.3(2) . .
O186 Mo51 O181 88.8(3) . .
O187 Mo51 O181 87.1(3) . .
O184 Mo51 O183 169.4(3) . .
O185 Mo51 O183 88.8(2) . .
O186 Mo51 O183 74.0(2) . .
O187 Mo51 O183 82.8(3) . .
O181 Mo51 O183 70.9(2) . .
O188 Mo52 O189 101.4(4) . .
O188 Mo52 O187 107.2(3) . .
O189 Mo52 O187 97.0(3) . .
O188 Mo52 O190 87.0(4) . .
O189 Mo52 O190 98.0(3) . .
O187 Mo52 O190 156.8(3) . .
O188 Mo52 O191 154.0(4) . .
O189 Mo52 O191 93.4(3) . .
O187 Mo52 O191 91.9(3) . .
O190 Mo52 O191 69.7(3) . .
O188 Mo52 O192 86.4(3) . .
O189 Mo52 O192 172.2(4) . .
O187 Mo52 O192 80.7(3) . .
O190 Mo52 O192 82.0(3) . .
O191 Mo52 O192 79.2(3) . .
O193 Mo53 O195 102.0(4) . .
O193 Mo53 O196 90.1(5) . .
O195 Mo53 O196 90.3(4) . .
O193 Mo53 O194 93.4(4) . .
O195 Mo53 O194 164.5(4) . .
O196 Mo53 O194 87.8(4) . .
O193 Mo53 O197 97.2(4) . .
O195 Mo53 O197 90.2(4) . .
O196 Mo53 O197 172.3(5) . .
O194 Mo53 O197 89.6(4) . .
O193 Mo53 O188 174.7(4) . .
O195 Mo53 O188 83.3(4) . .
O196 Mo53 O188 90.2(4) . .
O194 Mo53 O188 81.3(3) . .
O197 Mo53 O188 82.3(4) . .
O198 Mo54 O195 103.7(4) . .
O198 Mo54 O199 94.2(4) . .
O195 Mo54 O199 92.3(4) . .
O198 Mo54 O146 92.0(4) . .
O195 Mo54 O146 164.4(4) . .
O199 Mo54 O146 86.7(3) . .
O198 Mo54 O200 96.0(4) . .
O195 Mo54 O200 90.7(3) . .
O199 Mo54 O200 168.5(4) . .
O146 Mo54 O200 87.4(3) . .
O198 Mo54 O141 174.2(3) . .
O195 Mo54 O141 82.0(4) . .
O199 Mo54 O141 84.7(4) . .
O146 Mo54 O141 82.3(3) . .
O200 Mo54 O141 84.7(4) . .
O201 Mo55 O194 100.2(4) . .
O201 Mo55 O67 104.1(4) . .
O194 Mo55 O67 104.9(4) . .
O201 Mo55 O202 95.7(3) . .
O194 Mo55 O202 155.6(3) . .
O67 Mo55 O202 88.9(4) . .
O201 Mo55 O190 92.7(4) . .
O194 Mo55 O190 89.1(4) . .
O67 Mo55 O190 155.6(3) . .
O202 Mo55 O190 71.7(3) . .
O201 Mo55 O203 173.5(4) . .
O194 Mo55 O203 79.6(3) . .
O67 Mo55 O203 82.1(3) . .
O202 Mo55 O203 82.5(3) . .
O190 Mo55 O203 80.9(3) . .
O204 Mo56 O205 95.1(3) . .
O204 Mo56 O191 95.1(3) . .
O205 Mo56 O191 143.3(3) . .
O204 Mo56 O202 96.2(3) . .
O205 Mo56 O202 70.9(3) . .
O191 Mo56 O202 142.3(3) . .
O204 Mo56 O190 100.8(3) . .
O205 Mo56 O190 141.0(3) . .
O191 Mo56 O190 70.5(3) . .
O202 Mo56 O190 72.1(3) . .
O204 Mo56 O206 99.0(3) . .
O205 Mo56 O206 71.1(3) . .
O191 Mo56 O206 72.5(3) . .
O202 Mo56 O206 140.1(3) . .
O190 Mo56 O206 139.2(3) . .
O204 Mo56 O207 174.1(3) . .
O205 Mo56 O207 82.2(3) . .
O191 Mo56 O207 84.2(3) . .
O202 Mo56 O207 87.8(3) . .
O190 Mo56 O207 84.5(3) . .
O206 Mo56 O207 75.2(3) . .
O208 Mo57 O185 101.4(3) . .
O208 Mo57 O209 102.8(3) . .
O185 Mo57 O209 100.4(3) . .
O208 Mo57 O191 103.3(3) . .
O185 Mo57 O191 87.4(3) . .
O209 Mo57 O191 150.6(3) . .
O208 Mo57 O206 93.8(3) . .
O185 Mo57 O206 156.7(3) . .
O209 Mo57 O206 93.1(3) . .
O191 Mo57 O206 71.9(3) . .
O208 Mo57 O210 166.9(3) . .
O185 Mo57 O210 91.6(2) . .
O209 Mo57 O210 73.0(3) . .
O191 Mo57 O210 78.6(3) . .
O206 Mo57 O210 74.3(2) . .
O211 Mo58 O209 97.7(3) . .
O211 Mo58 O212 105.5(3) . .
O209 Mo58 O212 88.7(3) . .
O211 Mo58 O213 100.9(3) . .
O209 Mo58 O213 161.4(3) . .
O212 Mo58 O213 86.7(3) . .
O211 Mo58 O214 97.4(3) . .
O209 Mo58 O214 89.4(3) . .
O212 Mo58 O214 157.0(3) . .
O213 Mo58 O214 87.9(3) . .
O211 Mo58 O210 166.1(3) . .
O209 Mo58 O210 76.3(3) . .
O212 Mo58 O210 87.0(3) . .
O213 Mo58 O210 85.5(3) . .
O214 Mo58 O210 70.3(3) . .
O215 Mo59 O212 104.1(3) . .
O215 Mo59 O186 103.3(3) . .
O212 Mo59 O186 98.9(3) . .
O215 Mo59 O174 101.8(3) . .
O212 Mo59 O174 89.3(3) . .
O186 Mo59 O174 150.8(3) . .
O215 Mo59 O175 94.8(3) . .
O212 Mo59 O175 155.8(3) . .
O186 Mo59 O175 91.2(3) . .
O174 Mo59 O175 71.9(2) . .
O215 Mo59 O183 166.4(3) . .
O212 Mo59 O183 89.3(3) . .
O186 Mo59 O183 72.2(2) . .
O174 Mo59 O183 80.0(3) . .
O175 Mo59 O183 72.8(3) . .
O216 Mo60 O217 105.9(4) . .
O216 Mo60 O213 101.7(3) . .
O217 Mo60 O213 106.9(3) . .
O216 Mo60 O171 97.4(4) . .
O217 Mo60 O171 86.7(3) . .
O213 Mo60 O171 152.3(3) . .
O216 Mo60 O174 94.7(3) . .
O217 Mo60 O174 149.2(3) . .
O213 Mo60 O174 90.7(3) . .
O171 Mo60 O174 67.8(3) . .
O216 Mo60 O218 170.6(3) . .
O217 Mo60 O218 81.5(3) . .
O213 Mo60 O218 81.2(3) . .
O171 Mo60 O218 77.0(3) . .
O174 Mo60 O218 76.3(3) . .
O219 Mo61 O220 99.3(4) . .
O219 Mo61 O221 101.0(3) . .
O220 Mo61 O221 100.8(4) . .
O219 Mo61 O170 93.6(4) . .
O220 Mo61 O170 91.4(4) . .
O221 Mo61 O170 159.1(4) . .
O219 Mo61 O217 165.6(4) . .
O220 Mo61 O217 94.1(3) . .
O221 Mo61 O217 81.6(3) . .
O170 Mo61 O217 80.6(3) . .
O219 Mo61 O222 89.0(4) . .
O220 Mo61 O222 169.0(3) . .
O221 Mo61 O222 84.5(3) . .
O170 Mo61 O222 80.8(4) . .
O217 Mo61 O222 77.1(3) . .
O223 Mo62 O224 104.1(4) . .
O223 Mo62 O221 101.1(4) . .
O224 Mo62 O221 97.2(4) . .
O223 Mo62 O225 93.9(3) . .
O224 Mo62 O225 94.2(4) . .
O221 Mo62 O225 158.2(3) . .
O223 Mo62 O226 164.6(4) . .
O224 Mo62 O226 90.5(4) . .
O221 Mo62 O226 81.5(3) . .
O225 Mo62 O226 80.0(2) . .
O223 Mo62 O227 88.5(4) . .
O224 Mo62 O227 166.4(4) . .
O221 Mo62 O227 85.1(3) . .
O225 Mo62 O227 79.6(3) . .
O226 Mo62 O227 76.5(3) . .
O228 Mo63 O226 104.6(4) . .
O228 Mo63 O229 99.6(3) . .
O226 Mo63 O229 105.6(3) . .
O228 Mo63 O230 95.8(3) . .
O226 Mo63 O230 88.7(3) . .
O229 Mo63 O230 155.5(3) . .
O228 Mo63 O231 94.9(3) . .
O226 Mo63 O231 151.6(3) . .
O229 Mo63 O231 91.0(3) . .
O230 Mo63 O231 68.7(2) . .
O228 Mo63 O232 172.0(3) . .
O226 Mo63 O232 83.1(3) . .
O229 Mo63 O232 80.0(3) . .
O230 Mo63 O232 82.1(3) . .
O231 Mo63 O232 77.2(3) . .
O233 Mo64 O234 104.0(3) . .
O233 Mo64 O235 95.9(3) . .
O234 Mo64 O235 87.6(2) . .
O233 Mo64 O229 103.3(4) . .
O234 Mo64 O229 86.2(2) . .
O235 Mo64 O229 160.7(3) . .
O233 Mo64 O214 97.8(4) . .
O234 Mo64 O214 158.1(3) . .
O235 Mo64 O214 92.5(3) . .
O229 Mo64 O214 86.5(3) . .
O233 Mo64 O236 165.0(3) . .
O234 Mo64 O236 86.9(3) . .
O235 Mo64 O236 74.0(2) . .
O229 Mo64 O236 87.5(3) . .
O214 Mo64 O236 72.2(3) . .
O237 Mo65 O207 104.8(4) . .
O237 Mo65 O210 104.1(3) . .
O207 Mo65 O210 97.8(3) . .
O237 Mo65 O236 105.1(3) . .
O207 Mo65 O236 99.6(3) . .
O210 Mo65 O236 140.6(3) . .
O237 Mo65 O214 94.0(3) . .
O207 Mo65 O214 161.1(3) . .
O210 Mo65 O214 75.7(3) . .
O236 Mo65 O214 76.6(3) . .
O237 Mo65 O206 179.0(3) . .
O207 Mo65 O206 74.2(3) . .
O210 Mo65 O206 76.2(3) . .
O236 Mo65 O206 75.0(2) . .
O214 Mo65 O206 86.9(2) . .
O238 Mo66 O235 103.0(3) . .
O238 Mo66 O239 100.4(3) . .
O235 Mo66 O239 97.6(3) . .
O238 Mo66 O205 103.1(3) . .
O235 Mo66 O205 151.4(3) . .
O239 Mo66 O205 89.1(3) . .
O238 Mo66 O206 96.3(3) . .
O235 Mo66 O206 95.1(3) . .
O239 Mo66 O206 156.1(3) . .
O205 Mo66 O206 70.5(3) . .
O238 Mo66 O236 170.8(3) . .
O235 Mo66 O236 73.6(3) . .
O239 Mo66 O236 88.5(2) . .
O205 Mo66 O236 78.9(3) . .
O206 Mo66 O236 75.7(2) . .
O240 Mo67 O68 104.0(5) . .
O240 Mo67 O241 100.1(4) . .
O68 Mo67 O241 107.5(4) . .
O240 Mo67 O202 95.1(4) . .
O68 Mo67 O202 88.6(3) . .
O241 Mo67 O202 154.3(3) . .
O240 Mo67 O205 91.3(4) . .
O68 Mo67 O205 153.0(3) . .
O241 Mo67 O205 91.1(3) . .
O202 Mo67 O205 67.7(3) . .
O240 Mo67 O242 170.3(4) . .
O68 Mo67 O242 84.1(4) . .
O241 Mo67 O242 82.2(3) . .
O202 Mo67 O242 79.6(3) . .
O205 Mo67 O242 79.2(3) . .
O243 Mo68 O239 101.0(3) . .
O243 Mo68 O241 99.2(4) . .
O239 Mo68 O241 85.9(3) . .
O243 Mo68 O244 100.5(3) . .
O239 Mo68 O244 88.2(3) . .
O241 Mo68 O244 160.2(4) . .
O243 Mo68 O245 102.0(3) . .
O239 Mo68 O245 156.9(3) . .
O241 Mo68 O245 88.8(3) . .
O244 Mo68 O245 89.3(3) . .
O243 Mo68 O246 170.2(3) . .
O239 Mo68 O246 87.5(3) . .
O241 Mo68 O246 86.1(3) . .
O244 Mo68 O246 74.7(2) . .
O245 Mo68 O246 69.7(3) . .
O247 Mo69 O248 107.9(3) . .
O247 Mo69 O249 105.7(4) . .
O248 Mo69 O249 98.3(3) . .
O247 Mo69 O246 102.2(3) . .
O248 Mo69 O246 99.0(3) . .
O249 Mo69 O246 140.6(3) . .
O247 Mo69 O245 93.1(3) . .
O248 Mo69 O245 159.0(3) . .
O249 Mo69 O245 76.2(3) . .
O246 Mo69 O245 75.1(3) . .
O247 Mo69 O250 179.0(3) . .
O248 Mo69 O250 72.8(3) . .
O249 Mo69 O250 74.9(3) . .
O246 Mo69 O250 76.9(2) . .
O245 Mo69 O250 86.2(3) . .
O251 Mo70 O234 102.7(3) . .
O251 Mo70 O244 103.2(4) . .
O234 Mo70 O244 97.8(2) . .
O251 Mo70 O231 105.0(3) . .
O234 Mo70 O231 87.2(2) . .
O244 Mo70 O231 149.5(3) . .
O251 Mo70 O250 95.1(3) . .
O234 Mo70 O250 155.3(3) . .
O244 Mo70 O250 94.5(3) . .
O231 Mo70 O250 71.6(3) . .
O251 Mo70 O246 168.9(3) . .
O234 Mo70 O246 88.2(3) . .
O244 Mo70 O246 72.8(2) . .
O231 Mo70 O246 77.3(2) . .
O250 Mo70 O246 75.2(3) . .
O252 Mo71 O33 99.4(5) . .
O252 Mo71 O253 103.6(4) . .
O33 Mo71 O253 98.6(3) . .
O252 Mo71 O254 104.8(5) . .
O33 Mo71 O254 86.1(4) . .
O253 Mo71 O254 150.0(4) . .
O252 Mo71 O250 98.6(5) . .
O33 Mo71 O250 154.7(3) . .
O253 Mo71 O250 94.2(3) . .
O254 Mo71 O250 72.1(3) . .
O252 Mo71 O249 171.4(4) . .
O33 Mo71 O249 88.8(4) . .
O253 Mo71 O249 72.5(3) . .
O254 Mo71 O249 78.0(4) . .
O250 Mo71 O249 74.3(3) . .
O255 Mo72 O51 101.2(3) . .
O255 Mo72 O35 103.5(3) . .
O51 Mo72 O35 105.8(3) . .
O255 Mo72 O256 96.4(3) . .
O51 Mo72 O256 89.1(3) . .
O35 Mo72 O256 151.9(3) . .
O255 Mo72 O254 95.8(3) . .
O51 Mo72 O254 152.8(4) . .
O35 Mo72 O254 90.4(3) . .
O256 Mo72 O254 67.9(3) . .
O255 Mo72 O257 173.0(3) . .
O51 Mo72 O257 81.9(4) . .
O35 Mo72 O257 81.4(4) . .
O256 Mo72 O257 77.4(3) . .
O254 Mo72 O257 79.2(3) . .
O258 Mo73 O225 99.9(4) . .
O258 Mo73 O50 101.2(4) . .
O225 Mo73 O50 104.4(3) . .
O258 Mo73 O256 100.7(3) . .
O225 Mo73 O256 149.9(3) . .
O50 Mo73 O256 92.8(3) . .
O258 Mo73 O230 98.3(3) . .
O225 Mo73 O230 88.0(3) . .
O50 Mo73 O230 154.6(3) . .
O256 Mo73 O230 67.5(3) . .
O258 Mo73 O259 178.3(3) . .
O225 Mo73 O259 81.1(3) . .
O50 Mo73 O259 79.9(4) . .
O256 Mo73 O259 77.9(3) . .
O230 Mo73 O259 80.2(3) . .
O260 Mo74 O256 98.9(3) . .
O260 Mo74 O230 97.9(3) . .
O256 Mo74 O230 72.6(3) . .
O260 Mo74 O254 91.7(4) . .
O256 Mo74 O254 72.2(3) . .
O230 Mo74 O254 144.6(3) . .
O260 Mo74 O250 97.7(3) . .
O256 Mo74 O250 139.9(3) . .
O230 Mo74 O250 140.1(2) . .
O254 Mo74 O250 71.0(3) . .
O260 Mo74 O231 97.3(3) . .
O256 Mo74 O231 141.6(3) . .
O230 Mo74 O231 70.9(2) . .
O254 Mo74 O231 141.7(3) . .
O250 Mo74 O231 70.9(3) . .
O260 Mo74 O248 172.2(3) . .
O256 Mo74 O248 85.8(3) . .
O230 Mo74 O248 89.4(3) . .
O254 Mo74 O248 83.9(4) . .
O250 Mo74 O248 74.8(3) . .
O231 Mo74 O248 82.4(3) . .
O261 Mo75 O262 104.0(3) . .
O261 Mo75 O253 101.8(4) . .
O262 Mo75 O253 87.7(3) . .
O261 Mo75 O263 99.7(4) . .
O262 Mo75 O263 85.8(3) . .
O253 Mo75 O263 158.5(3) . .
O261 Mo75 O245 100.9(3) . .
O262 Mo75 O245 155.0(3) . .
O253 Mo75 O245 89.1(3) . .
O263 Mo75 O245 88.2(3) . .
O261 Mo75 O249 169.4(4) . .
O262 Mo75 O249 85.1(3) . .
O253 Mo75 O249 72.7(3) . .
O263 Mo75 O249 86.3(3) . .
O245 Mo75 O249 70.3(3) . .
O264 Mo76 O64 105.9(4) . .
O264 Mo76 O263 103.9(3) . .
O64 Mo76 O263 105.6(4) . .
O264 Mo76 O55 98.3(4) . 2_567
O64 Mo76 O55 87.3(4) . 2_567
O263 Mo76 O55 149.9(4) . 2_567
O264 Mo76 O54 94.2(3) . 2_567
O64 Mo76 O54 150.9(5) . 2_567
O263 Mo76 O54 89.3(3) . 2_567
O55 Mo76 O54 68.8(3) 2_567 2_567
O264 Mo76 O265 171.4(3) . .
O64 Mo76 O265 79.3(5) . .
O263 Mo76 O265 80.8(4) . .
O55 Mo76 O265 75.0(4) 2_567 .
O54 Mo76 O265 78.5(3) 2_567 .
O266 Mo77 O262 102.6(4) . .
O266 Mo77 O34 102.3(3) . 2_567
O262 Mo77 O34 98.1(3) . 2_567
O266 Mo77 O54 105.1(3) . 2_567
O262 Mo77 O54 86.6(3) . 2_567
O34 Mo77 O54 150.5(3) 2_567 2_567
O266 Mo77 O39 96.4(3) . 2_567
O262 Mo77 O39 154.4(3) . 2_567
O34 Mo77 O39 94.4(3) 2_567 2_567
O54 Mo77 O39 71.9(2) 2_567 2_567
O266 Mo77 O36 169.8(3) . 2_567
O262 Mo77 O36 87.3(3) . 2_567
O34 Mo77 O36 73.6(3) 2_567 2_567
O54 Mo77 O36 77.6(3) 2_567 2_567
O39 Mo77 O36 74.9(2) 2_567 2_567
Mo1 O2 Mo4B 107.8(3) . .
Mo1 O2 Mo4A 111.1(3) . .
Mo4B O2 Mo4A 20.95(10) . .
Mo1 O2 Mo3 112.3(4) . .
Mo4B O2 Mo3 139.8(4) . .
Mo4A O2 Mo3 132.2(4) . .
Mo1 O3 Mo4B 107.8(3) . .
Mo1 O3 Mo4A 110.5(3) . .
Mo4B O3 Mo4A 21.41(9) . .
Mo1 O3 Mo5 108.9(3) . .
Mo4B O3 Mo5 143.0(4) . .
Mo4A O3 Mo5 137.1(3) . .
Mo1 O4 Mo6 109.9(3) . .
Mo1 O4 Mo5 109.0(3) . .
Mo6 O4 Mo5 140.8(3) . .
Mo1 O5 Mo2 109.3(3) . .
Mo1 O5 Mo3 110.0(3) . .
Mo2 O5 Mo3 140.0(4) . .
Mo6 O6 Mo1 103.7(3) . .
Mo6 O6 Mo2 140.4(3) . .
Mo1 O6 Mo2 100.3(3) . .
Mo6 O6 Mo19 105.4(2) . .
Mo1 O6 Mo19 97.2(3) . .
Mo2 O6 Mo19 102.3(3) . .
Mo19 O7 Mo1 114.5(3) . .
Mo2 O9 Mo30 160.4(4) . .
Mo2 O10 Mo20 122.8(4) . .
Mo19 O11 Mo20 100.8(3) . .
Mo19 O11 Mo2 107.1(3) . .
Mo20 O11 Mo2 88.7(2) . .
Mo3 O12 Mo31 153.1(4) . .
Mo3 O14 Mo30 146.0(3) . .
Mo4A O16 Mo4B 23.95(11) . .
Mo4A O16 Mo31 147.9(4) . .
Mo4B O16 Mo31 159.3(5) . .
Mo4B O17 Mo4A 23.48(12) . .
Mo4B O17 Mo11 154.6(4) . .
Mo4A O17 Mo11 138.2(3) . .
Mo4B O18 Mo4A 1.12(13) . .
Mo4A O19 Mo4B 1.75(12) . .
Mo5 O21 Mo11 144.8(5) . .
Mo5 O22 Mo7 148.7(4) . .
Mo6 O25 Mo7 157.5(4) . .
Mo6 O26 Mo18 123.7(3) . .
Mo19 O27 Mo18 102.2(3) . .
Mo19 O27 Mo6 107.2(2) . .
Mo18 O27 Mo6 87.9(2) . .
Mo7 O29 Mo10 121.9(3) . .
Mo7 O29 Na2 112.8(2) . 1_545
Mo10 O29 Na2 104.9(3) . 1_545
Mo8 O30 Mo7 139.7(4) . .
Mo8 O30 Mo9 108.8(2) . .
Mo7 O30 Mo9 108.2(3) . .
Mo9 O31 Mo7 103.4(3) . .
Mo9 O31 Mo10 106.9(3) . .
Mo7 O31 Mo10 89.3(2) . .
Mo71 O33 Mo8 159.5(5) . 2_567
Mo77 O34 Mo8 122.5(3) 2_567 .
Mo72 O35 Mo8 146.5(3) . 2_567
Mo9 O36 Mo8 101.9(2) . .
Mo9 O36 Mo77 108.3(3) . 2_567
Mo8 O36 Mo77 89.8(2) . 2_567
Mo9 O38 Mo13 114.7(3) . .
Mo10 O39 Mo13 104.5(3) . .
Mo10 O39 Mo77 140.4(3) . 2_567
Mo13 O39 Mo77 102.9(2) . 2_567
Mo10 O39 Mo9 102.8(2) . .
Mo13 O39 Mo9 95.9(2) . .
Mo77 O39 Mo9 102.3(3) 2_567 .
Mo10 O41 Mo18 157.0(4) . .
Mo10 O42 Mo13 109.6(3) . .
Mo10 O42 Mo17 143.9(3) . .
Mo13 O42 Mo17 106.3(3) . .
Mo11 O45 Mo12 138.2(4) . .
Mo73 O50 Mo12 151.7(5) . 2_567
Mo72 O51 Mo12 159.1(4) . 2_567
Mo13 O53 Mo14 109.6(4) . .
Mo13 O53 Mo17 109.9(3) . .
Mo14 O53 Mo17 137.0(5) . .
Mo13 O54 Mo77 107.7(3) . 2_567
Mo13 O54 Mo76 109.5(4) . 2_567
Mo77 O54 Mo76 141.9(4) 2_567 2_567
Mo13 O55 Mo14 108.4(4) . .
Mo13 O55 Mo76 109.1(4) . 2_567
Mo14 O55 Mo76 139.0(5) . 2_567
Mo14 O56 Mo15 158.9(6) . .
Mo14 O57 Mo23 143.4(6) . .
Mo15 O62 Mo16 139.9(6) . .
Mo76 O64 Mo15 156.2(6) . 2_567
Mo55 O67 Mo16 141.0(4) . 2_567
Mo67 O68 Mo16 151.2(6) . 2_567
Mo17 O70 Mo23 154.0(5) . .
Mo17 O72 Mo18 145.8(5) . .
Mo20 O75 Mo18 138.6(4) . .
Mo20 O75 Mo19 108.4(3) . .
Mo18 O75 Mo19 109.3(3) . .
Mo27 O78 Mo20 157.2(4) . .
Mo21 O79 Mo20 142.5(4) . .
Mo21 O81 Mo22 156.5(5) . .
Mo28 O82 Mo24 108.8(4) . .
Mo28 O82 Mo21 109.0(3) . .
Mo24 O82 Mo21 137.1(4) . .
Mo27 O83 Mo28 110.3(3) . .
Mo27 O83 Mo21 142.6(4) . .
Mo28 O83 Mo21 106.2(3) . .
Mo22 O86 Mo23 135.7(5) . .
Mo24 O89 Mo22 159.5(6) . .
Mo23 O90 Na1 154.8(6) . .
Mo24 O94 Mo43 155.4(5) . .
Mo28 O95 Mo24 111.3(4) . .
Mo28 O95 Mo25 110.1(3) . .
Mo24 O95 Mo25 136.2(4) . .
Mo25 O98 Mo43 160.1(5) . .
Mo25 O99 Mo41 150.3(4) . .
Mo26 O100 Mo28 108.5(3) . .
Mo26 O100 Mo25 142.4(4) . .
Mo28 O100 Mo25 108.4(3) . .
Mo26 O103 Mo41 158.4(3) . .
Mo26 O104 Mo34 123.1(4) . .
Mo26 O105 Mo27 140.7(3) . .
Mo26 O105 Mo28 102.9(3) . .
Mo27 O105 Mo28 102.7(3) . .
Mo26 O105 Mo29 103.2(3) . .
Mo27 O105 Mo29 103.3(3) . .
Mo28 O105 Mo29 95.8(2) . .
Mo29 O106 Mo34 103.9(3) . .
Mo29 O106 Mo26 106.9(3) . .
Mo34 O106 Mo26 89.5(2) . .
Mo27 O108 Mo30 123.3(4) . .
Mo29 O109 Mo30 104.5(2) . .
Mo29 O109 Mo27 107.7(3) . .
Mo30 O109 Mo27 89.8(2) . .
Mo29 O111 Mo28 116.3(3) . .
Mo30 O113 Mo34 140.3(3) . .
Mo30 O113 Mo29 108.4(3) . .
Mo34 O113 Mo29 107.4(3) . .
Mo32 O117 Mo31 143.2(4) . .
Mo38 O121 Mo32 143.3(4) . .
Mo33 O123 Mo32 147.2(4) . .
Mo33 O125 Mo34 147.1(4) . .
Mo39 O126 Mo33 112.2(4) . .
Mo39 O126 Mo38 108.0(3) . .
Mo33 O126 Mo38 136.6(4) . .
Mo39 O127 Mo35 108.7(3) . .
Mo39 O127 Mo33 110.5(3) . .
Mo35 O127 Mo33 140.7(4) . .
Mo35 O130 Mo34 159.1(4) . .
Mo35 O132 Mo41 123.0(4) . .
Mo36 O133 Mo35 143.1(3) . .
Mo36 O133 Mo39 102.1(3) . .
Mo35 O133 Mo39 100.9(3) . .
Mo36 O133 Mo40 103.6(2) . .
Mo35 O133 Mo40 102.7(2) . .
Mo39 O133 Mo40 95.3(2) . .
Mo40 O134 Mo41 102.4(3) . .
Mo40 O134 Mo35 105.2(3) . .
Mo41 O134 Mo35 88.4(2) . .
Mo36 O136 Mo42 123.6(3) . .
Mo36 O137 Mo49 159.4(5) . .
Mo39 O138 Mo36 107.6(3) . .
Mo39 O138 Mo37 109.6(3) . .
Mo36 O138 Mo37 142.2(4) . .
Mo40 O139 Mo42 102.6(3) . .
Mo40 O139 Mo36 107.0(2) . .
Mo42 O139 Mo36 87.3(2) . .
Mo37 O141 Mo54 155.4(4) . .
Mo37 O142 Mo49 147.3(4) . .
Mo39 O143 Mo37 111.3(4) . .
Mo39 O143 Mo38 108.1(3) . .
Mo37 O143 Mo38 139.3(4) . .
Mo38 O146 Mo54 149.0(4) . .
Mo40 O149 Mo39 115.5(3) . .
Mo41 O151 Mo42 138.0(4) . .
Mo41 O151 Mo40 110.0(3) . .
Mo42 O151 Mo40 110.3(3) . .
Mo48 O154 Mo42 159.6(3) . .
Mo45 O155 Mo42 149.8(4) . .
Mo43 O158 Mo44 142.7(5) . .
Mo46 O162 Mo44 144.1(6) . .
Mo45 O164 Mo44 152.9(5) . .
Mo47 O166 Mo45 111.4(3) . .
Mo47 O166 Mo46 107.8(3) . .
Mo45 O166 Mo46 134.7(4) . .
Mo47 O167 Mo48 109.1(3) . .
Mo47 O167 Mo45 108.8(3) . .
Mo48 O167 Mo45 141.9(3) . .
Mo46 O170 Mo61 158.4(5) . .
Mo47 O171 Mo60 111.3(3) . .
Mo47 O171 Mo46 107.7(3) . .
Mo60 O171 Mo46 140.5(4) . .
Mo47 O174 Mo59 110.3(3) . .
Mo47 O174 Mo60 109.2(3) . .
Mo59 O174 Mo60 139.0(4) . .
Mo59 O175 Mo47 102.8(2) . .
Mo59 O175 Mo48 141.0(3) . .
Mo47 O175 Mo48 101.8(3) . .
Mo59 O175 Mo50 104.6(3) . .
Mo47 O175 Mo50 96.8(2) . .
Mo48 O175 Mo50 102.0(3) . .
Mo50 O176 Mo47 115.8(4) . .
Mo48 O178 Mo49 121.7(3) . .
Mo50 O179 Mo49 101.8(3) . .
Mo50 O179 Mo48 108.7(3) . .
Mo49 O179 Mo48 89.0(2) . .
Mo49 O181 Mo51 138.7(3) . .
Mo49 O181 Mo50 109.9(3) . .
Mo51 O181 Mo50 108.1(3) . .
Mo50 O183 Mo51 103.9(2) . .
Mo50 O183 Mo59 107.9(3) . .
Mo51 O183 Mo59 89.9(2) . .
Mo57 O185 Mo51 158.0(4) . .
Mo59 O186 Mo51 122.1(3) . .
Mo52 O187 Mo51 148.8(4) . .
Mo52 O188 Mo53 159.9(5) . .
Mo52 O190 Mo55 141.2(4) . .
Mo52 O190 Mo56 110.5(4) . .
Mo55 O190 Mo56 107.2(3) . .
Mo57 O191 Mo56 109.4(3) . .
Mo57 O191 Mo52 141.2(4) . .
Mo56 O191 Mo52 108.7(4) . .
Mo55 O194 Mo53 151.9(5) . .
Mo54 O195 Mo53 138.7(6) . .
Mo56 O202 Mo55 109.0(4) . .
Mo56 O202 Mo67 110.2(3) . .
Mo55 O202 Mo67 136.7(4) . .
Mo56 O205 Mo66 109.8(4) . .
Mo56 O205 Mo67 110.2(3) . .
Mo66 O205 Mo67 139.9(3) . .
Mo56 O206 Mo66 104.1(3) . .
Mo56 O206 Mo57 102.3(3) . .
Mo66 O206 Mo57 143.4(4) . .
Mo56 O206 Mo65 96.2(3) . .
Mo66 O206 Mo65 101.0(2) . .
Mo57 O206 Mo65 100.9(3) . .
Mo65 O207 Mo56 114.3(3) . .
Mo58 O209 Mo57 119.8(3) . .
Mo65 O210 Mo58 104.6(3) . .
Mo65 O210 Mo57 108.6(3) . .
Mo58 O210 Mo57 89.0(2) . .
Mo59 O212 Mo58 158.1(4) . .
Mo60 O213 Mo58 145.9(3) . .
Mo58 O214 Mo64 140.6(4) . .
Mo58 O214 Mo65 108.9(3) . .
Mo64 O214 Mo65 107.6(3) . .
Mo60 O217 Mo61 157.9(5) . .
Mo62 O221 Mo61 136.1(4) . .
Mo73 O225 Mo62 141.2(4) . .
Mo63 O226 Mo62 145.5(5) . .
Mo63 O229 Mo64 149.4(4) . .
Mo74 O230 Mo63 112.0(3) . .
Mo74 O230 Mo73 108.7(3) . .
Mo63 O230 Mo73 134.7(3) . .
Mo70 O231 Mo74 108.2(3) . .
Mo70 O231 Mo63 144.0(3) . .
Mo74 O231 Mo63 107.8(3) . .
Mo70 O234 Mo64 157.6(4) . .
Mo66 O235 Mo64 120.8(3) . .
Mo65 O236 Mo64 103.1(3) . .
Mo65 O236 Mo66 108.3(2) . .
Mo64 O236 Mo66 91.2(2) . .
Mo66 O239 Mo68 157.2(4) . .
Mo67 O241 Mo68 150.7(6) . .
Mo70 O244 Mo68 122.4(3) . .
Mo68 O245 Mo75 137.2(4) . .
Mo68 O245 Mo69 111.7(4) . .
Mo75 O245 Mo69 109.4(3) . .
Mo69 O246 Mo68 103.1(3) . .
Mo69 O246 Mo70 105.9(2) . .
Mo68 O246 Mo70 89.3(2) . .
Mo69 O248 Mo74 115.3(4) . .
Mo69 O249 Mo75 103.0(3) . .
Mo69 O249 Mo71 108.2(4) . .
Mo75 O249 Mo71 91.1(3) . .
Mo74 O250 Mo71 103.3(3) . .
Mo74 O250 Mo70 104.0(3) . .
Mo71 O250 Mo70 140.3(4) . .
Mo74 O250 Mo69 97.1(3) . .
Mo71 O250 Mo69 102.5(3) . .
Mo70 O250 Mo69 102.0(2) . .
Mo71 O253 Mo75 122.8(3) . .
Mo71 O253 Na2 129.8(3) . 1_455
Mo75 O253 Na2 102.8(2) . 1_455
Mo71 O254 Mo74 108.6(4) . .
Mo71 O254 Mo72 144.1(5) . .
Mo74 O254 Mo72 106.8(4) . .
Mo74 O256 Mo73 111.1(3) . .
Mo74 O256 Mo72 112.1(3) . .
Mo73 O256 Mo72 134.7(3) . .
Mo77 O262 Mo75 159.6(4) . .
Mo76 O263 Mo75 147.7(3) . .
O336 W1 O301 65.1(12) . .
O336 W1 O302 54.6(13) . .
O301 W1 O302 92.4(8) . .
O336 W1 W3R 76.3(12) . .
O301 W1 W3R 98.5(4) . .
O302 W1 W3R 118.6(6) . .
O336 W1 W2R 77.7(12) . .
O301 W1 W2R 118.4(5) . .
O302 W1 W2R 27.7(6) . .
W3R W1 W2R 118.81(9) . .
O336 W1 O303 131.0(13) . .
O301 W1 O303 106.4(6) . .
O302 W1 O303 161.0(7) . .
W3R W1 O303 56.6(3) . .
W2R W1 O303 134.8(3) . .
O336 W1 O305 134.2(13) . .
O301 W1 O305 120.7(6) . .
O302 W1 O305 79.6(7) . .
W3R W1 O305 136.9(3) . .
W2R W1 O305 59.3(4) . .
O303 W1 O305 93.0(5) . .
O336 W1 O304 47.9(14) . .
O301 W1 O304 80.0(7) . .
O302 W1 O304 97.2(9) . .
W3R W1 O304 29.0(6) . .
W2R W1 O304 109.6(6) . .
O303 W1 O304 83.4(7) . .
O305 W1 O304 159.0(6) . .
O336 W1 O306 94.0(11) . .
O301 W1 O306 156.4(6) . .
O302 W1 O306 83.2(7) . .
W3R W1 O306 64.3(2) . .
W2R W1 O306 63.6(2) . .
O303 W1 O306 78.4(4) . .
O305 W1 O306 81.4(4) . .
O304 W1 O306 77.6(6) . .
O333 W2 O307 71.2(15) . .
O333 W2 W1R 98.9(14) . .
O307 W2 W1R 116.5(4) . .
O333 W2 O304 30.5(17) . .
O307 W2 O304 87.1(8) . .
W1R W2 O304 115.6(7) . .
O333 W2 O310 156.2(16) . .
O307 W2 O310 109.7(7) . .
W1R W2 O310 58.7(4) . .
O304 W2 O310 163.1(7) . .
O333 W2 W3R 61.4(15) . .
O307 W2 W3R 107.6(5) . .
W1R W2 W3R 121.83(9) . .
O304 W2 W3R 31.1(7) . .
O310 W2 W3R 135.3(4) . .
O333 W2 O308 71.6(15) . .
O307 W2 O308 100.8(7) . .
W1R W2 O308 28.0(5) . .
O304 W2 O308 93.1(9) . .
O310 W2 O308 85.1(6) . .
W3R W2 O308 111.0(5) . .
O333 W2 O309 113.8(16) . .
O307 W2 O309 99.4(6) . .
W1R W2 O309 137.8(3) . .
O304 W2 O309 86.1(8) . .
O310 W2 O309 89.7(5) . .
W3R W2 O309 60.4(4) . .
O308 W2 O309 159.7(5) . .
O333 W2 O306 99.7(13) . .
O307 W2 O306 170.7(7) . .
W1R W2 O306 65.8(2) . .
O304 W2 O306 83.8(6) . .
O310 W2 O306 79.3(4) . .
W3R W2 O306 65.2(2) . .
O308 W2 O306 77.3(5) . .
O309 W2 O306 82.4(4) . .
O334 W3 O311 85.1(10) . .
O334 W3 W2R 75.9(4) . .
O311 W3 W2R 112.3(9) . .
O334 W3 O312 127.1(5) . .
O311 W3 O312 107.7(9) . .
W2R W3 O312 135.4(4) . .
O334 W3 O308 44.3(6) . .
O311 W3 O308 95.8(10) . .
W2R W3 O308 111.1(6) . .
O312 W3 O308 82.9(6) . .
O334 W3 W1R 69.4(5) . .
O311 W3 W1R 112.7(8) . .
W2R W3 W1R 119.05(9) . .
O312 W3 W1R 58.2(3) . .
O308 W3 W1R 27.3(5) . .
O334 W3 O302 53.6(6) . .
O311 W3 O302 97.4(10) . .
W2R W3 O302 24.6(5) . .
O312 W3 O302 154.9(7) . .
O308 W3 O302 94.5(7) . .
W1R W3 O302 111.9(6) . .
O334 W3 O313 131.4(5) . .
O311 W3 O313 108.8(9) . .
W2R W3 O313 55.6(3) . .
O312 W3 O313 93.6(4) . .
O308 W3 O313 155.0(7) . .
W1R W3 O313 135.2(3) . .
O302 W3 O313 78.1(6) . .
O334 W3 O306 84.2(7) . .
O311 W3 O306 169.3(7) . .
W2R W3 O306 65.3(2) . .
O312 W3 O306 78.6(4) . .
O308 W3 O306 76.1(6) . .
W1R W3 O306 62.7(2) . .
O302 W3 O306 76.5(7) . .
O313 W3 O306 78.9(4) . .
O308 W1R O332 63.4(13) . .
O308 W1R O310 138.6(12) . .
O332 W1R O310 111.2(7) . .
O308 W1R W2 81.7(13) . .
O332 W1R W2 113.7(5) . .
O310 W1R W2 62.5(4) . .
O308 W1R O334 46.4(10) . .
O332 W1R O334 94.9(7) . .
O310 W1R O334 152.1(5) . .
W2 W1R O334 98.7(4) . .
O308 W1R O312 124.2(12) . .
O332 W1R O312 101.6(6) . .
O310 W1R O312 97.2(5) . .
W2 W1R O312 143.6(4) . .
O334 W1R O312 86.5(5) . .
O308 W1R W3 72.7(11) . .
O332 W1R W3 102.7(6) . .
O310 W1R W3 141.8(3) . .
W2 W1R W3 118.67(8) . .
O334 W1R W3 28.5(3) . .
O312 W1R W3 58.2(4) . .
O308 W1R O333 58.4(14) . .
O332 W1R O333 103.5(8) . .
O310 W1R O333 86.2(7) . .
W2 W1R O333 23.9(6) . .
O334 W1R O333 78.1(7) . .
O312 W1R O333 151.5(7) . .
W3 W1R O333 102.8(6) . .
O308 W1R O306 104.2(11) . .
O332 W1R O306 166.6(7) . .
O310 W1R O306 81.3(4) . .
W2 W1R O306 67.0(2) . .
O334 W1R O306 71.9(3) . .
O312 W1R O306 80.8(4) . .
W3 W1R O306 67.1(2) . .
O333 W1R O306 71.7(6) . .
O302 W2R O335 49.1(15) . .
O302 W2R W3 99.2(14) . .
O335 W2R W3 117.6(9) . .
O302 W2R O334 71.3(13) . .
O335 W2R O334 104.8(9) . .
W3 W2R O334 30.3(3) . .
O302 W2R O313 153.1(16) . .
O335 W2R O313 111.8(7) . .
W3 W2R O313 71.5(4) . .
O334 W2R O313 101.8(5) . .
O302 W2R W1 67.1(15) . .
O335 W2R W1 95.6(7) . .
W3 W2R W1 121.83(9) . .
O334 W2R W1 99.0(4) . .
O313 W2R W1 139.5(4) . .
O302 W2R O305 112.9(15) . .
O335 W2R O305 94.3(9) . .
W3 W2R O305 145.2(3) . .
O334 W2R O305 155.7(6) . .
O313 W2R O305 84.4(5) . .
W1 W2R O305 63.7(4) . .
O302 W2R O336 41.2(16) . .
O335 W2R O336 85.0(9) . .
W3 W2R O336 101.1(6) . .
O334 W2R O336 72.4(7) . .
O313 W2R O336 163.2(7) . .
W1 W2R O336 32.3(7) . .
O305 W2R O336 94.9(7) . .
O302 W2R O306 114.5(14) . .
O335 W2R O306 161.6(6) . .
W3 W2R O306 69.1(2) . .
O334 W2R O306 72.1(4) . .
O313 W2R O306 86.5(4) . .
W1 W2R O306 67.5(2) . .
O305 W2R O306 85.0(4) . .
O336 W2R O306 76.7(6) . .
O304 W3R O337 59.2(15) . .
O304 W3R O333 45.2(14) . .
O337 W3R O333 93.9(12) . .
O304 W3R O303 143.1(13) . .
O337 W3R O303 102.6(10) . .
O333 W3R O303 163.0(7) . .
O304 W3R W1 87.9(12) . .
O337 W3R W1 104.2(9) . .
O333 W3R W1 107.5(8) . .
O303 W3R W1 64.3(4) . .
O304 W3R W2 72.4(12) . .
O337 W3R W2 112.8(9) . .
O333 W3R W2 27.4(7) . .
O303 W3R W2 141.3(3) . .
W1 W3R W2 118.32(9) . .
O304 W3R O336 55.1(13) . .
O337 W3R O336 90.4(11) . .
O333 W3R O336 78.3(10) . .
O303 W3R O336 96.9(7) . .
W1 W3R O336 33.5(6) . .
W2 W3R O336 97.9(7) . .
O304 W3R O309 121.0(13) . .
O337 W3R O309 107.2(10) . .
O333 W3R O309 85.0(9) . .
O303 W3R O309 94.3(5) . .
W1 W3R O309 145.2(3) . .
W2 W3R O309 61.4(4) . .
O336 W3R O309 156.5(7) . .
O304 W3R O306 109.8(12) . .
O337 W3R O306 167.7(10) . .
O333 W3R O306 79.8(6) . .
O303 W3R O306 83.2(4) . .
W1 W3R O306 68.3(2) . .
W2 W3R O306 65.3(2) . .
O336 W3R O306 78.0(6) . .
O309 W3R O306 82.9(4) . .
O314 W4 O316 90.3(5) . .
O314 W4 O313 82.7(6) . .
O316 W4 O313 122.2(4) . .
O314 W4 O315 148.6(7) . .
O316 W4 O315 115.4(4) . .
O313 W4 O315 96.8(5) . .
O314 W4 O317 84.7(5) . .
O316 W4 O317 80.4(3) . .
O313 W4 O317 154.0(5) . .
O315 W4 O317 82.5(5) . .
O314 W4 O318 56.3(5) . .
O316 W4 O318 139.6(3) . .
O313 W4 O318 79.2(4) . .
O315 W4 O318 92.6(5) . .
O317 W4 O318 74.8(3) . .
O314 W4 C560 113.0(5) . .
O316 W4 C560 57.6(2) . .
O313 W4 C560 72.9(4) . .
O315 W4 C560 96.5(5) . .
O317 W4 C560 133.1(2) . .
O318 W4 C560 151.5(2) . .
O319 W5 O320 102.7(9) . .
O319 W5 O305 88.0(6) . .
O320 W5 O305 103.5(5) . .
O319 W5 O321 83.8(6) . .
O320 W5 O321 90.6(5) . .
O305 W5 O321 165.0(5) . .
O319 W5 O314 147.8(6) . .
O320 W5 O314 109.3(8) . .
O305 W5 O314 87.3(6) . .
O321 W5 O314 93.0(6) . .
O319 W5 O318 94.8(5) . .
O320 W5 O318 161.1(7) . .
O305 W5 O318 84.0(4) . .
O321 W5 O318 84.2(4) . .
O314 W5 O318 53.0(4) . .
O323 W6 O322 97.6(7) . .
O323 W6 O324 95.4(8) . .
O322 W6 O324 88.3(7) . .
O323 W6 O303 100.1(7) . .
O322 W6 O303 82.2(6) . .
O324 W6 O303 162.7(5) . .
O323 W6 O319 114.8(7) . .
O322 W6 O319 147.1(6) . .
O324 W6 O319 93.9(6) . .
O303 W6 O319 86.5(5) . .
O323 W6 O325 157.6(7) . .
O322 W6 O325 59.9(5) . .
O324 W6 O325 83.8(5) . .
O303 W6 O325 79.0(4) . .
O319 W6 O325 87.6(5) . .
O326 W7 O327 102.8(9) . .
O326 W7 O317 92.0(5) . 2_767
O327 W7 O317 104.1(7) . 2_767
O326 W7 O309 81.7(6) . .
O327 W7 O309 99.9(7) . .
O317 W7 O309 156.0(4) 2_767 .
O326 W7 O322 148.6(6) . .
O327 W7 O322 108.1(8) . .
O317 W7 O322 85.9(5) 2_767 .
O309 W7 O322 87.6(6) . .
O326 W7 O325 96.8(6) . .
O327 W7 O325 160.4(8) . .
O317 W7 O325 74.0(3) 2_767 .
O309 W7 O325 83.7(4) . .
O322 W7 O325 52.6(4) . .
O328 W8 O329 103.5(8) . .
O328 W8 O321 79.3(6) . 2_767
O329 W8 O321 92.7(6) . 2_767
O328 W8 O310 89.2(5) . .
O329 W8 O310 104.5(6) . .
O321 W8 O310 161.2(5) 2_767 .
O328 W8 O326 147.6(5) . .
O329 W8 O326 108.9(8) . .
O321 W8 O326 99.9(6) 2_767 .
O310 W8 O326 81.8(5) . .
O328 W8 O330 56.8(5) . .
O329 W8 O330 159.7(7) . .
O321 W8 O330 79.5(4) 2_767 .
O310 W8 O330 81.8(4) . .
O326 W8 O330 91.0(5) . .
O331 W9 O315 124.3(6) . .
O331 W9 O324 81.5(6) . 2_767
O315 W9 O324 81.1(6) . 2_767
O331 W9 O312 115.5(5) . .
O315 W9 O312 89.8(6) . .
O324 W9 O312 162.9(5) 2_767 .
O331 W9 O328 87.6(4) . .
O315 W9 O328 144.5(6) . .
O324 W9 O328 89.9(5) 2_767 .
O312 W9 O328 89.2(4) . .
O331 W9 O330 134.5(4) . .
O315 W9 O330 95.2(6) . .
O324 W9 O330 83.6(5) 2_767 .
O312 W9 O330 82.8(4) . .
O328 W9 O330 49.6(4) . .
O325 P1 O306 107.5(5) . .
O325 P1 O330 113.7(6) . .
O306 P1 O330 108.2(4) . .
O325 P1 O318 103.6(6) . .
O306 P1 O318 108.6(5) . .
O330 P1 O318 114.9(5) . .
O336 O301 W1 40.0(8) . .
W2R O302 O335 96.2(17) . .
W2R O302 O336 115(2) . .
O335 O302 O336 133.9(19) . .
W2R O302 O334 79.6(14) . .
O335 O302 O334 131(2) . .
O336 O302 O334 89.4(14) . .
W2R O302 W1 85.2(16) . .
O335 O302 W1 120.8(19) . .
O336 O302 W1 38.0(10) . .
O334 O302 W1 107.5(12) . .
W2R O302 W3 56.2(11) . .
O335 O302 W3 117.2(17) . .
O336 O302 W3 108.5(14) . .
O334 O302 W3 25.8(4) . .
W1 O302 W3 112.1(10) . .
W3R O303 W6 147.3(7) . .
W3R O303 W1 59.1(4) . .
W6 O303 W1 141.1(5) . .
W3R O304 O333 98.0(19) . .
W3R O304 O337 82.7(18) . .
O333 O304 O337 135(2) . .
W3R O304 O336 93.1(15) . .
O333 O304 O336 109(2) . .
O337 O304 O336 115.4(19) . .
W3R O304 W2 76.5(12) . .
O333 O304 W2 21.8(12) . .
O337 O304 W2 127.5(18) . .
O336 O304 W2 113.4(13) . .
W3R O304 W1 63.1(10) . .
O333 O304 W1 118.1(15) . .
O337 O304 W1 102.4(15) . .
O336 O304 W1 30.9(9) . .
W2 O304 W1 109.6(8) . .
W5 O305 W2R 142.0(7) . .
W5 O305 W1 140.9(8) . .
W2R O305 W1 57.0(3) . .
P1 O306 W1R 125.3(5) . .
P1 O306 W2R 123.2(4) . .
W1R O306 W2R 90.6(3) . .
P1 O306 W3R 124.8(5) . .
W1R O306 W3R 91.7(3) . .
W2R O306 W3R 91.2(3) . .
P1 O306 W2 128.1(5) . .
W1R O306 W2 47.22(16) . .
W2R O306 W2 108.7(3) . .
W3R O306 W2 49.45(16) . .
P1 O306 W3 125.6(4) . .
W1R O306 W3 50.2(2) . .
W2R O306 W3 45.53(19) . .
W3R O306 W3 109.5(3) . .
W2 O306 W3 89.1(3) . .
P1 O306 W1 125.4(5) . .
W1R O306 W1 109.3(3) . .
W2R O306 W1 48.95(19) . .
W3R O306 W1 47.45(16) . .
W2 O306 W1 88.7(3) . .
W3 O306 W1 87.3(3) . .
O333 O307 W2 31.2(7) . .
W1R O308 O334 105.3(13) . .
W1R O308 O332 83.2(13) . .
O334 O308 O332 128.0(17) . .
W1R O308 W3 80.1(10) . .
O334 O308 W3 28.3(5) . .
O332 O308 W3 112.6(12) . .
W1R O308 W2 70.3(12) . .
O334 O308 W2 114.0(12) . .
O332 O308 W2 117.0(12) . .
W3 O308 W2 117.1(9) . .
W7 O309 W3R 137.1(6) . .
W7 O309 W2 143.8(6) . .
W3R O309 W2 58.2(4) . .
W1R O310 W8 143.9(7) . .
W1R O310 W2 58.8(3) . .
W8 O310 W2 144.9(8) . .
W1R O312 W3 63.6(3) . .
W1R O312 W9 138.2(7) . .
W3 O312 W9 146.0(6) . .
W4 O313 W2R 154.2(8) . .
W4 O313 W3 134.8(6) . .
W2R O313 W3 52.9(3) . .
W4 O314 W5 149.4(7) . .
W9 O315 W4 149.3(8) . .
W7 O317 W4 167.8(4) 2_767 .
P1 O318 W5 125.7(5) . .
P1 O318 W4 120.7(6) . .
W5 O318 W4 97.2(4) . .
W5 O319 W6 151.4(8) . .
W8 O321 W5 165.0(9) 2_767 .
W6 O322 W7 152.5(7) . .
W6 O324 W9 169.2(9) . 2_767
P1 O325 W6 132.8(6) . .
P1 O325 W7 117.5(6) . .
W6 O325 W7 94.0(4) . .
W7 O326 W8 152.4(8) . .
W8 O328 W9 151.0(6) . .
P1 O330 W8 125.0(5) . .
P1 O330 W9 118.2(5) . .
W8 O330 W9 98.0(3) . .
O308 O332 W1R 33.4(7) . .
W2 O333 O304 128(3) . .
W2 O333 O307 77.7(16) . .
O304 O333 O307 119.9(17) . .
W2 O333 W3R 91.2(17) . .
O304 O333 W3R 36.8(12) . .
O307 O333 W3R 122.9(14) . .
W2 O333 W1R 57.2(11) . .
O304 O333 W1R 136.6(16) . .
O307 O333 W1R 103.4(12) . .
W3R O333 W1R 116.8(9) . .
W3 O334 O308 107.3(8) . .
W3 O334 O302 100.6(7) . .
O308 O334 O302 141.8(14) . .
W3 O334 W2R 73.8(4) . .
O308 O334 W2R 143.7(11) . .
O302 O334 W2R 29.2(6) . .
W3 O334 W1R 82.1(4) . .
O308 O334 W1R 28.3(7) . .
O302 O334 W1R 141.0(11) . .
W2R O334 W1R 124.1(4) . .
O302 O335 W2R 34.8(9) . .
W1 O336 O302 87.4(15) . .
W1 O336 O301 74.9(13) . .
O302 O336 O301 111.1(16) . .
W1 O336 O304 101.2(19) . .
O302 O336 O304 147.2(19) . .
O301 O336 O304 101.7(16) . .
W1 O336 W3R 70.2(12) . .
O302 O336 W3R 135.6(14) . .
O301 O336 W3R 99.6(14) . .
O304 O336 W3R 31.7(9) . .
W1 O336 W2R 69.9(10) . .
O302 O336 W2R 24.0(8) . .
O301 O336 W2R 119.2(12) . .
O304 O336 W2R 132.3(14) . .
W3R O336 W2R 112.3(9) . .
O304 O337 W3R 38.1(10) . .
O609 Na1 O609 180.0 . 2_667
O609 Na1 O90 94.7(3) . .
O609 Na1 O90 85.3(3) 2_667 .
O609 Na1 O90 85.3(3) . 2_667
O609 Na1 O90 94.7(3) 2_667 2_667
O90 Na1 O90 180.0 . 2_667
O609 Na1 O608 86.13(8) . .
O609 Na1 O608 93.87(8) 2_667 .
O90 Na1 O608 111.8(2) . .
O90 Na1 O608 68.2(2) 2_667 .
O609 Na1 O608 93.87(8) . 2_667
O609 Na1 O608 86.13(8) 2_667 2_667
O90 Na1 O608 68.2(2) . 2_667
O90 Na1 O608 111.8(2) 2_667 2_667
O608 Na1 O608 180.00(7) . 2_667
O90 Na1 O11M 104.5(2) . .
O90 Na1 O11M 75.5(2) 2_667 .
O90 Na1 O11M 75.5(2) . 2_667
O90 Na1 O11M 104.5(2) 2_667 2_667
O11M Na1 O11M 180.0 . 2_667
O609 Na1 C604 147.4 . 2_667
O609 Na1 C604 32.6 2_667 2_667
O90 Na1 C604 61.3(3) . 2_667
O90 Na1 C604 118.7(3) 2_667 2_667
O608 Na1 C604 122.1 . 2_667
O608 Na1 C604 57.9 2_667 2_667
O609 Na1 C604 32.6 . .
O609 Na1 C604 147.4 2_667 .
O90 Na1 C604 118.7(3) . .
O90 Na1 C604 61.3(3) 2_667 .
O608 Na1 C604 57.9 . .
O608 Na1 C604 122.1 2_667 .
C604 Na1 C604 180.0 2_667 .
O90 Na1 O6M 73.4(3) . 2_667
O90 Na1 O6M 106.6(3) 2_667 2_667
O11M Na1 O6M 115.66(5) . 2_667
O11M Na1 O6M 64.34(5) 2_667 2_667
O90 Na1 O6M 106.6(3) . .
O90 Na1 O6M 73.4(3) 2_667 .
O11M Na1 O6M 64.34(5) . .
O11M Na1 O6M 115.66(5) 2_667 .
O6M Na1 O6M 180.0 2_667 .
O9T Na2 O8T 71.03(6) . .
O9T Na2 O29 123.25(11) . 1_565
O11D Na2 O29 135.20(14) . 1_565
O8T Na2 O29 135.84(14) . 1_565
O9T Na2 O253 136.40(13) . 1_655
O11D Na2 O253 103.69(15) . 1_655
O8T Na2 O253 112.03(15) . 1_655
O29 Na2 O253 86.03(18) 1_565 1_655
O9T Na2 C4T 28.6 . .
O8T Na2 C4T 51.9 . .
O29 Na2 C4T 118.88(12) 1_565 .
O253 Na2 C4T 155.05(13) 1_655 .
C5H O1A C2A 116.2 . .
O1A C2A C3A 106.4 . .
O1A C2A C7A 109.7 . .
C3A C2A C7A 109.0 . .
O8A C3A C2A 107.2 . .
O8A C3A C4A 111.2 . .
C2A C3A C4A 108.4 . .
O9A C4A C3A 112.5 . .
O9A C4A C5A 112.0 . .
C3A C4A C5A 109.5 . .
O6A C5A O1B 111.4 . .
O6A C5A C4A 111.6 . .
O1B C5A C4A 106.5 . .
C5A O6A C7A 113.5 . .
O6A C7A C10A 107.6 . .
O6A C7A C2A 109.2 . .
C10A C7A C2A 113.5 . .
O11A C10A C7A 110.3 . .
C2B O1B C5A 116.2 . .
O1B C2B C7B 112.5 . .
O1B C2B C3B 108.7 . .
C7B C2B C3B 108.1 . .
O8B C3B C4B 113.2 . .
O8B C3B C2B 106.7 . .
C4B C3B C2B 107.7 . .
O9B C4B C3B 111.7 . .
O9B C4B C5B 110.2 . .
C3B C4B C5B 111.8 . .
O1C C5B O6B 109.6 . .
O1C C5B C4B 107.7 . .
O6B C5B C4B 109.9 . .
C7B O6B C5B 114.8 . .
O6B C7B C10B 106.6 . .
O6B C7B C2B 109.1 . .
C10B C7B C2B 113.9 . .
O11B C10B C7B 109.5 . .
C5B O1C C2C 116.2 . .
O1C C2C C3C 106.3 . .
O1C C2C C7C 109.7 . .
C3C C2C C7C 109.0 . .
O8C C3C C2C 107.2 . .
O8C C3C C4C 111.1 . .
C2C C3C C4C 108.3 . .
O9C C4C C3C 112.5 . .
O9C C4C C5C 111.9 . .
C3C C4C C5C 109.6 . .
O6C C5C O1D 111.3 . .
O6C C5C C4C 111.6 . .
O1D C5C C4C 106.5 . .
C5C O6C C7C 113.6 . .
O6C C7C C10C 107.6 . .
O6C C7C C2C 109.1 . .
C10C C7C C2C 113.5 . .
O11C C10C C7C 110.3 . .
C2D O1D C5C 116.2 . .
O1D C2D C7D 112.5 . .
O1D C2D C3D 108.7 . .
C7D C2D C3D 108.1 . .
O8D C3D C4D 113.1 . .
O8D C3D C2D 106.7 . .
C4D C3D C2D 107.7 . .
O9D C4D C3D 111.7 . .
O9D C4D C5D 110.2 . .
C3D C4D C5D 111.8 . .
O1E C5D O6D 109.6 . .
O1E C5D C4D 107.7 . .
O6D C5D C4D 109.9 . .
C7D O6D C5D 114.8 . .
O6D C7D C10D 106.6 . .
O6D C7D C2D 109.1 . .
C10D C7D C2D 113.9 . .
O11D C10D C7D 109.5 . .
C10D O11D Na2 125.6 . .
C5D O1E C2E 116.2 . .
O1E C2E C3E 106.3 . .
O1E C2E C7E 109.7 . .
C3E C2E C7E 109.0 . .
O8E C3E C2E 107.2 . .
O8E C3E C4E 111.1 . .
C2E C3E C4E 108.3 . .
O9E C4E C3E 112.6 . .
O9E C4E C5E 111.9 . .
C3E C4E C5E 109.6 . .
O6E C5E O1F 111.3 . .
O6E C5E C4E 111.6 . .
O1F C5E C4E 106.5 . .
C5E O6E C7E 113.5 . .
O6E C7E C10E 107.7 . .
O6E C7E C2E 109.2 . .
C10E C7E C2E 113.5 . .
O11E C10E C7E 110.3 . .
C2F O1F C5E 116.1 . .
O1F C2F C3F 108.7 . .
O1F C2F C7F 112.5 . .
C3F C2F C7F 108.1 . .
O8F C3F C4F 113.1 . .
O8F C3F C2F 106.7 . .
C4F C3F C2F 107.6 . .
O9F C4F C3F 111.7 . .
O9F C4F C5F 110.2 . .
C3F C4F C5F 111.8 . .
O1G C5F O6F 109.6 . .
O1G C5F C4F 107.7 . .
O6F C5F C4F 109.9 . .
C7F O6F C5F 114.8 . .
O6F C7F C10F 106.6 . .
O6F C7F C2F 109.1 . .
C10F C7F C2F 113.9 . .
O11F C10F C7F 109.5 . .
C5F O1G C2G 116.2 . .
O1G C2G C3G 106.3 . .
O1G C2G C7G 109.7 . .
C3G C2G C7G 109.0 . .
O8G C3G C2G 107.3 . .
O8G C3G C4G 111.1 . .
C2G C3G C4G 108.4 . .
O9G C4G C3G 112.5 . .
O9G C4G C5G 111.9 . .
C3G C4G C5G 109.6 . .
O6G C5G O1H 111.3 . .
O6G C5G C4G 111.6 . .
O1H C5G C4G 106.5 . .
C5G O6G C7G 113.6 . .
O6G C7G C10G 107.6 . .
O6G C7G C2G 109.2 . .
C10G C7G C2G 113.5 . .
O11G C10G C7G 110.3 . .
C2H O1H C5G 116.1 . .
O1H C2H C3H 108.7 . .
O1H C2H C7H 112.5 . .
C3H C2H C7H 108.1 . .
O8H C3H C4H 113.1 . .
O8H C3H C2H 106.7 . .
C4H C3H C2H 107.7 . .
O9H C4H C3H 111.7 . .
O9H C4H C5H 110.2 . .
C3H C4H C5H 111.8 . .
O1A C5H O6H 109.6 . .
O1A C5H C4H 107.7 . .
O6H C5H C4H 109.9 . .
C7H O6H C5H 114.8 . .
O6H C7H C10H 106.6 . .
O6H C7H C2H 109.1 . .
C10H C7H C2H 113.9 . .
O11H C10H C7H 109.5 . .
C5X O1Q C2Q 116.2 . .
O1Q C2Q C3Q 106.4 . .
O1Q C2Q C7Q 109.7 . .
C3Q C2Q C7Q 108.9 . .
O8Q C3Q C2Q 107.2 . .
O8Q C3Q C4Q 111.2 . .
C2Q C3Q C4Q 108.4 . .
O9Q C4Q C3Q 112.5 . .
O9Q C4Q C5Q 112.0 . .
C3Q C4Q C5Q 109.5 . .
O6Q C5Q O1R 111.4 . .
O6Q C5Q C4Q 111.7 . .
O1R C5Q C4Q 106.5 . .
C5Q O6Q C7Q 113.5 . .
O6Q C7Q C10Q 107.6 . .
O6Q C7Q C2Q 109.2 . .
C10Q C7Q C2Q 113.4 . .
O11Q C10Q C7Q 110.3 . .
C2R O1R C5Q 116.2 . .
O1R C2R C7R 112.5 . .
O1R C2R C3R 108.7 . .
C7R C2R C3R 108.1 . .
O8R C3R C4R 113.2 . .
O8R C3R C2R 106.7 . .
C4R C3R C2R 107.7 . .
O9R C4R C3R 111.7 . .
O9R C4R C5R 110.3 . .
C3R C4R C5R 111.8 . .
O1S C5R O6R 109.6 . .
O1S C5R C4R 107.6 . .
O6R C5R C4R 110.0 . .
C7R O6R C5R 114.8 . .
O6R C7R C10R 106.6 . .
O6R C7R C2R 109.1 . .
C10R C7R C2R 113.9 . .
O11R C10R C7R 109.5 . .
C5R O1S C2S 116.2 . .
O1S C2S C3S 106.3 . .
O1S C2S C7S 109.7 . .
C3S C2S C7S 109.0 . .
O8S C3S C2S 107.2 . .
O8S C3S C4S 111.1 . .
C2S C3S C4S 108.3 . .
O9S C4S C3S 112.5 . .
O9S C4S C5S 112.0 . .
C3S C4S C5S 109.5 . .
O6S C5S O1T 111.3 . .
O6S C5S C4S 111.6 . .
O1T C5S C4S 106.5 . .
C5S O6S C7S 113.6 . .
O6S C7S C10S 107.6 . .
O6S C7S C2S 109.1 . .
C10S C7S C2S 113.5 . .
O11S C10S C7S 110.3 . .
C2T O1T C5S 116.2 . .
O1T C2T C3T 108.7 . .
O1T C2T C7T 112.4 . .
C3T C2T C7T 108.1 . .
O8T C3T C4T 113.1 . .
O8T C3T C2T 106.7 . .
C4T C3T C2T 107.7 . .
O9T C4T C3T 111.7 . .
O9T C4T C5T 110.2 . .
C3T C4T C5T 111.8 . .
O9T C4T Na2 55.4 . .
C3T C4T Na2 87.0 . .
C5T C4T Na2 160.5 . .
O1U C5T O6T 109.6 . .
O1U C5T C4T 107.7 . .
O6T C5T C4T 109.8 . .
C7T O6T C5T 114.9 . .
O6T C7T C10T 106.6 . .
O6T C7T C2T 109.1 . .
C10T C7T C2T 114.0 . .
C3T O8T Na2 106.9 . .
C4T O9T Na2 96.04(6) . .
O11T C10T C7T 109.5 . .
C5T O1U C2U 116.2 . .
O1U C2U C3U 106.4 . .
O1U C2U C7U 109.7 . .
C3U C2U C7U 109.0 . .
O8U C3U C2U 107.2 . .
O8U C3U C4U 111.1 . .
C2U C3U C4U 108.3 . .
O9U C4U C3U 112.5 . .
O9U C4U C5U 111.9 . .
C3U C4U C5U 109.5 . .
O6U C5U O1V 111.3 . .
O6U C5U C4U 111.6 . .
O1V C5U C4U 106.6 . .
C5U O6U C7U 113.5 . .
O6U C7U C10U 107.7 . .
O6U C7U C2U 109.2 . .
C10U C7U C2U 113.5 . .
O11U C10U C7U 110.3 . .
C2V O1V C5U 116.2 . .
O1V C2V C7V 112.5 . .
O1V C2V C3V 108.7 . .
C7V C2V C3V 108.1 . .
O8V C3V C4V 113.2 . .
O8V C3V C2V 106.7 . .
C4V C3V C2V 107.6 . .
O9V C4V C3V 111.7 . .
O9V C4V C5V 110.3 . .
C3V C4V C5V 111.8 . .
O1W C5V O6V 109.7 . .
O1W C5V C4V 107.7 . .
O6V C5V C4V 109.9 . .
C7V O6V C5V 114.8 . .
O6V C7V C10V 106.6 . .
O6V C7V C2V 109.1 . .
C10V C7V C2V 113.9 . .
O11V C10V C7V 109.5 . .
C5V O1W C2W 116.3 . .
O1W C2W C3W 106.3 . .
O1W C2W C7W 109.7 . .
C3W C2W C7W 109.0 . .
O8W C3W C2W 107.3 . .
O8W C3W C4W 111.1 . .
C2W C3W C4W 108.4 . .
O9W C4W C3W 112.6 . .
O9W C4W C5W 112.0 . .
C3W C4W C5W 109.5 . .
O6W C5W O1X 111.3 . .
O6W C5W C4W 111.7 . .
O1X C5W C4W 106.5 . .
C5W O6W C7W 113.5 . .
O6W C7W C2W 109.2 . .
O6W C7W C10W 107.6 . .
C2W C7W C10W 113.5 . .
O11W C10W C7W 110.3 . .
C2X O1X C5W 116.2 . .
O1X C2X C7X 112.5 . .
O1X C2X C3X 108.7 . .
C7X C2X C3X 108.1 . .
O8X C3X C4X 113.1 . .
O8X C3X C2X 106.7 . .
C4X C3X C2X 107.7 . .
O9X C4X C3X 111.7 . .
O9X C4X C5X 110.2 . .
C3X C4X C5X 111.8 . .
O1Q C5X O6X 109.6 . .
O1Q C5X C4X 107.7 . .
O6X C5X C4X 109.8 . .
C7X O6X C5X 114.9 . .
O6X C7X C10X 106.6 . .
O6X C7X C2X 109.1 . .
C10X C7X C2X 113.9 . .
O11X C10X C7X 109.6 . .
C755 O1Y C2Y 116.2 . .
C2Z O1Z C5Y 116.2 . .
C5Z O501 C502 116.2 . .
C552 O551 C505 116.1 . .
C555 O601 C602 116.2 . .
C652 O651 C605 116.1 . .
C655 O701 C702 116.2 . .
C752 O751 C705 116.2 . .
C5Y O6Y C7Y 113.6 . .
C7Z O6Z C5Z 114.8 . .
C505 O506 C507 113.6 . .
C557 O556 C555 114.8 . .
C605 O606 C607 113.5 . .
C657 O656 C655 114.8 . .
C705 O706 C707 113.6 . .
C757 O756 C755 114.8 . .
C603 O608 Na1 93.41(6) . .
C604 O609 Na1 106.16(6) . .
O1Y C2Y C3Y 106.4 . .
O1Y C2Y C7Y 109.7 . .
C3Y C2Y C7Y 109.0 . .
O1Z C2Z C3Z 108.7 . .
O1Z C2Z C7Z 112.5 . .
C3Z C2Z C7Z 108.1 . .
O501 C502 C503 106.3 . .
O501 C502 C507 109.6 . .
C503 C502 C507 109.0 . .
O551 C552 C557 112.5 . .
O551 C552 C553 108.7 . .
C557 C552 C553 108.2 . .
O601 C602 C603 106.3 . .
O601 C602 C607 109.7 . .
C603 C602 C607 109.0 . .
O651 C652 C657 112.5 . .
O651 C652 C653 108.7 . .
C657 C652 C653 108.1 . .
O701 C702 C703 106.3 . .
O701 C702 C707 109.7 . .
C703 C702 C707 109.1 . .
O751 C752 C757 112.4 . .
O751 C752 C753 108.7 . .
C757 C752 C753 108.1 . .
O8Y C3Y C2Y 107.2 . .
O8Y C3Y C4Y 111.1 . .
C2Y C3Y C4Y 108.4 . .
O8Z C3Z C4Z 113.2 . .
O8Z C3Z C2Z 106.7 . .
C4Z C3Z C2Z 107.7 . .
O508 C503 C502 107.2 . .
O508 C503 C504 111.2 . .
C502 C503 C504 108.3 . .
O558 C553 C554 113.1 . .
O558 C553 C552 106.7 . .
C554 C553 C552 107.7 . .
O608 C603 C602 107.2 . .
O608 C603 C604 111.1 . .
C602 C603 C604 108.4 . .
O608 C603 Na1 57.5 . .
C602 C603 Na1 147.2 . .
C604 C603 Na1 60.6 . .
O658 C653 C654 113.1 . .
O658 C653 C652 106.7 . .
C654 C653 C652 107.7 . .
O708 C703 C702 107.3 . .
O708 C703 C704 111.1 . .
C702 C703 C704 108.3 . .
O758 C753 C754 113.1 . .
O758 C753 C752 106.7 . .
C754 C753 C752 107.7 . .
O9Y C4Y C3Y 112.5 . .
O9Y C4Y C5Y 112.0 . .
C3Y C4Y C5Y 109.5 . .
O9Z C4Z C3Z 111.7 . .
O9Z C4Z C5Z 110.3 . .
C3Z C4Z C5Z 111.8 . .
O509 C504 C503 112.5 . .
O509 C504 C505 111.9 . .
C503 C504 C505 109.6 . .
O559 C554 C553 111.7 . .
O559 C554 C555 110.2 . .
C553 C554 C555 111.8 . .
O609 C604 C603 112.6 . .
O609 C604 C605 111.9 . .
C603 C604 C605 109.5 . .
O609 C604 Na1 41.2 . .
C603 C604 Na1 88.00(5) . .
C605 C604 Na1 153.1 . .
O659 C654 C653 111.7 . .
O659 C654 C655 110.3 . .
C653 C654 C655 111.8 . .
O709 C704 C703 112.5 . .
O709 C704 C705 111.9 . .
C703 C704 C705 109.5 . .
O759 C754 C753 111.7 . .
O759 C754 C755 110.2 . .
C753 C754 C755 111.8 . .
O6Y C5Y O1Z 111.4 . .
O6Y C5Y C4Y 111.7 . .
O1Z C5Y C4Y 106.5 . .
O501 C5Z O6Z 109.7 . .
O501 C5Z C4Z 107.6 . .
O6Z C5Z C4Z 109.9 . .
O506 C505 O551 111.3 . .
O506 C505 C504 111.6 . .
O551 C505 C504 106.5 . .
O601 C555 O556 109.6 . .
O601 C555 C554 107.7 . .
O556 C555 C554 109.8 . .
O606 C605 O651 111.4 . .
O606 C605 C604 111.6 . .
O651 C605 C604 106.6 . .
O701 C655 O656 109.6 . .
O701 C655 C654 107.7 . .
O656 C655 C654 109.9 . .
O706 C705 O751 111.3 . .
O706 C705 C704 111.6 . .
O751 C705 C704 106.6 . .
O1Y C755 O756 109.6 . .
O1Y C755 C754 107.7 . .
O756 C755 C754 109.8 . .
O6Y C7Y C10Y 107.6 . .
O6Y C7Y C2Y 109.2 . .
C10Y C7Y C2Y 113.5 . .
O6Z C7Z C10Z 106.6 . .
O6Z C7Z C2Z 109.1 . .
C10Z C7Z C2Z 113.9 . .
O506 C507 C510 107.7 . .
O506 C507 C502 109.1 . .
C510 C507 C502 113.5 . .
O556 C557 C560 106.6 . .
O556 C557 C552 109.1 . .
C560 C557 C552 113.9 . .
O606 C607 C610 107.7 . .
O606 C607 C602 109.1 . .
C610 C607 C602 113.5 . .
O656 C657 C660 106.6 . .
O656 C657 C652 109.1 . .
C660 C657 C652 113.9 . .
O706 C707 C710 107.6 . .
O706 C707 C702 109.2 . .
C710 C707 C702 113.5 . .
O756 C757 C760 106.6 . .
O756 C757 C752 109.1 . .
C760 C757 C752 113.9 . .
O11Y C10Y C7Y 110.3 . .
O11Z C10Z C7Z 109.5 . .
O511 C510 C507 110.3 . .
O561 C560 C557 109.5 . .
O561 C560 W4 120.7 . .
C557 C560 W4 122.7 . .
O611 C610 C607 110.3 . .
O661 C660 C657 109.5 . .
O711 C710 C707 110.2 . .
O761 C760 C757 109.5 . .
C5P O1I C2I 116.2 . .
O1I C2I C3I 106.4 . .
O1I C2I C7I 109.7 . .
C3I C2I C7I 109.0 . .
O8I C3I C2I 107.2 . .
O8I C3I C4I 111.2 . .
C2I C3I C4I 108.4 . .
O9I C4I C3I 112.5 . .
O9I C4I C5I 112.0 . .
C3I C4I C5I 109.5 . .
O6I C5I O1J 111.4 . .
O6I C5I C4I 111.6 . .
O1J C5I C4I 106.5 . .
C5I O6I C7I 113.5 . .
O6I C7I C10I 107.6 . .
O6I C7I C2I 109.2 . .
C10I C7I C2I 113.5 . .
O11I C10I C7I 110.3 . .
C2J O1J C5I 116.2 . .
O1J C2J C3J 108.7 . .
O1J C2J C7J 112.5 . .
C3J C2J C7J 108.1 . .
O8J C3J C4J 113.2 . .
O8J C3J C2J 106.7 . .
C4J C3J C2J 107.7 . .
O9J C4J C3J 111.7 . .
O9J C4J C5J 110.2 . .
C3J C4J C5J 111.8 . .
O1K C5J O6J 109.6 . .
O1K C5J C4J 107.7 . .
O6J C5J C4J 109.9 . .
C7J O6J C5J 114.8 . .
O6J C7J C10J 106.6 . .
O6J C7J C2J 109.1 . .
C10J C7J C2J 113.9 . .
O11J C10J C7J 109.5 . .
C5J O1K C2K 116.2 . .
O1K C2K C3K 106.3 . .
O1K C2K C7K 109.7 . .
C3K C2K C7K 109.0 . .
O8K C3K C2K 107.2 . .
O8K C3K C4K 111.1 . .
C2K C3K C4K 108.3 . .
O9K C4K C3K 112.5 . .
O9K C4K C5K 111.9 . .
C3K C4K C5K 109.6 . .
O6K C5K O1L 111.3 . .
O6K C5K C4K 111.6 . .
O1L C5K C4K 106.5 . .
C5K O6K C7K 113.6 . .
O6K C7K C10K 107.6 . .
O6K C7K C2K 109.1 . .
C10K C7K C2K 113.5 . .
O11K C10K C7K 110.3 . .
C2L O1L C5K 116.2 . .
O1L C2L C7L 112.5 . .
O1L C2L C3L 108.7 . .
C7L C2L C3L 108.1 . .
O8L C3L C4L 113.1 . .
O8L C3L C2L 106.7 . .
C4L C3L C2L 107.7 . .
O9L C4L C3L 111.7 . .
O9L C4L C5L 110.2 . .
C3L C4L C5L 111.8 . .
O1M C5L O6L 109.6 . .
O1M C5L C4L 107.7 . .
O6L C5L C4L 109.9 . .
C7L O6L C5L 114.8 . .
O6L C7L C10L 106.6 . .
O6L C7L C2L 109.1 . .
C10L C7L C2L 113.9 . .
O11L C10L C7L 109.5 . .
C5L O1M C2M 116.2 . .
O1M C2M C3M 106.3 . .
O1M C2M C7M 109.7 . .
C3M C2M C7M 109.0 . .
O8M C3M C2M 107.2 . .
O8M C3M C4M 111.1 . .
C2M C3M C4M 108.3 . .
O9M C4M C3M 112.6 . .
O9M C4M C5M 111.9 . .
C3M C4M C5M 109.6 . .
O6M C5M O1N 111.3 . .
O6M C5M C4M 111.6 . .
O1N C5M C4M 106.5 . .
C5M O6M C7M 113.5 . .
C5M O6M Na1 133.1 . .
C7M O6M Na1 111.9 . .
O6M C7M C10M 107.7 . .
O6M C7M C2M 109.2 . .
C10M C7M C2M 113.5 . .
O11M C10M C7M 110.3 . .
C10M O11M Na1 104.03(5) . .
C2N O1N C5M 116.1 . .
O1N C2N C3N 108.7 . .
O1N C2N C7N 112.5 . .
C3N C2N C7N 108.1 . .
O8N C3N C4N 113.1 . .
O8N C3N C2N 106.7 . .
C4N C3N C2N 107.6 . .
O9N C4N C3N 111.7 . .
O9N C4N C5N 110.2 . .
C3N C4N C5N 111.8 . .
O1O C5N O6N 109.6 . .
O1O C5N C4N 107.7 . .
O6N C5N C4N 109.9 . .
C7N O6N C5N 114.8 . .
O6N C7N C10N 106.6 . .
O6N C7N C2N 109.1 . .
C10N C7N C2N 113.9 . .
O11N C10N C7N 109.5 . .
C5N O1O C2O 116.2 . .
O1O C2O C3O 106.3 . .
O1O C2O C7O 109.7 . .
C3O C2O C7O 109.0 . .
O8O C3O C2O 107.3 . .
O8O C3O C4O 111.1 . .
C2O C3O C4O 108.4 . .
O9O C4O C3O 112.5 . .
O9O C4O C5O 111.9 . .
C3O C4O C5O 109.6 . .
O6O C5O O1P 111.3 . .
O6O C5O C4O 111.6 . .
O1P C5O C4O 106.5 . .
C5O O6O C7O 113.6 . .
O6O C7O C10O 107.6 . .
O6O C7O C2O 109.2 . .
C10O C7O C2O 113.5 . .
O11O C10O C7O 110.3 . .
C2P O1P C5O 116.1 . .
O1P C2P C3P 108.7 . .
O1P C2P C7P 112.5 . .
C3P C2P C7P 108.1 . .
O8P C3P C4P 113.1 . .
O8P C3P C2P 106.7 . .
C4P C3P C2P 107.7 . .
O9P C4P C3P 111.7 . .
O9P C4P C5P 110.2 . .
C3P C4P C5P 111.8 . .
O1I C5P O6P 109.6 . .
O1I C5P C4P 107.7 . .
O6P C5P C4P 109.9 . .
C7P O6P C5P 114.8 . .
O6P C7P C10P 106.6 . .
O6P C7P C2P 109.1 . .
C10P C7P C2P 113.9 . .
O11P C10P C7P 109.5 . .

loop_
_geom_bond_atom_site_label_1
_geom_bond_atom_site_label_2
_geom_bond_distance
_geom_bond_site_symmetry_2
Mo1 O1 1.785(7) .
Mo1 O2 1.935(7) .
Mo1 O5 1.980(7) .
Mo1 O4 1.981(6) .
Mo1 O3 1.989(7) .
Mo1 O6 2.100(7) .
Mo1 O7 2.216(6) .
Mo2 O8 1.651(6) .
Mo2 O9 1.824(6) .
Mo2 O10 1.857(7) .
Mo2 O5 2.007(7) .
Mo2 O6 2.136(7) .
Mo2 O11 2.394(7) .
Mo3 O12 1.715(7) .
Mo3 O13 1.738(6) .
Mo3 O14 1.833(7) .
Mo3 O2 2.083(7) .
Mo3 O5 2.093(7) .
Mo3 O15 2.345(7) .
Mo4A Mo4B 0.753(2) .
Mo4A O19 1.622(7) .
Mo4A O16 1.807(7) .
Mo4A O17 1.857(8) .
Mo4A O3 2.035(7) .
Mo4A O2 2.072(7) .
Mo4A O18 2.348(8) .
Mo4B O18 1.597(8) .
Mo4B O16 1.820(7) .
Mo4B O17 1.840(8) .
Mo4B O3 2.015(7) .
Mo4B O2 2.067(8) .
Mo4B O19 2.372(7) .
Mo5 O20 1.597(6) .
Mo5 O21 1.770(8) .
Mo5 O22 1.823(7) .
Mo5 O3 2.099(6) .
Mo5 O4 2.105(7) .
Mo5 O23 2.298(7) .
Mo6 O24 1.671(6) .
Mo6 O25 1.829(7) .
Mo6 O26 1.850(7) .
Mo6 O4 1.989(7) .
Mo6 O6 2.031(7) .
Mo6 O27 2.424(7) .
Mo7 O28 1.543(8) .
Mo7 O29 1.905(6) .
Mo7 O25 1.943(7) .
Mo7 O22 1.990(6) .
Mo7 O30 2.001(6) .
Mo7 O31 2.316(6) .
Mo8 O32 1.690(6) .
Mo8 O33 1.937(8) 2_567
Mo8 O34 1.961(7) .
Mo8 O30 2.000(7) .
Mo8 O35 2.033(7) 2_567
Mo8 O36 2.318(6) .
Mo9 O37 1.663(7) .
Mo9 O38 1.802(6) .
Mo9 O31 1.947(7) .
Mo9 O36 2.009(6) .
Mo9 O30 2.138(7) .
Mo9 O39 2.482(6) .
Mo10 O40 1.628(7) .
Mo10 O41 1.841(6) .
Mo10 O29 1.937(6) .
Mo10 O42 1.954(7) .
Mo10 O39 2.052(6) .
Mo10 O31 2.460(7) .
Mo11 O44 1.678(8) .
Mo11 O43 1.684(7) .
Mo11 O45 1.874(7) .
Mo11 O17 1.989(7) .
Mo11 O21 2.188(7) .
Mo11 O46 2.259(8) .
Mo12 O47 1.684(8) .
Mo12 O49 1.876(10) .
Mo12 O45 1.882(7) .
Mo12 O48 1.900(10) .
Mo12 O50 1.986(7) 2_567
Mo12 O51 2.155(7) 2_567
Mo13 O52 1.743(9) .
Mo13 O53 1.990(9) .
Mo13 O54 1.996(7) .
Mo13 O55 2.018(8) .
Mo13 O42 2.035(6) .
Mo13 O39 2.072(6) .
Mo13 O38 2.220(7) .
Mo14 O56 1.772(7) .
Mo14 O59 1.767(13) .
Mo14 O57 1.836(10) .
Mo14 O58 1.851(16) .
Mo14 O53 2.019(8) .
Mo14 O55 2.023(9) .
Mo15 O60 1.686(11) .
Mo15 O61 1.740(13) .
Mo15 O62 1.853(10) .
Mo15 O56 1.950(8) .
Mo15 O63 2.021(13) .
Mo15 O64 2.223(10) 2_567
Mo16 O65 1.686(13) .
Mo16 O66 1.753(11) .
Mo16 O62 1.882(10) .
Mo16 O67 1.964(9) 2_567
Mo16 O68 2.115(9) 2_567
Mo16 O69 2.128(11) .
Mo17 O70 1.605(10) .
Mo17 O71 1.745(10) .
Mo17 O72 1.843(7) .
Mo17 O53 2.072(7) .
Mo17 O42 2.121(8) .
Mo17 O73 2.364(11) .
Mo18 O74 1.658(8) .
Mo18 O41 1.921(7) .
Mo18 O26 1.944(6) .
Mo18 O75 1.989(7) .
Mo18 O72 2.000(6) .
Mo18 O27 2.397(7) .
Mo19 O76 1.699(7) .
Mo19 O7 1.787(7) .
Mo19 O27 1.941(7) .
Mo19 O11 1.981(7) .
Mo19 O75 2.163(8) .
Mo19 O6 2.391(6) .
Mo20 O77 1.671(7) .
Mo20 O10 1.934(6) .
Mo20 O78 1.954(7) .
Mo20 O75 1.978(7) .
Mo20 O79 2.054(7) .
Mo20 O11 2.369(7) .
Mo21 O80 1.664(7) .
Mo21 O81 1.756(7) .
Mo21 O79 1.800(7) .
Mo21 O82 2.065(8) .
Mo21 O83 2.136(6) .
Mo21 O84 2.318(11) .
Mo22 O85 1.638(8) .
Mo22 O86 1.839(9) .
Mo22 O88 1.927(12) .
Mo22 O87 1.960(12) .
Mo22 O89 2.004(10) .
Mo22 O81 2.212(7) .
Mo23 O90 1.720(9) .
Mo23 O57 1.906(9) .
Mo23 O86 1.937(9) .
Mo23 O91 1.981(14) .
Mo23 O92 2.044(13) .
Mo23 O70 2.269(9) .
Mo24 O93 1.691(14) .
Mo24 O94 1.695(9) .
Mo24 O89 1.722(10) .
Mo24 O95 2.030(8) .
Mo24 O82 2.036(8) .
Mo24 O96 2.416(13) .
Mo25 O97 1.712(8) .
Mo25 O98 1.819(7) .
Mo25 O99 1.845(6) .
Mo25 O100 2.069(7) .
Mo25 O95 2.080(8) .
Mo25 O101 2.458(11) .
Mo26 O102 1.638(8) .
Mo26 O103 1.829(7) .
Mo26 O104 1.847(6) .
Mo26 O100 2.004(6) .
Mo26 O105 2.067(7) .
Mo26 O106 2.450(8) .
Mo27 O107 1.669(8) .
Mo27 O78 1.808(7) .
Mo27 O108 1.829(6) .
Mo27 O83 1.951(6) .
Mo27 O105 2.068(7) .
Mo27 O109 2.443(7) .
Mo28 O110 1.752(9) .
Mo28 O95 1.962(7) .
Mo28 O82 2.017(7) .
Mo28 O100 2.018(7) .
Mo28 O83 2.018(7) .
Mo28 O105 2.105(6) .
Mo28 O111 2.198(8) .
Mo29 O112 1.685(8) .
Mo29 O111 1.796(6) .
Mo29 O109 1.954(7) .
Mo29 O106 1.963(7) .
Mo29 O113 2.155(6) .
Mo29 O105 2.463(7) .
Mo30 O114 1.681(7) .
Mo30 O9 1.925(6) .
Mo30 O108 1.969(8) .
Mo30 O113 1.985(7) .
Mo30 O14 1.997(7) .
Mo30 O109 2.288(6) .
Mo31 O115 1.702(9) .
Mo31 O116 1.842(9) .
Mo31 O117 1.902(8) .
Mo31 O16 2.010(7) .
Mo31 O118 2.178(7) .
Mo31 O12 2.213(8) .
Mo32 O120 1.716(8) .
Mo32 O119 1.776(8) .
Mo32 O117 1.835(8) .
Mo32 O121 1.971(7) .
Mo32 O123 2.164(8) .
Mo32 O122 2.179(7) .
Mo33 O124 1.739(6) .
Mo33 O123 1.756(8) .
Mo33 O125 1.803(7) .
Mo33 O126 2.018(7) .
Mo33 O127 2.076(7) .
Mo33 O128 2.351(7) .
Mo34 O129 1.692(6) .
Mo34 O130 1.895(7) .
Mo34 O104 1.942(8) .
Mo34 O113 1.998(7) .
Mo34 O125 2.025(7) .
Mo34 O106 2.282(6) .
Mo35 O131 1.735(6) .
Mo35 O132 1.815(7) .
Mo35 O130 1.856(7) .
Mo35 O127 2.012(7) .
Mo35 O133 2.077(7) .
Mo35 O134 2.455(5) .
Mo36 O135 1.704(6) .
Mo36 O136 1.834(8) .
Mo36 O137 1.841(7) .
Mo36 O138 2.018(8) .
Mo36 O133 2.060(6) .
Mo36 O139 2.458(5) .
Mo37 O140 1.710(6) .
Mo37 O141 1.731(9) .
Mo37 O142 1.818(7) .
Mo37 O143 2.022(7) .
Mo37 O138 2.053(7) .
Mo37 O144 2.399(8) .
Mo38 O145 1.734(7) .
Mo38 O146 1.805(8) .
Mo38 O121 1.836(7) .
Mo38 O143 2.057(8) .
Mo38 O126 2.071(8) .
Mo38 O147 2.373(8) .
Mo39 O148 1.731(6) .
Mo39 O127 1.976(7) .
Mo39 O126 1.993(7) .
Mo39 O143 2.005(8) .
Mo39 O138 2.015(7) .
Mo39 O133 2.127(7) .
Mo39 O149 2.169(5) .
Mo40 O150 1.664(6) .
Mo40 O149 1.827(7) .
Mo40 O139 1.939(6) .
Mo40 O134 1.986(7) .
Mo40 O151 2.145(7) .
Mo40 O133 2.445(5) .
Mo41 O152 1.652(8) .
Mo41 O103 1.920(7) .
Mo41 O99 1.943(6) .
Mo41 O151 1.979(7) .
Mo41 O132 1.987(6) .
Mo41 O134 2.340(7) .
Mo42 O153 1.647(7) .
Mo42 O154 1.883(6) .
Mo42 O136 1.965(5) .
Mo42 O151 1.987(7) .
Mo42 O155 1.996(5) .
Mo42 O139 2.391(7) .
Mo43 O157 1.751(9) .
Mo43 O156 1.803(13) .
Mo43 O158 1.826(9) .
Mo43 O94 2.074(10) .
Mo43 O98 2.080(7) .
Mo43 O159 2.173(13) .
Mo44 O160 1.797(7) .
Mo44 O161 1.845(13) .
Mo44 O158 1.872(8) .
Mo44 O162 1.931(9) .
Mo44 O163 2.078(12) .
Mo44 O164 2.204(8) .
Mo45 O165 1.702(8) .
Mo45 O164 1.709(8) .
Mo45 O155 1.809(6) .
Mo45 O166 2.029(7) .
Mo45 O167 2.065(7) .
Mo45 O168 2.336(9) .
Mo46 O169 1.690(11) .
Mo46 O162 1.831(8) .
Mo46 O170 1.874(9) .
Mo46 O171 2.067(7) .
Mo46 O166 2.094(7) .
Mo46 O172 2.363(12) .
Mo47 O173 1.727(8) .
Mo47 O174 1.975(7) .
Mo47 O166 1.977(7) .
Mo47 O167 2.005(6) .
Mo47 O171 2.006(7) .
Mo47 O175 2.101(6) .
Mo47 O176 2.222(8) .
Mo48 O177 1.666(8) .
Mo48 O178 1.840(6) .
Mo48 O154 1.861(6) .
Mo48 O167 2.016(6) .
Mo48 O175 2.120(6) .
Mo48 O179 2.385(7) .
Mo49 O180 1.650(6) .
Mo49 O137 1.919(7) .
Mo49 O178 1.971(7) .
Mo49 O181 1.999(6) .
Mo49 O142 1.998(7) .
Mo49 O179 2.365(6) .
Mo50 O182 1.672(7) .
Mo50 O176 1.767(6) .
Mo50 O183 1.950(7) .
Mo50 O179 1.950(7) .
Mo50 O181 2.104(6) .
Mo50 O175 2.420(7) .
Mo51 O184 1.695(6) .
Mo51 O185 1.922(7) .
Mo51 O186 1.942(7) .
Mo51 O187 1.975(8) .
Mo51 O181 2.030(7) .
Mo51 O183 2.292(5) .
Mo52 O188 1.719(8) .
Mo52 O189 1.782(7) .
Mo52 O187 1.815(8) .
Mo52 O190 1.993(8) .
Mo52 O191 2.094(7) .
Mo52 O192 2.254(8) .
Mo53 O193 1.715(11) .
Mo53 O195 1.906(9) .
Mo53 O196 1.940(9) .
Mo53 O194 1.945(8) .
Mo53 O197 2.096(8) .
Mo53 O188 2.140(9) .
Mo54 O198 1.791(11) .
Mo54 O195 1.865(9) .
Mo54 O199 1.920(8) .
Mo54 O146 1.977(8) .
Mo54 O200 2.021(9) .
Mo54 O141 2.156(9) .
Mo55 O201 1.798(8) .
Mo55 O194 1.826(8) .
Mo55 O67 1.828(9) .
Mo55 O202 2.039(8) .
Mo55 O190 2.048(9) .
Mo55 O203 2.254(8) .
Mo56 O204 1.671(7) .
Mo56 O205 1.975(7) .
Mo56 O191 1.996(7) .
Mo56 O202 2.017(9) .
Mo56 O190 2.053(7) .
Mo56 O206 2.061(7) .
Mo56 O207 2.242(7) .
Mo57 O208 1.652(7) .
Mo57 O185 1.859(7) .
Mo57 O209 1.935(7) .
Mo57 O191 1.980(8) .
Mo57 O206 2.107(7) .
Mo57 O210 2.425(6) .
Mo58 O211 1.598(7) .
Mo58 O209 1.903(6) .
Mo58 O212 1.906(6) .
Mo58 O213 1.961(6) .
Mo58 O214 1.997(7) .
Mo58 O210 2.310(7) .
Mo59 O215 1.706(8) .
Mo59 O212 1.850(6) .
Mo59 O186 1.864(5) .
Mo59 O174 1.980(6) .
Mo59 O175 2.052(7) .
Mo59 O183 2.423(7) .
Mo60 O216 1.717(8) .
Mo60 O217 1.816(6) .
Mo60 O213 1.858(7) .
Mo60 O171 2.031(8) .
Mo60 O174 2.113(6) .
Mo60 O218 2.359(10) .
Mo61 O219 1.737(7) .
Mo61 O220 1.736(10) .
Mo61 O221 1.896(8) .
Mo61 O170 1.915(9) .
Mo61 O217 2.115(7) .
Mo61 O222 2.290(10) .
Mo62 O223 1.671(7) .
Mo62 O224 1.723(9) .
Mo62 O221 1.893(7) .
Mo62 O225 2.006(6) .
Mo62 O226 2.178(7) .
Mo62 O227 2.214(9) .
Mo63 O228 1.674(7) .
Mo63 O226 1.762(7) .
Mo63 O229 1.801(6) .
Mo63 O230 2.062(6) .
Mo63 O231 2.069(7) .
Mo63 O232 2.344(8) .
Mo64 O233 1.665(8) .
Mo64 O234 1.917(6) .
Mo64 O235 1.956(6) .
Mo64 O229 1.999(6) .
Mo64 O214 2.001(7) .
Mo64 O236 2.290(7) .
Mo65 O237 1.662(6) .
Mo65 O207 1.783(7) .
Mo65 O210 1.923(6) .
Mo65 O236 1.960(7) .
Mo65 O214 2.131(7) .
Mo65 O206 2.477(6) .
Mo66 O238 1.659(6) .
Mo66 O235 1.871(7) .
Mo66 O239 1.877(6) .
Mo66 O205 2.002(7) .
Mo66 O206 2.067(7) .
Mo66 O236 2.368(6) .
Mo67 O240 1.689(9) .
Mo67 O68 1.780(9) .
Mo67 O241 1.874(8) .
Mo67 O202 2.058(7) .
Mo67 O205 2.099(8) .
Mo67 O242 2.182(8) .
Mo68 O243 1.654(7) .
Mo68 O239 1.895(7) .
Mo68 O241 1.919(7) .
Mo68 O244 1.934(6) .
Mo68 O245 1.991(6) .
Mo68 O246 2.317(7) .
Mo69 O247 1.636(7) .
Mo69 O248 1.812(9) .
Mo69 O249 1.977(9) .
Mo69 O246 1.979(7) .
Mo69 O245 2.083(7) .
Mo69 O250 2.443(8) .
Mo70 O251 1.606(7) .
Mo70 O234 1.848(6) .
Mo70 O244 1.877(6) .
Mo70 O231 1.977(6) .
Mo70 O250 2.093(7) .
Mo70 O246 2.434(7) .
Mo71 O252 1.539(10) .
Mo71 O33 1.821(8) .
Mo71 O253 1.852(6) .
Mo71 O254 1.953(9) .
Mo71 O250 2.089(7) .
Mo71 O249 2.386(8) .
Mo72 O255 1.641(6) .
Mo72 O51 1.761(6) .
Mo72 O35 1.793(7) .
Mo72 O256 2.092(7) .
Mo72 O254 2.099(9) .
Mo72 O257 2.373(9) .
Mo73 O258 1.575(8) .
Mo73 O225 1.796(7) .
Mo73 O50 1.823(6) .
Mo73 O256 2.057(7) .
Mo73 O230 2.075(6) .
Mo73 O259 2.259(9) .
Mo74 O260 1.678(7) .
Mo74 O256 1.918(6) .
Mo74 O230 1.959(7) .
Mo74 O254 2.048(9) .
Mo74 O250 2.053(7) .
Mo74 O231 2.057(5) .
Mo74 O248 2.181(8) .
Mo75 O261 1.629(7) .
Mo75 O262 1.937(7) .
Mo75 O253 1.961(7) .
Mo75 O263 1.961(8) .
Mo75 O245 2.030(7) .
Mo75 O249 2.305(8) .
Mo76 O264 1.685(7) .
Mo76 O64 1.728(9) .
Mo76 O263 1.840(8) .
Mo76 O55 2.055(9) 2_567
Mo76 O54 2.065(7) 2_567
Mo76 O265 2.359(10) .
Mo77 O266 1.604(7) .
Mo77 O262 1.810(7) .
Mo77 O34 1.831(6) 2_567
Mo77 O54 2.043(7) 2_567
Mo77 O39 2.099(6) 2_567
Mo77 O36 2.395(7) 2_567
O29 Na2 2.854(6) 1_545
O33 Mo8 1.937(8) 2_567
O34 Mo77 1.831(6) 2_567
O35 Mo8 2.033(7) 2_567
O36 Mo77 2.395(7) 2_567
O39 Mo77 2.100(6) 2_567
O50 Mo12 1.985(7) 2_567
O51 Mo12 2.155(7) 2_567
O54 Mo77 2.043(7) 2_567
O54 Mo76 2.065(7) 2_567
O55 Mo76 2.055(9) 2_567
O64 Mo15 2.223(10) 2_567
O67 Mo16 1.964(9) 2_567
O68 Mo16 2.115(9) 2_567
O90 Na1 2.432(8) .
O253 Na2 2.862(6) 1_455
W1 O336 1.13(2) .
W1 O301 1.692(7) .
W1 O302 1.83(2) .
W1 W3R 1.921(2) .
W1 W2R 1.978(2) .
W1 O303 2.019(13) .
W1 O305 2.113(11) .
W1 O304 2.15(2) .
W1 O306 2.423(9) .
W2 O333 0.90(2) .
W2 O307 1.707(8) .
W2 W1R 1.875(2) .
W2 O304 1.93(2) .
W2 O310 1.945(11) .
W2 W3R 1.966(2) .
W2 O308 1.97(2) .
W2 O309 2.030(13) .
W2 O306 2.352(8) .
W3 O334 0.970(10) .
W3 O311 1.68(3) .
W3 W2R 1.844(2) .
W3 O312 1.910(11) .
W3 O308 1.951(17) .
W3 W1R 2.0131(19) .
W3 O302 2.19(2) .
W3 O313 2.194(12) .
W3 O306 2.415(10) .
W1R O308 0.936(17) .
W1R O332 1.686(8) .
W1R O310 1.874(13) .
W1R O334 1.902(7) .
W1R O312 1.911(9) .
W1R O333 2.20(2) .
W1R O306 2.330(9) .
W2R O302 0.923(18) .
W2R O335 1.609(8) .
W2R O334 1.862(6) .
W2R O313 1.909(10) .
W2R O305 2.027(13) .
W2R O336 2.06(2) .
W2R O306 2.348(10) .
W3R O304 1.05(2) .
W3R O337 1.68(2) .
W3R O333 1.73(2) .
W3R O303 1.871(11) .
W3R O336 1.98(2) .
W3R O309 2.012(13) .
W3R O306 2.349(8) .
W4 O314 1.467(14) .
W4 O316 1.694(5) .
W4 O313 1.818(10) .
W4 O315 1.946(15) .
W4 O317 1.961(6) .
W4 O318 2.359(11) .
W4 C560 2.547(3) .
W5 O319 1.585(16) .
W5 O320 1.614(8) .
W5 O305 1.830(11) .
W5 O321 1.928(12) .
W5 O314 2.132(13) .
W5 O318 2.274(10) .
W6 O323 1.613(16) .
W6 O322 1.644(14) .
W6 O324 1.876(14) .
W6 O303 1.929(12) .
W6 O319 2.026(15) .
W6 O325 2.281(11) .
W7 O326 1.477(15) .
W7 O327 1.725(15) .
W7 O317 1.812(6) 2_767
W7 O309 1.886(12) .
W7 O322 1.963(14) .
W7 O325 2.505(11) .
W8 O328 1.477(14) .
W8 O329 1.682(14) .
W8 O321 1.865(11) 2_767
W8 O310 1.941(11) .
W8 O326 2.089(15) .
W8 O330 2.258(9) .
W9 O331 1.572(11) .
W9 O315 1.670(14) .
W9 O324 1.910(13) 2_767
W9 O312 1.968(10) .
W9 O328 2.134(13) .
W9 O330 2.378(11) .
P1 O325 1.530(12) .
P1 O306 1.607(9) .
P1 O330 1.647(9) .
P1 O318 1.646(10) .
O301 O336 1.59(2) .
O302 O335 1.22(3) .
O302 O336 1.49(3) .
O302 O334 1.79(2) .
O304 O333 1.24(3) .
O304 O337 1.46(3) .
O304 O336 1.63(3) .
O307 O333 1.65(2) .
O308 O334 1.428(19) .
O308 O332 1.52(2) .
O317 W7 1.812(6) 2_767
O321 W8 1.865(11) 2_767
O324 W9 1.910(13) 2_767
Na1 O609 1.761(3) .
Na1 O609 1.761(2) 2_667
Na1 O90 2.432(8) 2_667
Na1 O608 2.485(2) .
Na1 O608 2.485(2) 2_667
Na1 O11M 2.499(2) .
Na1 O11M 2.499(2) 2_667
Na1 C604 2.566(2) 2_667
Na1 C604 2.566(2) .
Na1 O6M 2.768(2) 2_667
Na1 O6M 2.768(2) .
Na2 O9T 2.451(2) .
Na2 O11D 2.494(2) .
Na2 O8T 2.530(3) .
Na2 O29 2.854(6) 1_565
Na2 O253 2.862(6) 1_655
Na2 C4T 2.961(2) .
O1A C5H 1.4082 .
O1A C2A 1.4528 .
C2A C3A 1.5029 .
C2A C7A 1.5380 .
C3A O8A 1.4347 .
C3A C4A 1.5326 .
C4A O9A 1.4396 .
C4A C5A 1.5340 .
C5A O6A 1.3951 .
C5A O1B 1.4251 .
O6A C7A 1.4113 .
C7A C10A 1.5372 .
C10A O11A 1.4295 .
O1B C2B 1.4211 .
C2B C7B 1.5314 .
C2B C3B 1.5315 .
C3B O8B 1.4259 .
C3B C4B 1.4888 .
C4B O9B 1.4250 .
C4B C5B 1.5063 .
C5B O1C 1.4081 .
C5B O6B 1.4358 .
O6B C7B 1.4221 .
C7B C10B 1.4916 .
C10B O11B 1.4296 .
O1C C2C 1.4541 .
C2C C3C 1.5024 .
C2C C7C 1.5381 .
C3C O8C 1.4337 .
C3C C4C 1.5326 .
C4C O9C 1.4396 .
C4C C5C 1.5343 .
C5C O6C 1.3957 .
C5C O1D 1.4250 .
O6C C7C 1.4118 .
C7C C10C 1.5371 .
C10C O11C 1.4305 .
O1D C2D 1.4214 .
C2D C7D 1.5308 .
C2D C3D 1.5311 .
C3D O8D 1.4252 .
C3D C4D 1.4897 .
C4D O9D 1.4247 .
C4D C5D 1.5069 .
C5D O1E 1.4073 .
C5D O6D 1.4365 .
O6D C7D 1.4221 .
C7D C10D 1.4916 .
C10D O11D 1.4288 .
O1E C2E 1.4537 .
C2E C3E 1.5024 .
C2E C7E 1.5376 .
C3E O8E 1.4342 .
C3E C4E 1.5325 .
C4E O9E 1.4402 .
C4E C5E 1.5344 .
C5E O6E 1.3951 .
C5E O1F 1.4249 .
O6E C7E 1.4123 .
C7E C10E 1.5372 .
C10E O11E 1.4296 .
O1F C2F 1.4220 .
C2F C3F 1.5313 .
C2F C7F 1.5315 .
C3F O8F 1.4259 .
C3F C4F 1.4897 .
C4F O9F 1.4251 .
C4F C5F 1.5063 .
C5F O1G 1.4082 .
C5F O6F 1.4357 .
O6F C7F 1.4221 .
C7F C10F 1.4919 .
C10F O11F 1.4296 .
O1G C2G 1.4537 .
C2G C3G 1.5024 .
C2G C7G 1.5376 .
C3G O8G 1.4337 .
C3G C4G 1.5325 .
C4G O9G 1.4396 .
C4G C5G 1.5345 .
C5G O6G 1.3955 .
C5G O1H 1.4259 .
O6G C7G 1.4114 .
C7G C10G 1.5372 .
C10G O11G 1.4305 .
O1H C2H 1.4210 .
C2H C3H 1.5314 .
C2H C7H 1.5315 .
C3H O8H 1.4259 .
C3H C4H 1.4898 .
C4H O9H 1.4247 .
C4H C5H 1.5064 .
C5H O6H 1.4361 .
O6H C7H 1.4221 .
C7H C10H 1.4916 .
C10H O11H 1.4296 .
O1Q C5X 1.4076 .
O1Q C2Q 1.4528 .
C2Q C3Q 1.5035 .
C2Q C7Q 1.5380 .
C3Q O8Q 1.4344 .
C3Q C4Q 1.5324 .
C4Q O9Q 1.4396 .
C4Q C5Q 1.5342 .
C5Q O6Q 1.3947 .
C5Q O1R 1.4253 .
O6Q C7Q 1.4110 .
C7Q C10Q 1.5371 .
C10Q O11Q 1.4296 .
O1R C2R 1.4208 .
C2R C7R 1.5314 .
C2R C3R 1.5317 .
C3R O8R 1.4257 .
C3R C4R 1.4888 .
C4R O9R 1.4248 .
C4R C5R 1.5058 .
C5R O1S 1.4084 .
C5R O6R 1.4356 .
O6R C7R 1.4218 .
C7R C10R 1.4923 .
C10R O11R 1.4289 .
O1S C2S 1.4538 .
C2S C3S 1.5031 .
C2S C7S 1.5380 .
C3S O8S 1.4336 .
C3S C4S 1.5329 .
C4S O9S 1.4389 .
C4S C5S 1.5341 .
C5S O6S 1.3959 .
C5S O1T 1.4259 .
O6S C7S 1.4119 .
C7S C10S 1.5371 .
C10S O11S 1.4304 .
O1T C2T 1.4210 .
C2T C3T 1.5306 .
C2T C7T 1.5318 .
C3T O8T 1.4254 .
C3T C4T 1.4899 .
C4T O9T 1.4246 .
C4T C5T 1.5070 .
C5T O1U 1.4073 .
C5T O6T 1.4361 .
O6T C7T 1.4223 .
C7T C10T 1.4907 .
C10T O11T 1.4288 .
O1U C2U 1.4536 .
C2U C3U 1.5026 .
C2U C7U 1.5381 .
C3U O8U 1.4340 .
C3U C4U 1.5320 .
C4U O9U 1.4408 .
C4U C5U 1.5348 .
C5U O6U 1.3943 .
C5U O1V 1.4248 .
O6U C7U 1.4128 .
C7U C10U 1.5368 .
C10U O11U 1.4299 .
O1V C2V 1.4214 .
C2V C7V 1.5310 .
C2V C3V 1.5316 .
C3V O8V 1.4254 .
C3V C4V 1.4898 .
C4V O9V 1.4249 .
C4V C5V 1.5059 .
C5V O1W 1.4083 .
C5V O6V 1.4357 .
O6V C7V 1.4219 .
C7V C10V 1.4929 .
C10V O11V 1.4297 .
O1W C2W 1.4534 .
C2W C3W 1.5020 .
C2W C7W 1.5370 .
C3W O8W 1.4337 .
C3W C4W 1.5332 .
C4W O9W 1.4393 .
C4W C5W 1.5345 .
C5W O6W 1.3950 .
C5W O1X 1.4256 .
O6W C7W 1.4117 .
C7W C10W 1.5380 .
C10W O11W 1.4308 .
O1X C2X 1.4216 .
C2X C7X 1.5312 .
C2X C3X 1.5312 .
C3X O8X 1.4260 .
C3X C4X 1.4898 .
C4X O9X 1.4254 .
C4X C5X 1.5069 .
C5X O6X 1.4360 .
O6X C7X 1.4223 .
C7X C10X 1.4912 .
C10X O11X 1.4292 .
O1Y C755 1.4075 .
O1Y C2Y 1.4532 .
O1Z C2Z 1.4208 .
O1Z C5Y 1.4253 .
O501 C5Z 1.4080 .
O501 C502 1.4547 .
O551 C552 1.4215 .
O551 C505 1.4258 .
O601 C555 1.4071 .
O601 C602 1.4536 .
O651 C652 1.4215 .
O651 C605 1.4248 .
O701 C655 1.4082 .
O701 C702 1.4544 .
O751 C752 1.4209 .
O751 C705 1.4256 .
O6Y C5Y 1.3947 .
O6Y C7Y 1.4110 .
O6Z C7Z 1.4217 .
O6Z C5Z 1.4351 .
O506 C505 1.3955 .
O506 C507 1.4114 .
O556 C557 1.4224 .
O556 C555 1.4375 .
O606 C605 1.3952 .
O606 C607 1.4123 .
O656 C657 1.4217 .
O656 C655 1.4358 .
O706 C705 1.3958 .
O706 C707 1.4118 .
O756 C757 1.4218 .
O756 C755 1.4370 .
O8Y C3Y 1.4351 .
O8Z C3Z 1.4257 .
O508 C503 1.4336 .
O558 C553 1.4254 .
O608 C603 1.4349 .
O658 C653 1.4263 .
O708 C703 1.4337 .
O758 C753 1.4269 .
O9Y C4Y 1.4388 .
O9Z C4Z 1.4247 .
O509 C504 1.4395 .
O559 C554 1.4246 .
O609 C604 1.4403 .
O659 C654 1.4249 .
O709 C704 1.4402 .
O759 C754 1.4254 .
O11Y C10Y 1.4289 .
O11Z C10Z 1.4289 .
O511 C510 1.4304 .
O561 C560 1.4286 .
O611 C610 1.4291 .
O661 C660 1.4297 .
O711 C710 1.4308 .
O761 C760 1.4292 .
C2Y C3Y 1.5021 .
C2Y C7Y 1.5375 .
C2Z C3Z 1.5317 .
C2Z C7Z 1.5324 .
C502 C503 1.5031 .
C502 C507 1.5389 .
C552 C557 1.5304 .
C552 C553 1.5311 .
C602 C603 1.5019 .
C602 C607 1.5380 .
C652 C657 1.5311 .
C652 C653 1.5313 .
C702 C703 1.5020 .
C702 C707 1.5372 .
C752 C757 1.5312 .
C752 C753 1.5312 .
C3Y C4Y 1.5327 .
C3Z C4Z 1.4888 .
C503 C504 1.5325 .
C553 C554 1.4899 .
C603 C604 1.5320 .
C653 C654 1.4900 .
C703 C704 1.5329 .
C753 C754 1.4889 .
C4Y C5Y 1.5342 .
C4Z C5Z 1.5067 .
C504 C505 1.5350 .
C554 C555 1.5069 .
C604 C605 1.5347 .
C654 C655 1.5057 .
C704 C705 1.5352 .
C754 C755 1.5069 .
C7Y C10Y 1.5373 .
C7Z C10Z 1.4917 .
C507 C510 1.5367 .
C557 C560 1.4916 .
C607 C610 1.5369 .
C657 C660 1.4920 .
C707 C710 1.5370 .
C757 C760 1.4921 .
O1I C5P 1.4082 .
O1I C2I 1.4528 .
C2I C3I 1.5030 .
C2I C7I 1.5380 .
C3I O8I 1.4346 .
C3I C4I 1.5325 .
C4I O9I 1.4396 .
C4I C5I 1.5340 .
C5I O6I 1.3951 .
C5I O1J 1.4251 .
O6I C7I 1.4113 .
C7I C10I 1.5372 .
C10I O11I 1.4295 .
O1J C2J 1.4211 .
C2J C3J 1.5314 .
C2J C7J 1.5316 .
C3J O8J 1.4258 .
C3J C4J 1.4889 .
C4J O9J 1.4251 .
C4J C5J 1.5063 .
C5J O1K 1.4081 .
C5J O6J 1.4358 .
O6J C7J 1.4220 .
C7J C10J 1.4916 .
C10J O11J 1.4296 .
O1K C2K 1.4542 .
C2K C3K 1.5024 .
C2K C7K 1.5381 .
C3K O8K 1.4337 .
C3K C4K 1.5325 .
C4K O9K 1.4397 .
C4K C5K 1.5344 .
C5K O6K 1.3956 .
C5K O1L 1.4249 .
O6K C7K 1.4118 .
C7K C10K 1.5372 .
C10K O11K 1.4306 .
O1L C2L 1.4215 .
C2L C7L 1.5308 .
C2L C3L 1.5311 .
C3L O8L 1.4252 .
C3L C4L 1.4898 .
C4L O9L 1.4247 .
C4L C5L 1.5070 .
C5L O1M 1.4074 .
C5L O6L 1.4366 .
O6L C7L 1.4221 .
C7L C10L 1.4915 .
C10L O11L 1.4289 .
O1M C2M 1.4537 .
C2M C3M 1.5024 .
C2M C7M 1.5375 .
C3M O8M 1.4342 .
C3M C4M 1.5325 .
C4M O9M 1.4402 .
C4M C5M 1.5344 .
C5M O6M 1.3951 .
C5M O1N 1.4250 .
O6M C7M 1.4122 .
C7M C10M 1.5372 .
C10M O11M 1.4295 .
O1N C2N 1.4219 .
C2N C3N 1.5312 .
C2N C7N 1.5315 .
C3N O8N 1.4259 .
C3N C4N 1.4897 .
C4N O9N 1.4251 .
C4N C5N 1.5064 .
C5N O1O 1.4082 .
C5N O6N 1.4357 .
O6N C7N 1.4220 .
C7N C10N 1.4919 .
C10N O11N 1.4296 .
O1O C2O 1.4537 .
C2O C3O 1.5024 .
C2O C7O 1.5376 .
C3O O8O 1.4337 .
C3O C4O 1.5325 .
C4O O9O 1.4397 .
C4O C5O 1.5344 .
C5O O6O 1.3956 .
C5O O1P 1.4259 .
O6O C7O 1.4114 .
C7O C10O 1.5373 .
C10O O11O 1.4305 .
O1P C2P 1.4210 .
C2P C3P 1.5315 .
C2P C7P 1.5315 .
C3P O8P 1.4260 .
C3P C4P 1.4898 .
C4P O9P 1.4247 .
C4P C5P 1.5064 .
C5P O6P 1.4361 .
O6P C7P 1.4221 .
C7P C10P 1.4916 .
C10P O11P 1.4296 .
